data_7212118
loop_
_publ_author_name
'Cao, Rui'
'O'Halloran, Kevin P.'
'Hillesheim, Daniel A.'
'Hardcastle, Kenneth I.'
'Hill, Craig L.'

_publ_section_title
;
 Mono-substituted Keggin, Wells-Dawson and {P2W21}-type polyoxometalates
 without positional disorder
;
_journal_issue 5
_journal_name_full CrystEngComm
_journal_page_first 1518
_journal_paper_doi 10.1039/b919934a
_journal_volume 12
_journal_year 2010
_chemical_formula_moiety 'C7 H5 K7 O75 P2 Sn W17'
_chemical_formula_sum 'C7 H5 K7 O75 P2 Sn W17'
_chemical_formula_weight 4868.89
_chemical_name_systematic
;
?
;
_space_group_IT_number 14
_symmetry_cell_setting monoclinic
_symmetry_space_group_name_Hall '-P 2ybc'
_symmetry_space_group_name_H-M 'P 1 21/c 1'
_atom_sites_solution_hydrogens geom
_atom_sites_solution_primary direct
_atom_sites_solution_secondary difmap
_audit_creation_method SHELXL-97
_cell_angle_alpha 90.00
_cell_angle_beta 93.6880(10)
_cell_angle_gamma 90.00
_cell_formula_units_Z 4
_cell_length_a 13.8280(10)
_cell_length_b 20.9602(15)
_cell_length_c 24.2620(18)
_cell_measurement_reflns_used 9697
_cell_measurement_temperature 173(2)
_cell_measurement_theta_max 30.37
_cell_measurement_theta_min 2.55
_cell_volume 7017.5(9)
_computing_cell_refinement 'Bruker SAINT'
_computing_data_collection 'Bruker APEX2'
_computing_data_reduction 'Bruker SAINT'
_computing_molecular_graphics 'Bruker SHELXTL'
_computing_publication_material 'Bruker SHELXTL'
_computing_structure_refinement 'SHELXL-97 (Sheldrick, 1997)'
_computing_structure_solution 'SHELXS-97 (Sheldrick, 1990)'
_diffrn_ambient_temperature 173(2)
_diffrn_measured_fraction_theta_full 0.946
_diffrn_measured_fraction_theta_max 0.946
_diffrn_measurement_device_type 'Bruker APEX-II CCD'
_diffrn_measurement_method '\f and \w scans'
_diffrn_radiation_monochromator graphite
_diffrn_radiation_source 'fine-focus sealed tube'
_diffrn_radiation_type MoK\a
_diffrn_radiation_wavelength 0.71073
_diffrn_reflns_av_R_equivalents 0.0657
_diffrn_reflns_av_sigmaI/netI 0.0431
_diffrn_reflns_limit_h_max 19
_diffrn_reflns_limit_h_min -19
_diffrn_reflns_limit_k_max 29
_diffrn_reflns_limit_k_min -29
_diffrn_reflns_limit_l_max 34
_diffrn_reflns_limit_l_min -33
_diffrn_reflns_number 129463
_diffrn_reflns_theta_full 30.72
_diffrn_reflns_theta_max 30.72
_diffrn_reflns_theta_min 1.28
_diffrn_standards_number 0
_exptl_absorpt_coefficient_mu 28.671
_exptl_absorpt_correction_T_max 0.1617
_exptl_absorpt_correction_T_min 0.0582
_exptl_absorpt_correction_type multi-scan
_exptl_absorpt_process_details SADABS
_exptl_crystal_colour blue
_exptl_crystal_density_diffrn 4.608
_exptl_crystal_density_method 'not measured'
_exptl_crystal_description block
_exptl_crystal_F_000 8472
_exptl_crystal_size_max 0.23
_exptl_crystal_size_mid 0.21
_exptl_crystal_size_min 0.10
_refine_diff_density_max 4.350
_refine_diff_density_min -3.967
_refine_diff_density_rms 0.444
_refine_ls_extinction_method none
_refine_ls_goodness_of_fit_ref 1.057
_refine_ls_hydrogen_treatment constr
_refine_ls_matrix_type full
_refine_ls_number_parameters 609
_refine_ls_number_reflns 20657
_refine_ls_number_restraints 2
_refine_ls_restrained_S_all 1.057
_refine_ls_R_factor_all 0.0467
_refine_ls_R_factor_gt 0.0359
_refine_ls_shift/su_max 0.003
_refine_ls_shift/su_mean 0.000
_refine_ls_structure_factor_coef Fsqd
_refine_ls_weighting_details 'calc w=1/[\s^2^(Fo^2^)+(0.0343P)^2^+177.4785P] where P=(Fo^2^+2Fc^2^)/3'
_refine_ls_weighting_scheme calc
_refine_ls_wR_factor_gt 0.0876
_refine_ls_wR_factor_ref 0.0931
_reflns_number_gt 17509
_reflns_number_total 20657
_reflns_threshold_expression >2sigma(I)
_cod_data_source_file b919934a.txt
_cod_data_source_block rcp2w17_sns
_cod_depositor_comments
;
The following automatic conversions were performed:

'_symmetry_cell_setting' value 'Monoclinic' changed to 'monoclinic'
according to /home/saulius/struct/CIF-dictionaries/cif_core.dic
dictionary named 'cif_core.dic' version 2.4.2 from 2011-04-26.

Automatic conversion script
Id: cif_fix_values 1891 2012-01-12 08:04:46Z andrius 
;
_cod_original_sg_symbol_H-M P2(1)/c
_cod_database_code 7212118

loop_
_symmetry_equiv_pos_as_xyz
'x, y, z'
'-x, y+1/2, -z+1/2'
'-x, -y, -z'
'x, -y-1/2, z-1/2'

loop_
_atom_site_label
_atom_site_type_symbol
_atom_site_fract_x
_atom_site_fract_y
_atom_site_fract_z
_atom_site_U_iso_or_equiv
_atom_site_adp_type
_atom_site_occupancy
_atom_site_symmetry_multiplicity
_atom_site_calc_flag
_atom_site_refinement_flags
C1 C 0.4121(6) 0.3331(4) 0.4656(4) 0.0120(16) Uani 1 1 d .
C2 C 0.4586(8) 0.3831(5) 0.4402(4) 0.020(2) Uani 1 1 d .
H2 H 0.4648 0.4237 0.4576 0.024 Uiso 1 1 calc R
C3 C 0.4959(9) 0.3728(5) 0.3888(4) 0.025(2) Uani 1 1 d .
H3 H 0.5273 0.4067 0.3709 0.030 Uiso 1 1 calc R
C4 C 0.4877(8) 0.3142(5) 0.3639(4) 0.019(2) Uani 1 1 d .
H4 H 0.5158 0.3073 0.3297 0.022 Uiso 1 1 calc R
C5 C 0.4388(8) 0.2647(5) 0.3881(4) 0.0193(19) Uani 1 1 d .
H5 H 0.4310 0.2247 0.3700 0.023 Uiso 1 1 calc R
C6 C 0.4016(7) 0.2750(4) 0.4390(4) 0.0147(17) Uani 1 1 d .
H6 H 0.3681 0.2414 0.4559 0.018 Uiso 1 1 calc R
C1S C 1.016(2) 0.4062(13) 0.9872(19) 0.077(12) Uiso 0.50 1 d PD
C2S C 0.9284(13) 0.3626(9) 0.9777(8) 0.016(4) Uiso 0.50 1 d PD
K1 K 0.14325(19) 0.30444(12) 0.40800(9) 0.0263(5) Uani 1 1 d .
K2 K 0.70741(18) 0.56729(12) 0.68142(11) 0.0280(5) Uani 1 1 d .
K3 K 0.75911(19) 0.41293(14) 0.58650(11) 0.0317(5) Uani 1 1 d .
K4 K 0.8430(3) 0.3121(2) 0.88323(19) 0.0656(11) Uani 1 1 d .
K5 K 0.7098(3) 0.5104(2) 0.86942(19) 0.0626(10) Uani 1 1 d .
K6 K 0.3498(3) 0.7069(2) 0.54182(16) 0.0645(11) Uani 1 1 d .
K7 K 0.5003(6) 0.5189(3) 0.9986(3) 0.043(2) Uani 0.50 1 d P
K8 K 0.7612(5) 0.3065(3) 0.7689(4) 0.062(2) Uani 0.50 1 d P
O1 O 0.3740(5) 0.1446(3) 0.6341(3) 0.0172(13) Uiso 1 1 d .
O2 O 0.2098(4) 0.2119(3) 0.5927(3) 0.0114(12) Uiso 1 1 d .
O3 O 0.0445(5) 0.2433(3) 0.5240(3) 0.0163(13) Uiso 1 1 d .
O4 O 0.2167(4) 0.3050(3) 0.5155(3) 0.0105(11) Uiso 1 1 d .
O5 O 0.3881(4) 0.2530(3) 0.5717(3) 0.0112(12) Uiso 1 1 d .
O6 O 0.2608(4) 0.2231(3) 0.6994(3) 0.0100(11) Uiso 1 1 d .
O7 O 0.0703(4) 0.2813(3) 0.6360(3) 0.0101(11) Uiso 1 1 d .
O8 O 0.0817(4) 0.3691(3) 0.5643(3) 0.0099(11) Uiso 1 1 d .
O9 O 0.2887(4) 0.4321(3) 0.5357(3) 0.0108(12) Uiso 1 1 d .
O10 O 0.4537(4) 0.3826(3) 0.5934(3) 0.0103(11) Uiso 1 1 d .
O11 O 0.4291(4) 0.2672(3) 0.6805(3) 0.0102(11) Uiso 1 1 d .
O12 O 0.2654(4) 0.3271(3) 0.6201(2) 0.0074(11) Uiso 1 1 d .
O13 O 0.2443(5) 0.1929(3) 0.8085(3) 0.0131(12) Uiso 1 1 d .
O14 O 0.0944(4) 0.2544(3) 0.7456(2) 0.0094(11) Uiso 1 1 d .
O15 O -0.0874(5) 0.2893(3) 0.6992(3) 0.0165(13) Uiso 1 1 d .
O16 O 0.0128(5) 0.3948(3) 0.6605(3) 0.0115(12) Uiso 1 1 d .
O17 O -0.0612(5) 0.4578(3) 0.5648(3) 0.0160(13) Uiso 1 1 d .
O18 O 0.1281(4) 0.4975(3) 0.5570(3) 0.0114(12) Uiso 1 1 d .
O19 O 0.2932(5) 0.5612(3) 0.5239(3) 0.0173(14) Uiso 1 1 d .
O20 O 0.3839(4) 0.4968(3) 0.6161(2) 0.0094(11) Uiso 1 1 d .
O21 O 0.5876(5) 0.4735(3) 0.6221(3) 0.0140(12) Uiso 1 1 d .
O22 O 0.5410(4) 0.3767(3) 0.6943(3) 0.0106(12) Uiso 1 1 d .
O23 O 0.5599(5) 0.2786(3) 0.7696(3) 0.0175(14) Uiso 1 1 d .
O24 O 0.3554(4) 0.2953(3) 0.7732(2) 0.0091(11) Uiso 1 1 d .
O25 O 0.1935(4) 0.3485(3) 0.7108(2) 0.0066(10) Uiso 1 1 d .
O26 O 0.2057(4) 0.4370(3) 0.6406(2) 0.0074(11) Uiso 1 1 d .
O27 O 0.3577(4) 0.3938(3) 0.6915(2) 0.0076(11) Uiso 1 1 d .
O28 O 0.1945(4) 0.3159(3) 0.8252(3) 0.0109(12) Uiso 1 1 d .
O29 O 0.0194(4) 0.3684(3) 0.7669(3) 0.0108(12) Uiso 1 1 d .
O30 O 0.0431(5) 0.5174(3) 0.6499(3) 0.0116(12) Uiso 1 1 d .
O31 O 0.2341(5) 0.5702(3) 0.6287(3) 0.0134(12) Uiso 1 1 d .
O32 O 0.4868(5) 0.4963(3) 0.7129(3) 0.0127(12) Uiso 1 1 d .
O33 O 0.4715(5) 0.3904(3) 0.7944(3) 0.0141(13) Uiso 1 1 d .
O34 O 0.2101(5) 0.3296(3) 0.9374(3) 0.0161(13) Uiso 1 1 d .
O35 O 0.0654(4) 0.3903(3) 0.8733(3) 0.0100(11) Uiso 1 1 d .
O36 O -0.1143(5) 0.4266(3) 0.8287(3) 0.0202(14) Uiso 1 1 d .
O37 O -0.0097(5) 0.4922(3) 0.7507(3) 0.0119(12) Uiso 1 1 d .
O38 O -0.0864(5) 0.5983(3) 0.6916(3) 0.0171(13) Uiso 1 1 d .
O39 O 0.1047(5) 0.6344(3) 0.6861(3) 0.0148(13) Uiso 1 1 d .
O40 O 0.2703(5) 0.6944(4) 0.6533(3) 0.0219(15) Uiso 1 1 d .
O41 O 0.3679(5) 0.5952(3) 0.7098(3) 0.0114(12) Uiso 1 1 d .
O42 O 0.5620(5) 0.6086(3) 0.7511(3) 0.0185(14) Uiso 1 1 d .
O43 O 0.5136(5) 0.5122(3) 0.8229(3) 0.0118(12) Uiso 1 1 d .
O44 O 0.5284(5) 0.4183(3) 0.9025(3) 0.0182(14) Uiso 1 1 d .
O45 O 0.3345(5) 0.3906(3) 0.8667(3) 0.0119(12) Uiso 1 1 d .
O46 O 0.1719(4) 0.4476(3) 0.8051(2) 0.0089(11) Uiso 1 1 d .
O47 O 0.1861(4) 0.5365(3) 0.7351(2) 0.0086(11) Uiso 1 1 d .
O48 O 0.3367(4) 0.4912(3) 0.7867(2) 0.0078(11) Uiso 1 1 d .
O49 O 0.2140(5) 0.4584(3) 0.9197(3) 0.0121(12) Uiso 1 1 d .
O50 O 0.0272(5) 0.5148(3) 0.8562(3) 0.0148(13) Uiso 1 1 d .
O51 O 0.0380(5) 0.6057(3) 0.7853(3) 0.0147(13) Uiso 1 1 d .
O52 O 0.2460(5) 0.6632(3) 0.7619(3) 0.0161(13) Uiso 1 1 d .
O53 O 0.4011(5) 0.6166(3) 0.8135(3) 0.0137(12) Uiso 1 1 d .
O54 O 0.3813(5) 0.5048(3) 0.8997(3) 0.0146(13) Uiso 1 1 d .
O55 O 0.2191(4) 0.5578(3) 0.8358(3) 0.0110(12) Uiso 1 1 d .
O56 O -0.0268(6) 0.6374(4) 0.8894(3) 0.0232(15) Uiso 1 1 d .
O57 O 0.1590(5) 0.6704(3) 0.8579(3) 0.0193(14) Uiso 1 1 d .
O58 O 0.3334(6) 0.7372(4) 0.8482(3) 0.0238(16) Uiso 1 1 d .
O59 O 0.3157(5) 0.6246(3) 0.9096(3) 0.0154(13) Uiso 1 1 d .
O60 O 0.3047(5) 0.5408(3) 0.9992(3) 0.0174(14) Uiso 1 1 d .
O61 O 0.1425(5) 0.5761(3) 0.9289(3) 0.0140(12) Uiso 1 1 d .
O1S O 1.0340(16) 0.4722(10) 0.9764(9) 0.047(5) Uiso 0.50 1 d PD
O1W O 0.2036(5) 0.0893(3) 0.5410(3) 0.0187(14) Uiso 1 1 d .
O2W O 0.1539(11) 0.7190(7) 0.5393(6) 0.074(4) Uiso 1 1 d .
O3W O 0.7923(6) 0.5639(4) 0.5782(3) 0.0224(15) Uiso 1 1 d .
O4W O 0.9875(6) 0.2464(4) 0.8471(3) 0.0280(17) Uiso 1 1 d .
O5W O 0.6239(6) 0.3211(4) 0.5648(4) 0.0315(18) Uiso 1 1 d .
O6W O 0.8509(7) 0.2903(5) 0.5761(4) 0.039(2) Uiso 1 1 d .
O7W O 0.7945(7) 0.5871(4) 0.7934(4) 0.035(2) Uiso 1 1 d .
O8W O 0.8054(8) 0.4521(5) 0.6903(4) 0.046(2) Uiso 1 1 d .
O9W O 0.6866(7) 0.4323(5) 0.7771(4) 0.042(2) Uiso 1 1 d .
O10W O 0.9868(8) 0.3786(5) 0.4480(5) 0.050(3) Uiso 1 1 d .
O11W O 0.4544(10) 0.6881(7) 0.9810(6) 0.071(4) Uiso 1 1 d .
O12W O 0.7734(11) 0.3964(7) 0.9176(6) 0.079(4) Uiso 1 1 d .
O13W O 0.6500(12) 0.3168(8) 0.8900(7) 0.084(4) Uiso 1 1 d .
O14W O 0.2594(14) 0.7000(9) 0.5358(8) 0.036(4) Uiso 0.50 1 d P
P1 P 0.25511(14) 0.37839(9) 0.66741(8) 0.0046(3) Uiso 1 1 d .
P2 P 0.22901(15) 0.50627(10) 0.78889(9) 0.0066(4) Uiso 1 1 d .
Sn1 Sn 0.34858(4) 0.34256(3) 0.54173(2) 0.00804(10) Uani 1 1 d .
W1 W 0.33453(3) 0.222122(16) 0.633481(14) 0.00984(7) Uani 1 1 d .
W2 W 0.12985(2) 0.280191(16) 0.566270(13) 0.00867(6) Uani 1 1 d .
W3 W 0.23072(2) 0.259115(15) 0.767602(13) 0.00754(6) Uani 1 1 d .
W4 W 0.02831(2) 0.317502(16) 0.701615(14) 0.00905(7) Uani 1 1 d .
W5 W 0.04841(2) 0.444833(16) 0.600031(14) 0.00888(6) Uani 1 1 d .
W6 W 0.26572(2) 0.506210(16) 0.572789(13) 0.00808(6) Uani 1 1 d .
W7 W 0.48376(2) 0.442599(16) 0.646934(14) 0.00824(6) Uani 1 1 d .
W8 W 0.46821(2) 0.322846(16) 0.738589(14) 0.00905(7) Uani 1 1 d .
W9 W 0.20231(2) 0.378418(16) 0.881003(13) 0.00885(7) Uani 1 1 d .
W10 W 0.00342(2) 0.438781(17) 0.814089(14) 0.01004(7) Uani 1 1 d .
W11 W 0.02473(3) 0.567416(17) 0.711563(14) 0.01084(7) Uani 1 1 d .
W12 W 0.24420(3) 0.625731(16) 0.687105(14) 0.01066(7) Uani 1 1 d .
W13 W 0.46391(3) 0.562110(17) 0.762493(14) 0.01094(7) Uani 1 1 d .
W14 W 0.44171(3) 0.442923(17) 0.852840(14) 0.01096(7) Uani 1 1 d .
W15 W 0.07006(3) 0.602019(18) 0.861373(15) 0.01473(8) Uani 1 1 d .
W16 W 0.29167(3) 0.660308(17) 0.835735(15) 0.01543(8) Uani 1 1 d .
W17 W 0.27084(3) 0.541307(17) 0.929586(14) 0.01363(7) Uani 1 1 d .

loop_
_atom_site_aniso_label
_atom_site_aniso_U_11
_atom_site_aniso_U_22
_atom_site_aniso_U_33
_atom_site_aniso_U_23
_atom_site_aniso_U_13
_atom_site_aniso_U_12
C1 0.012(4) 0.017(4) 0.008(4) 0.000(3) 0.002(3) -0.003(3)
C2 0.034(6) 0.016(4) 0.013(4) -0.004(3) 0.012(4) -0.005(4)
C3 0.044(7) 0.015(5) 0.018(5) -0.007(4) 0.016(5) -0.014(4)
C4 0.029(5) 0.015(4) 0.013(4) -0.005(3) 0.016(4) -0.005(4)
C5 0.028(5) 0.016(4) 0.014(4) -0.006(3) -0.002(4) -0.005(4)
C6 0.025(5) 0.010(4) 0.009(4) 0.001(3) 0.005(3) -0.006(3)
K1 0.0336(13) 0.0304(12) 0.0147(10) -0.0041(9) -0.0009(9) -0.0047(10)
K2 0.0263(12) 0.0241(11) 0.0348(13) -0.0087(10) 0.0100(10) -0.0084(9)
K3 0.0279(13) 0.0375(14) 0.0302(13) -0.0043(11) 0.0050(10) -0.0063(11)
K4 0.068(3) 0.063(3) 0.067(3) 0.009(2) 0.010(2) 0.000(2)
K5 0.055(2) 0.059(2) 0.072(3) -0.001(2) -0.0053(19) -0.0085(18)
K6 0.070(3) 0.081(3) 0.043(2) -0.0113(19) 0.0059(18) 0.021(2)
K7 0.029(2) 0.075(6) 0.022(2) -0.012(5) -0.0098(19) 0.017(5)
K8 0.030(3) 0.034(3) 0.125(7) 0.006(4) 0.035(4) 0.002(3)
Sn1 0.0091(2) 0.0096(2) 0.0057(2) -0.00036(19) 0.00201(19) -0.00064(19)
W1 0.01452(16) 0.00774(14) 0.00754(14) 0.00044(11) 0.00299(12) 0.00296(12)
W2 0.00909(15) 0.01024(15) 0.00675(14) -0.00136(11) 0.00101(11) -0.00256(11)
W3 0.00888(15) 0.00701(14) 0.00700(14) 0.00145(11) 0.00247(11) -0.00104(11)
W4 0.00719(14) 0.01220(15) 0.00791(14) 0.00056(11) 0.00171(11) -0.00243(11)
W5 0.00789(15) 0.01052(15) 0.00803(14) 0.00120(11) -0.00094(11) 0.00107(11)
W6 0.01106(15) 0.00733(14) 0.00594(14) 0.00155(11) 0.00120(11) 0.00000(11)
W7 0.00736(14) 0.00985(15) 0.00757(14) 0.00184(11) 0.00093(11) -0.00289(11)
W8 0.00671(14) 0.01092(15) 0.00946(15) 0.00426(12) 0.00011(11) -0.00027(11)
W9 0.01146(15) 0.00900(14) 0.00625(14) 0.00124(11) 0.00173(11) 0.00071(11)
W10 0.00855(15) 0.01321(16) 0.00871(15) 0.00122(12) 0.00314(12) 0.00189(12)
W11 0.01288(16) 0.01101(15) 0.00866(15) 0.00080(12) 0.00086(12) 0.00523(12)
W12 0.01802(17) 0.00656(14) 0.00741(14) 0.00084(11) 0.00098(12) 0.00002(12)
W13 0.01285(16) 0.01242(16) 0.00738(14) -0.00013(12) -0.00054(12) -0.00565(12)
W14 0.01064(15) 0.01469(16) 0.00728(14) 0.00193(12) -0.00157(12) -0.00226(12)
W15 0.02337(19) 0.01211(16) 0.00890(15) -0.00313(12) 0.00260(13) 0.00669(14)
W16 0.0296(2) 0.00783(15) 0.00877(15) -0.00272(12) 0.00070(14) -0.00225(14)
W17 0.02431(19) 0.01072(15) 0.00581(15) -0.00184(12) 0.00054(13) 0.00007(13)

loop_
_atom_type_symbol
_atom_type_description
_atom_type_scat_dispersion_real
_atom_type_scat_dispersion_imag
_atom_type_scat_source
C C 0.0033 0.0016 'International Tables Vol C Tables 4.2.6.8 and 6.1.1.4'
H H 0.0000 0.0000 'International Tables Vol C Tables 4.2.6.8 and 6.1.1.4'
O O 0.0106 0.0060 'International Tables Vol C Tables 4.2.6.8 and 6.1.1.4'
P P 0.1023 0.0942 'International Tables Vol C Tables 4.2.6.8 and 6.1.1.4'
K K 0.2009 0.2494 'International Tables Vol C Tables 4.2.6.8 and 6.1.1.4'
Sn Sn -0.6537 1.4246 'International Tables Vol C Tables 4.2.6.8 and 6.1.1.4'
W W -0.8490 6.8722 'International Tables Vol C Tables 4.2.6.8 and 6.1.1.4'

loop_
_geom_angle_atom_site_label_1
_geom_angle_atom_site_label_2
_geom_angle_atom_site_label_3
_geom_angle
_geom_angle_site_symmetry_1
_geom_angle_site_symmetry_3
C6 C1 C2 119.6(8) . .
C6 C1 Sn1 117.2(6) . .
C2 C1 Sn1 123.2(7) . .
C6 C1 K6 80.3(6) . 3_666
C2 C1 K6 71.8(6) . 3_666
Sn1 C1 K6 121.9(4) . 3_666
C1 C2 C3 119.1(9) . .
C1 C2 K6 84.2(6) . 3_666
C3 C2 K6 71.7(7) . 3_666
C1 C2 H2 120.5 . .
C3 C2 H2 120.5 . .
K6 C2 H2 114.1 3_666 .
C4 C3 C2 120.4(9) . .
C4 C3 K6 78.0(7) . 3_666
C2 C3 K6 83.1(7) . 3_666
C4 C3 K2 93.9(7) . 3_666
C2 C3 K2 92.8(7) . 3_666
K6 C3 K2 167.2(4) 3_666 3_666
C4 C3 H3 119.8 . .
C2 C3 H3 119.8 . .
K6 C3 H3 109.3 3_666 .
K2 C3 H3 83.3 3_666 .
C3 C4 C5 120.9(9) . .
C3 C4 K6 76.7(7) . 3_666
C5 C4 K6 86.1(6) . 3_666
C3 C4 H4 119.6 . .
C5 C4 H4 119.6 . .
K6 C4 H4 107.6 3_666 .
C6 C5 C4 118.7(9) . .
C6 C5 K6 83.2(6) . 3_666
C4 C5 K6 69.4(6) . 3_666
C6 C5 H5 120.7 . .
C4 C5 H5 120.7 . .
K6 C5 H5 117.5 3_666 .
C1 C6 C5 121.3(8) . .
C1 C6 K6 76.5(6) . 3_666
C5 C6 K6 73.4(6) . 3_666
C1 C6 H6 119.3 . .
C5 C6 H6 119.3 . .
K6 C6 H6 122.0 3_666 .
O1S C1S C2S 134(3) . .
C1S C2S K4 131(2) . .
O4 K1 O4W 138.1(2) . 4_465
O4 K1 O13 129.1(2) . 4_565
O4W K1 O13 87.9(2) 4_465 4_565
O4 K1 O10W 85.2(3) . 1_455
O4W K1 O10W 79.1(3) 4_465 1_455
O13 K1 O10W 133.7(3) 4_565 1_455
O4 K1 O3W 78.1(2) . 3_666
O4W K1 O3W 130.7(2) 4_465 3_666
O13 K1 O3W 85.2(2) 4_565 3_666
O10W K1 O3W 71.4(3) 1_455 3_666
O4 K1 O34 72.01(19) . 4_565
O4W K1 O34 89.1(2) 4_465 4_565
O13 K1 O34 93.3(2) 4_565 4_565
O10W K1 O34 130.2(3) 1_455 4_565
O3W K1 O34 140.0(2) 3_666 4_565
O4 K1 O38 140.3(2) . 3_566
O4W K1 O38 72.4(2) 4_465 3_566
O13 K1 O38 57.64(18) 4_565 3_566
O10W K1 O38 76.1(3) 1_455 3_566
O3W K1 O38 62.9(2) 3_666 3_566
O34 K1 O38 145.1(2) 4_565 3_566
O4 K1 O28 119.86(19) . 4_565
O4W K1 O28 64.7(2) 4_465 4_565
O13 K1 O28 51.12(17) 4_565 4_565
O10W K1 O28 143.6(3) 1_455 4_565
O3W K1 O28 135.4(2) 3_666 4_565
O34 K1 O28 50.60(17) 4_565 4_565
O38 K1 O28 94.49(17) 3_566 4_565
O4 K1 W2 25.62(13) . .
O4W K1 W2 113.24(19) 4_465 .
O13 K1 W2 152.95(16) 4_565 .
O10W K1 W2 69.7(2) 1_455 .
O3W K1 W2 92.50(16) 3_666 .
O34 K1 W2 71.33(14) 4_565 .
O38 K1 W2 142.99(15) 3_566 .
O28 K1 W2 121.48(13) 4_565 .
O4 K1 W3 135.47(16) . 4_565
O4W K1 W3 71.11(18) 4_465 4_565
O13 K1 W3 23.15(13) 4_565 4_565
O10W K1 W3 139.1(2) 1_455 4_565
O3W K1 W3 108.24(16) 3_666 4_565
O34 K1 W3 77.43(14) 4_565 4_565
O38 K1 W3 68.74(13) 3_566 4_565
O28 K1 W3 29.40(11) 4_565 4_565
W2 K1 W3 148.24(8) . 4_565
O4 K1 W9 95.36(15) . 4_565
O4W K1 W9 72.57(18) 4_465 4_565
O13 K1 W9 76.34(14) 4_565 4_565
O10W K1 W9 137.8(2) 1_455 4_565
O3W K1 W9 150.06(17) 3_666 4_565
O34 K1 W9 23.49(13) 4_565 4_565
O38 K1 W9 121.93(14) 3_566 4_565
O28 K1 W9 28.06(11) 4_565 4_565
W2 K1 W9 93.43(5) . 4_565
W3 K1 W9 56.77(3) 4_565 4_565
O4 K1 K2 109.44(15) . 3_666
O4W K1 K2 111.99(19) 4_465 3_666
O13 K1 K2 41.54(14) 4_565 3_666
O10W K1 K2 103.9(2) 1_455 3_666
O3W K1 K2 43.80(16) 3_666 3_666
O34 K1 K2 125.23(15) 4_565 3_666
O38 K1 K2 45.10(13) 3_566 3_666
O28 K1 K2 92.50(12) 4_565 3_666
W2 K1 K2 131.79(7) . 3_666
W3 K1 K2 64.44(5) 4_565 3_666
W9 K1 K2 115.40(7) 4_565 3_666
O13 K2 O8W 136.0(3) 2_656 .
O13 K2 O3W 89.5(2) 2_656 .
O8W K2 O3W 79.5(3) . .
O13 K2 O42 80.3(2) 2_656 .
O8W K2 O42 125.5(3) . .
O3W K2 O42 151.9(2) . .
O13 K2 O21 146.2(2) 2_656 .
O8W K2 O21 73.0(3) . .
O3W K2 O21 78.4(2) . .
O42 K2 O21 95.7(2) . .
O13 K2 O38 62.9(2) 2_656 1_655
O8W K2 O38 73.6(3) . 1_655
O3W K2 O38 67.8(2) . 1_655
O42 K2 O38 127.3(2) . 1_655
O21 K2 O38 135.9(2) . 1_655
O13 K2 O7W 72.3(2) 2_656 .
O8W K2 O7W 83.2(3) . .
O3W K2 O7W 130.8(3) . .
O42 K2 O7W 70.7(2) . .
O21 K2 O7W 138.2(2) . .
O38 K2 O7W 63.2(2) 1_655 .
O13 K2 C3 83.1(2) 2_656 3_666
O8W K2 C3 137.6(3) . 3_666
O3W K2 C3 86.8(2) . 3_666
O42 K2 C3 66.1(2) . 3_666
O21 K2 C3 65.0(2) . 3_666
O38 K2 C3 136.5(2) 1_655 3_666
O7W K2 C3 133.1(3) . 3_666
O13 K2 W13 101.01(15) 2_656 .
O8W K2 W13 111.1(2) . .
O3W K2 W13 147.30(18) . .
O42 K2 W13 21.29(15) . .
O21 K2 W13 75.75(14) . .
O38 K2 W13 144.23(16) 1_655 .
O7W K2 W13 81.78(19) . .
C3 K2 W13 64.27(17) 3_666 .
O13 K2 K3 140.35(16) 2_656 .
O8W K2 K3 41.1(2) . .
O3W K2 K3 51.74(16) . .
O42 K2 K3 137.43(17) . .
O21 K2 K3 44.98(14) . .
O38 K2 K3 91.06(15) 1_655 .
O7W K2 K3 124.2(2) . .
C3 K2 K3 100.29(18) 3_666 .
W13 K2 K3 116.15(7) . .
O13 K2 W7 144.40(16) 2_656 .
O8W K2 W7 79.6(2) . .
O3W K2 W7 98.83(17) . .
O42 K2 W7 76.23(15) . .
O21 K2 W7 20.62(13) . .
O38 K2 W7 151.65(16) 1_655 .
O7W K2 W7 122.7(2) . .
C3 K2 W7 63.12(17) 3_666 .
W13 K2 W7 55.65(3) . .
K3 K2 W7 62.21(5) . .
O13 K2 K1 44.27(14) 2_656 3_666
O8W K2 K1 110.6(2) . 3_666
O3W K2 K1 45.34(16) . 3_666
O42 K2 K1 121.00(17) . 3_666
O21 K2 K1 118.31(16) . 3_666
O38 K2 K1 51.36(15) 1_655 3_666
O7W K2 K1 101.9(2) . 3_666
C3 K2 K1 85.53(18) 3_666 3_666
W13 K2 K1 138.22(8) . 3_666
K3 K2 K1 96.28(7) . 3_666
W7 K2 K1 135.29(8) . 3_666
O8W K3 O5W 121.2(3) . .
O8W K3 O17 84.9(3) . 1_655
O5W K3 O17 146.0(3) . 1_655
O8W K3 O19 150.9(3) . 3_666
O5W K3 O19 79.6(2) . 3_666
O17 K3 O19 86.1(2) 1_655 3_666
O8W K3 O21 74.6(3) . .
O5W K3 O21 78.4(2) . .
O17 K3 O21 133.1(2) 1_655 .
O19 K3 O21 92.0(2) 3_666 .
O8W K3 O6W 105.9(3) . .
O5W K3 O6W 69.7(3) . .
O17 K3 O6W 83.1(3) 1_655 .
O19 K3 O6W 100.3(3) 3_666 .
O21 K3 O6W 142.8(3) . .
O8W K3 O3W 74.4(3) . .
O5W K3 O3W 142.0(3) . .
O17 K3 O3W 60.9(2) 1_655 .
O19 K3 O3W 77.1(2) 3_666 .
O21 K3 O3W 73.0(2) . .
O6W K3 O3W 143.9(3) . .
O8W K3 W5 72.5(2) . 1_655
O5W K3 W5 143.0(2) . 1_655
O17 K3 W5 19.09(14) 1_655 1_655
O19 K3 W5 103.90(16) 3_666 1_655
O21 K3 W5 137.18(16) . 1_655
O6W K3 W5 73.5(2) . 1_655
O3W K3 W5 72.37(15) . 1_655
O8W K3 K2 42.7(2) . .
O5W K3 K2 122.1(2) . .
O17 K3 K2 91.73(16) 1_655 .
O19 K3 K2 110.24(17) 3_666 .
O21 K3 K2 45.44(14) . .
O6W K3 K2 148.6(2) . .
O3W K3 K2 43.99(14) . .
W5 K3 K2 91.80(6) 1_655 .
O8W K3 K6 158.3(3) . 3_666
O5W K3 K6 39.0(2) . 3_666
O17 K3 K6 110.45(17) 1_655 3_666
O19 K3 K6 49.08(16) 3_666 3_666
O21 K3 K6 102.90(16) . 3_666
O6W K3 K6 62.7(2) . 3_666
O3W K3 K6 126.09(17) . 3_666
W5 K3 K6 117.65(9) 1_655 3_666
K2 K3 K6 145.92(10) . 3_666
O8W K3 K8 46.6(3) . .
O5W K3 K8 79.5(2) . .
O17 K3 K8 111.89(18) 1_655 .
O19 K3 K8 159.05(19) 3_666 .
O21 K3 K8 83.58(16) . .
O6W K3 K8 72.5(2) . .
O3W K3 K8 120.54(18) . .
W5 K3 K8 93.04(9) 1_655 .
K2 K3 K8 80.99(11) . .
K6 K3 K8 111.95(13) 3_666 .
O12W K4 O4W 155.4(5) . .
O12W K4 O13W 59.1(5) . .
O4W K4 O13W 145.1(4) . .
O12W K4 O2W 107.7(5) . 2_646
O4W K4 O2W 82.8(4) . 2_646
O13W K4 O2W 87.4(5) . 2_646
O12W K4 C2S 63.0(6) . .
O4W K4 C2S 100.7(5) . .
O13W K4 C2S 108.2(6) . .
O2W K4 C2S 73.1(5) 2_646 .
O12W K4 O36 66.7(4) . 1_655
O4W K4 O36 96.0(3) . 1_655
O13W K4 O36 103.7(4) . 1_655
O2W K4 O36 160.8(4) 2_646 1_655
C2S K4 O36 88.4(4) . 1_655
O12W K4 K8 103.9(5) . .
O4W K4 K8 85.3(3) . .
O13W K4 K8 74.6(4) . .
O2W K4 K8 128.0(4) 2_646 .
C2S K4 K8 158.8(5) . .
O36 K4 K8 70.8(2) 1_655 .
O12W K4 O40 122.3(5) . 2_646
O4W K4 O40 82.2(3) . 2_646
O13W K4 O40 63.3(4) . 2_646
O2W K4 O40 66.4(4) 2_646 2_646
C2S K4 O40 138.7(5) . 2_646
O36 K4 O40 132.6(3) 1_655 2_646
K8 K4 O40 61.9(2) . 2_646
O12W K4 O14W 97.3(5) . 2_646
O4W K4 O14W 100.5(4) . 2_646
O13W K4 O14W 62.7(5) . 2_646
O2W K4 O14W 25.4(4) 2_646 2_646
C2S K4 O14W 87.5(5) . 2_646
O36 K4 O14W 163.5(4) 1_655 2_646
K8 K4 O14W 111.5(4) . 2_646
O40 K4 O14W 51.9(4) 2_646 2_646
O12W K4 W10 83.8(4) . 1_655
O4W K4 W10 75.4(2) . 1_655
O13W K4 W10 126.6(4) . 1_655
O2W K4 W10 143.5(3) 2_646 1_655
C2S K4 W10 82.5(4) . 1_655
O36 K4 W10 22.91(15) 1_655 1_655
K8 K4 W10 79.43(16) . 1_655
O40 K4 W10 136.6(2) 2_646 1_655
O14W K4 W10 168.3(4) 2_646 1_655
O12W K4 K6 87.1(4) . 2_646
O4W K4 K6 114.0(2) . 2_646
O13W K4 K6 45.3(4) . 2_646
O2W K4 K6 42.8(3) 2_646 2_646
C2S K4 K6 95.6(4) . 2_646
O36 K4 K6 148.3(2) 1_655 2_646
K8 K4 K6 100.39(18) . 2_646
O40 K4 K6 48.19(17) 2_646 2_646
O14W K4 K6 17.5(3) 2_646 2_646
W10 K4 K6 170.55(15) 1_655 2_646
O12W K4 K5 27.1(4) . .
O4W K4 K5 140.3(2) . .
O13W K4 K5 64.7(4) . .
O2W K4 K5 134.2(3) 2_646 .
C2S K4 K5 81.9(4) . .
O36 K4 K5 44.30(17) 1_655 .
K8 K4 K5 80.65(17) . .
O40 K4 K5 121.6(2) 2_646 .
O14W K4 K5 119.2(3) 2_646 .
W10 K4 K5 65.55(9) 1_655 .
K6 K4 K5 105.03(13) 2_646 .
O7W K5 O9W 80.6(3) . .
O7W K5 O12W 130.2(4) . .
O9W K5 O12W 81.4(4) . .
O7W K5 O43 99.2(3) . .
O9W K5 O43 68.5(3) . .
O12W K5 O43 116.3(4) . .
O7W K5 O1W 89.8(3) . 2_656
O9W K5 O1W 162.4(3) . 2_656
O12W K5 O1W 94.0(4) . 2_656
O43 K5 O1W 128.0(2) . 2_656
O7W K5 O1 67.7(3) . 2_656
O9W K5 O1 119.9(3) . 2_656
O12W K5 O1 156.5(4) . 2_656
O43 K5 O1 68.2(2) . 2_656
O1W K5 O1 68.6(2) 2_656 2_656
O7W K5 O36 75.6(3) . 1_655
O9W K5 O36 58.6(3) . 1_655
O12W K5 O36 55.4(4) . 1_655
O43 K5 O36 127.1(2) . 1_655
O1W K5 O36 104.8(2) 2_656 1_655
O1 K5 O36 142.5(2) 2_656 1_655
O7W K5 O44 149.6(3) . .
O9W K5 O44 78.5(3) . .
O12W K5 O44 67.7(4) . .
O43 K5 O44 52.44(19) . .
O1W K5 O44 115.5(2) 2_656 .
O1 K5 O44 104.7(2) 2_656 .
O36 K5 O44 110.9(2) 1_655 .
O7W K5 O60 150.1(3) . 3_667
O9W K5 O60 124.3(3) . 3_667
O12W K5 O60 50.7(3) . 3_667
O43 K5 O60 105.3(2) . 3_667
O1W K5 O60 61.7(2) 2_656 3_667
O1 K5 O60 105.9(2) 2_656 3_667
O36 K5 O60 102.0(2) 1_655 3_667
O44 K5 O60 59.60(19) . 3_667
O7W K5 W14 125.0(2) . .
O9W K5 W14 69.5(2) . .
O12W K5 W14 90.3(3) . .
O43 K5 W14 27.24(13) . .
O1W K5 W14 127.8(2) 2_656 .
O1 K5 W14 88.58(16) 2_656 .
O36 K5 W14 119.76(18) 1_655 .
O44 K5 W14 25.41(13) . .
O60 K5 W14 82.59(15) 3_667 .
O7W K5 K7 141.0(3) . .
O9W K5 K7 123.4(3) . .
O12W K5 K7 86.6(3) . .
O43 K5 K7 68.36(18) . .
O1W K5 K7 72.9(2) 2_656 .
O1 K5 K7 73.49(18) 2_656 .
O36 K5 K7 142.0(2) 1_655 .
O44 K5 K7 46.14(17) . .
O60 K5 K7 42.36(16) 3_667 .
W14 K5 K7 55.48(12) . .
O7W K5 K7 151.0(3) . 3_667
O9W K5 K7 116.6(3) . 3_667
O12W K5 K7 77.6(3) . 3_667
O43 K5 K7 69.20(18) . 3_667
O1W K5 K7 78.5(2) 2_656 3_667
O1 K5 K7 83.36(18) 2_656 3_667
O36 K5 K7 132.9(2) 1_655 3_667
O44 K5 K7 38.10(16) . 3_667
O60 K5 K7 37.47(16) 3_667 3_667
W14 K5 K7 51.79(11) . 3_667
K7 K5 K7 10.19(17) . 3_667
O14W K6 O5W 93.3(9) . 3_666
O14W K6 O2W 13.1(9) . .
O5W K6 O2W 101.2(4) 3_666 .
O14W K6 O13W 97.1(9) . 2_656
O5W K6 O13W 137.7(4) 3_666 2_656
O2W K6 O13W 84.3(5) . 2_656
O14W K6 O40 71.0(9) . .
O5W K6 O40 157.8(3) 3_666 .
O2W K6 O40 66.7(4) . .
O13W K6 O40 62.0(4) 2_656 .
O14W K6 O11W 121.5(9) . 4_575
O5W K6 O11W 66.3(3) 3_666 4_575
O2W K6 O11W 115.0(4) . 4_575
O13W K6 O11W 73.4(4) 2_656 4_575
O40 K6 O11W 135.2(3) . 4_575
O14W K6 C3 129.9(9) . 3_666
O5W K6 C3 105.8(3) 3_666 3_666
O2W K6 C3 135.1(4) . 3_666
O13W K6 C3 98.4(4) 2_656 3_666
O40 K6 C3 75.1(3) . 3_666
O11W K6 C3 108.5(4) 4_575 3_666
O14W K6 C4 136.8(9) . 3_666
O5W K6 C4 122.3(3) 3_666 3_666
O2W K6 C4 134.1(4) . 3_666
O13W K6 C4 73.5(4) 2_656 3_666
O40 K6 C4 67.4(2) . 3_666
O11W K6 C4 96.6(3) 4_575 3_666
C3 K6 C4 25.3(2) 3_666 3_666
O14W K6 O19 68.9(9) . .
O5W K6 O19 73.0(2) 3_666 .
O2W K6 O19 81.4(4) . .
O13W K6 O19 148.4(4) 2_656 .
O40 K6 O19 86.4(2) . .
O11W K6 O19 138.1(3) 4_575 .
C3 K6 O19 73.3(2) 3_666 .
C4 K6 O19 97.0(2) 3_666 .
O14W K6 C2 138.0(9) . 3_666
O5W K6 C2 81.1(3) 3_666 3_666
O2W K6 C2 149.1(4) . 3_666
O13W K6 C2 115.0(4) 2_656 3_666
O40 K6 C2 99.9(3) . 3_666
O11W K6 C2 94.3(3) 4_575 3_666
C3 K6 C2 25.2(2) 3_666 3_666
C4 K6 C2 44.1(2) 3_666 3_666
O19 K6 C2 69.7(2) . 3_666
O14W K6 C5 155.6(9) . 3_666
O5W K6 C5 111.1(3) 3_666 3_666
O2W K6 C5 146.4(4) . 3_666
O13W K6 C5 65.8(4) 2_656 3_666
O40 K6 C5 85.2(2) . 3_666
O11W K6 C5 72.1(3) 4_575 3_666
C3 K6 C5 43.5(3) 3_666 3_666
C4 K6 C5 24.5(2) 3_666 3_666
O19 K6 C5 116.2(3) . 3_666
C2 K6 C5 50.0(3) 3_666 3_666
O14W K6 C1 157.1(9) . 3_666
O5W K6 C1 72.9(3) 3_666 3_666
O2W K6 C1 170.2(4) . 3_666
O13W K6 C1 105.4(4) 2_656 3_666
O40 K6 C1 116.0(2) . 3_666
O11W K6 C1 70.4(3) 4_575 3_666
C3 K6 C1 43.0(2) 3_666 3_666
C4 K6 C1 49.8(2) 3_666 3_666
O19 K6 C1 89.2(2) . 3_666
C2 K6 C1 24.0(2) 3_666 3_666
C5 K6 C1 41.8(2) 3_666 3_666
K7 K7 O60 98.5(13) 3_667 .
K7 K7 O44 113.0(13) 3_667 3_667
O60 K7 O44 73.8(3) . 3_667
K7 K7 O54 87.7(11) 3_667 .
O60 K7 O54 60.2(3) . .
O44 K7 O54 132.1(3) 3_667 .
K7 K7 O54 76.4(11) 3_667 3_667
O60 K7 O54 121.6(4) . 3_667
O44 K7 O54 57.0(2) 3_667 3_667
O54 K7 O54 164.1(3) . 3_667
K7 K7 O60 66.1(12) 3_667 3_667
O60 K7 O60 164.6(3) . 3_667
O44 K7 O60 111.3(3) 3_667 3_667
O54 K7 O60 116.6(3) . 3_667
O54 K7 O60 56.9(2) 3_667 3_667
K7 K7 O44 53.7(11) 3_667 .
O60 K7 O44 106.3(3) . .
O44 K7 O44 166.7(3) 3_667 .
O54 K7 O44 53.4(2) . .
O54 K7 O44 114.7(3) 3_667 .
O60 K7 O44 65.2(2) 3_667 .
K7 K7 W17 99.1(12) 3_667 .
O60 K7 W17 28.65(16) . .
O44 K7 W17 99.9(3) 3_667 .
O54 K7 W17 32.43(16) . .
O54 K7 W17 149.8(3) 3_667 .
O60 K7 W17 148.6(3) 3_667 .
O44 K7 W17 83.6(2) . .
K7 K7 W14 97.6(12) 3_667 3_667
O60 K7 W14 96.3(3) . 3_667
O44 K7 W14 25.87(16) 3_667 3_667
O54 K7 W14 156.5(3) . 3_667
O54 K7 W14 31.13(15) 3_667 3_667
O60 K7 W14 86.2(2) 3_667 3_667
O44 K7 W14 145.1(2) . 3_667
W17 K7 W14 124.2(2) . 3_667
K7 K7 W17 68.7(11) 3_667 3_667
O60 K7 W17 149.3(3) . 3_667
O44 K7 W17 85.5(2) 3_667 3_667
O54 K7 W17 142.0(3) . 3_667
O54 K7 W17 30.02(15) 3_667 3_667
O60 K7 W17 26.84(15) 3_667 3_667
O44 K7 W17 88.8(2) . 3_667
W17 K7 W17 167.8(2) . 3_667
W14 K7 W17 59.87(11) 3_667 3_667
K7 K7 W14 70.8(11) 3_667 .
O60 K7 W14 85.8(2) . .
O44 K7 W14 159.5(3) 3_667 .
O54 K7 W14 28.16(15) . .
O54 K7 W14 140.1(2) 3_667 .
O60 K7 W14 88.8(2) 3_667 .
O44 K7 W14 25.54(14) . .
W17 K7 W14 59.82(12) . .
W14 K7 W14 168.4(2) 3_667 .
W17 K7 W14 113.84(17) 3_667 .
K7 K7 K5 92.0(13) 3_667 .
O60 K7 K5 134.8(3) . .
O44 K7 K5 140.2(3) 3_667 .
O54 K7 K5 76.5(2) . .
O54 K7 K5 103.7(3) 3_667 .
O60 K7 K5 50.1(2) 3_667 .
O44 K7 K5 48.39(18) . .
W17 K7 K5 106.3(2) . .
W14 K7 K5 125.9(2) 3_667 .
W17 K7 K5 75.06(16) 3_667 .
W14 K7 K5 56.53(12) . .
O15 K8 O9W 116.8(4) 1_655 .
O15 K8 O23 138.4(4) 1_655 .
O9W K8 O23 80.2(3) . .
O15 K8 K4 108.6(3) 1_655 .
O9W K8 K4 90.9(3) . .
O23 K8 K4 108.7(3) . .
O15 K8 O40 114.5(3) 1_655 2_646
O9W K8 O40 127.0(4) . 2_646
O23 K8 O40 70.2(2) . 2_646
K4 K8 O40 60.6(2) . 2_646
O15 K8 O52 75.1(3) 1_655 2_646
O9W K8 O52 155.6(4) . 2_646
O23 K8 O52 77.7(3) . 2_646
K4 K8 O52 105.8(3) . 2_646
O40 K8 O52 53.2(2) 2_646 2_646
O15 K8 O36 88.6(3) 1_655 1_655
O9W K8 O36 56.5(3) . 1_655
O23 K8 O36 129.1(3) . 1_655
K4 K8 O36 53.1(2) . 1_655
O40 K8 O36 113.7(4) 2_646 1_655
O52 K8 O36 147.9(3) 2_646 1_655
O15 K8 O58 72.6(3) 1_655 2_646
O9W K8 O58 109.5(4) . 2_646
O23 K8 O58 65.8(3) . 2_646
K4 K8 O58 156.7(3) . 2_646
O40 K8 O58 97.2(3) 2_646 2_646
O52 K8 O58 51.3(2) 2_646 2_646
O36 K8 O58 148.5(3) 1_655 2_646
O15 K8 O13W 157.8(5) 1_655 .
O9W K8 O13W 72.3(4) . .
O23 K8 O13W 60.8(3) . .
K4 K8 O13W 49.4(3) . .
O40 K8 O13W 55.1(3) 2_646 .
O52 K8 O13W 105.1(4) 2_646 .
O36 K8 O13W 80.0(4) 1_655 .
O58 K8 O13W 125.5(4) 2_646 .
O15 K8 W12 93.9(2) 1_655 2_646
O9W K8 W12 149.4(3) . 2_646
O23 K8 W12 76.4(2) . 2_646
K4 K8 W12 78.2(2) . 2_646
O40 K8 W12 24.37(15) 2_646 2_646
O52 K8 W12 29.66(14) 2_646 2_646
O36 K8 W12 128.9(3) 1_655 2_646
O58 K8 W12 78.5(2) 2_646 2_646
O13W K8 W12 79.1(3) . 2_646
O15 K8 W16 68.4(2) 1_655 2_646
O9W K8 W16 134.4(4) . 2_646
O23 K8 W16 73.1(2) . 2_646
K4 K8 W16 132.3(2) . 2_646
O40 K8 W16 77.1(2) 2_646 2_646
O52 K8 W16 26.54(15) 2_646 2_646
O36 K8 W16 157.0(2) 1_655 2_646
O58 K8 W16 25.24(14) 2_646 2_646
O13W K8 W16 121.3(3) . 2_646
W12 K8 W16 55.36(10) 2_646 2_646
O15 K8 W8 132.3(4) 1_655 .
O9W K8 W8 64.8(2) . .
O23 K8 W8 19.79(16) . .
K4 K8 W8 119.0(2) . .
O40 K8 W8 89.8(2) 2_646 .
O52 K8 W8 91.3(2) 2_646 .
O36 K8 W8 119.6(2) 1_655 .
O58 K8 W8 63.82(19) 2_646 .
O13W K8 W8 69.7(3) . .
W12 K8 W8 95.39(14) 2_646 .
W16 K8 W8 79.17(15) 2_646 .
W1 O1 K5 139.1(3) . 2_646
W2 O2 W1 124.6(3) . .
W2 O4 Sn1 120.3(3) . .
W2 O4 K1 114.6(3) . .
Sn1 O4 K1 124.5(3) . .
W1 O5 Sn1 119.7(3) . .
W3 O6 W1 151.4(4) . .
W4 O7 W2 156.3(4) . .
W5 O8 W2 151.2(3) . .
W6 O9 Sn1 145.2(4) . .
W7 O10 Sn1 146.8(3) . .
W8 O11 W1 154.0(4) . .
P1 O12 Sn1 125.0(3) . .
P1 O12 W1 125.0(3) . .
Sn1 O12 W1 91.4(2) . .
P1 O12 W2 124.3(3) . .
Sn1 O12 W2 91.2(2) . .
W1 O12 W2 89.32(19) . .
W3 O13 K2 148.7(3) . 2_646
W3 O13 K1 115.6(3) . 4_566
K2 O13 K1 94.2(2) 2_646 4_566
W4 O14 W3 123.1(3) . .
W4 O15 K8 132.2(4) . 1_455
W5 O16 W4 148.1(4) . .
W5 O17 K3 129.3(3) . 1_455
W5 O18 W6 122.8(3) . .
W6 O19 K3 137.9(4) . 3_666
W6 O19 K6 128.0(3) . .
K3 O19 K6 89.4(2) 3_666 .
W6 O20 W7 149.1(4) . .
W7 O21 K3 131.6(3) . .
W7 O21 K2 123.0(3) . .
K3 O21 K2 89.6(2) . .
W8 O22 W7 123.5(3) . .
W8 O23 K8 125.8(4) . .
W3 O24 W8 149.5(3) . .
P1 O25 W3 128.0(3) . .
P1 O25 W4 128.5(3) . .
W3 O25 W4 90.6(2) . .
P1 O26 W5 127.9(3) . .
P1 O26 W6 128.0(3) . .
W5 O26 W6 91.3(2) . .
P1 O27 W7 127.9(3) . .
P1 O27 W8 127.1(3) . .
W7 O27 W8 91.2(2) . .
W9 O28 W3 161.2(4) . .
W9 O28 K1 95.6(2) . 4_566
W3 O28 K1 92.5(2) . 4_566
W10 O29 W4 161.9(4) . .
W11 O30 W5 162.4(4) . .
W12 O31 W6 162.3(4) . .
W13 O32 W7 162.9(4) . .
W14 O33 W8 163.3(4) . .
W9 O34 K1 111.4(3) . 4_566
W9 O35 W10 122.4(3) . .
W10 O36 K4 117.1(4) . 1_455
W10 O36 K5 137.3(4) . 1_455
K4 O36 K5 97.8(2) 1_455 1_455
W10 O36 K8 119.7(3) . 1_455
K4 O36 K8 56.1(2) 1_455 1_455
K5 O36 K8 99.6(2) 1_455 1_455
W10 O37 W11 150.6(4) . .
W11 O38 K2 142.7(4) . 1_455
W11 O38 K1 128.7(3) . 3_566
K2 O38 K1 83.54(19) 1_455 3_566
W11 O39 W12 121.5(3) . .
W12 O40 K6 127.5(4) . .
W12 O40 K4 135.0(4) . 2_656
K6 O40 K4 83.0(2) . 2_656
W12 O40 K8 107.9(4) . 2_656
K6 O40 K8 124.4(3) . 2_656
K4 O40 K8 57.5(2) 2_656 2_656
W12 O41 W13 154.2(4) . .
W13 O42 K2 121.5(3) . .
W13 O43 W14 122.5(3) . .
W13 O43 K5 126.8(3) . .
W14 O43 K5 109.8(3) . .
W14 O44 K7 109.2(3) . 3_667
W14 O44 K7 101.6(3) . .
K7 O44 K7 13.3(3) 3_667 .
W14 O44 K5 99.2(3) . .
K7 O44 K5 94.9(3) 3_667 .
K7 O44 K5 85.5(3) . .
W14 O45 W9 152.3(4) . .
P2 O46 W9 128.8(3) . .
P2 O46 W10 128.0(3) . .
W9 O46 W10 90.5(2) . .
P2 O47 W11 128.8(3) . .
P2 O47 W12 128.2(3) . .
W11 O47 W12 90.6(2) . .
P2 O48 W14 129.3(3) . .
P2 O48 W13 127.7(3) . .
W14 O48 W13 90.2(2) . .
W17 O49 W9 150.8(4) . .
W10 O50 W15 150.4(4) . .
W15 O51 W11 152.4(4) . .
W16 O52 W12 148.7(4) . .
W16 O52 K8 105.5(3) . 2_656
W12 O52 K8 99.5(3) . 2_656
W16 O53 W13 151.2(4) . .
W17 O54 W14 151.5(4) . .
W17 O54 K7 94.2(3) . .
W14 O54 K7 108.4(3) . .
W17 O54 K7 99.6(3) . 3_667
W14 O54 K7 98.2(3) . 3_667
K7 O54 K7 15.9(3) . 3_667
P2 O55 W17 123.9(3) . .
P2 O55 W16 124.2(3) . .
W17 O55 W16 91.8(2) . .
P2 O55 W15 124.8(3) . .
W17 O55 W15 91.1(2) . .
W16 O55 W15 91.2(2) . .
W15 O57 W16 123.6(4) . .
W16 O58 K8 98.5(3) . 2_656
W17 O59 W16 122.8(3) . .
W17 O60 K7 101.6(3) . .
W17 O60 K7 102.1(3) . 3_667
K7 O60 K7 15.4(3) . 3_667
W17 O60 K5 153.8(4) . 3_667
K7 O60 K5 94.0(3) . 3_667
K7 O60 K5 87.6(3) 3_667 3_667
W17 O61 W15 122.8(3) . .
O14W O2W K4 104.8(10) . 2_656
O14W O2W K6 10.8(8) . .
K4 O2W K6 94.7(5) 2_656 .
K2 O3W K1 90.9(2) . 3_666
K2 O3W K3 84.3(2) . .
K1 O3W K3 166.4(3) 3_666 .
K4 O4W K1 127.7(3) . 4_666
K6 O5W K3 101.9(3) 3_666 .
K5 O7W K2 111.7(3) . .
K3 O8W K2 96.2(3) . .
K5 O9W K8 125.4(4) . .
K4 O12W K5 131.7(7) . .
K4 O13W K6 92.5(5) . 2_646
K4 O13W K8 55.9(3) . .
K6 O13W K8 117.9(5) 2_646 .
K6 O14W O2W 156.1(17) . .
K6 O14W K4 107.4(10) . 2_656
O2W O14W K4 49.8(8) . 2_656
O26 P1 O25 111.6(3) . .
O26 P1 O27 111.7(3) . .
O25 P1 O27 111.5(3) . .
O26 P1 O12 107.2(3) . .
O25 P1 O12 107.5(3) . .
O27 P1 O12 107.1(3) . .
O48 P2 O46 111.4(3) . .
O48 P2 O47 112.3(3) . .
O46 P2 O47 112.0(3) . .
O48 P2 O55 107.2(3) . .
O46 P2 O55 107.1(3) . .
O47 P2 O55 106.4(3) . .
O10 Sn1 O4 159.1(2) . .
O10 Sn1 O9 86.3(2) . .
O4 Sn1 O9 89.0(2) . .
O10 Sn1 O5 89.7(2) . .
O4 Sn1 O5 88.3(2) . .
O9 Sn1 O5 161.6(2) . .
O10 Sn1 C1 104.9(3) . .
O4 Sn1 C1 96.0(3) . .
O9 Sn1 C1 102.3(3) . .
O5 Sn1 C1 96.1(3) . .
O10 Sn1 O12 85.7(2) . .
O4 Sn1 O12 73.8(2) . .
O9 Sn1 O12 88.1(2) . .
O5 Sn1 O12 73.6(2) . .
C1 Sn1 O12 165.5(3) . .
O1 W1 O5 101.4(3) . .
O1 W1 O11 104.8(3) . .
O5 W1 O11 90.9(3) . .
O1 W1 O2 99.9(3) . .
O5 W1 O2 90.9(3) . .
O11 W1 O2 154.3(3) . .
O1 W1 O6 100.7(3) . .
O5 W1 O6 157.9(3) . .
O11 W1 O6 83.1(3) . .
O2 W1 O6 85.7(3) . .
O1 W1 O12 171.5(3) . .
O5 W1 O12 75.2(2) . .
O11 W1 O12 83.1(2) . .
O2 W1 O12 72.6(2) . .
O6 W1 O12 82.9(2) . .
O3 W2 O4 100.5(3) . .
O3 W2 O2 103.2(3) . .
O4 W2 O2 92.8(3) . .
O3 W2 O7 102.5(3) . .
O4 W2 O7 155.9(3) . .
O2 W2 O7 89.1(3) . .
O3 W2 O8 101.2(3) . .
O4 W2 O8 87.2(3) . .
O2 W2 O8 155.2(3) . .
O7 W2 O8 81.3(3) . .
O3 W2 O12 173.4(3) . .
O4 W2 O12 74.5(2) . .
O2 W2 O12 73.2(2) . .
O7 W2 O12 83.2(2) . .
O8 W2 O12 83.0(2) . .
O3 W2 K1 62.5(2) . .
O4 W2 K1 39.79(19) . .
O2 W2 K1 111.67(19) . .
O7 W2 K1 156.15(19) . .
O8 W2 K1 83.70(18) . .
O12 W2 K1 113.27(14) . .
O13 W3 O24 102.7(3) . .
O13 W3 O6 99.3(3) . .
O24 W3 O6 88.4(3) . .
O13 W3 O28 96.0(3) . .
O24 W3 O28 88.7(3) . .
O6 W3 O28 164.6(3) . .
O13 W3 O14 100.8(3) . .
O24 W3 O14 156.4(3) . .
O6 W3 O14 90.2(3) . .
O28 W3 O14 86.4(3) . .
O13 W3 O25 173.7(3) . .
O24 W3 O25 83.5(2) . .
O6 W3 O25 81.8(2) . .
O28 W3 O25 82.8(2) . .
O14 W3 O25 73.0(2) . .
O13 W3 K1 41.3(2) . 4_566
O24 W3 K1 114.02(19) . 4_566
O6 W3 K1 136.30(19) . 4_566
O28 W3 K1 58.06(19) . 4_566
O14 W3 K1 82.65(18) . 4_566
O25 W3 K1 135.07(14) . 4_566
O15 W4 O7 99.8(3) . .
O15 W4 O14 101.2(3) . .
O7 W4 O14 91.8(3) . .
O15 W4 O16 101.7(3) . .
O7 W4 O16 86.1(3) . .
O14 W4 O16 157.0(3) . .
O15 W4 O29 96.4(3) . .
O7 W4 O29 163.4(3) . .
O14 W4 O29 88.7(3) . .
O16 W4 O29 87.0(3) . .
O15 W4 O25 174.5(3) . .
O7 W4 O25 81.0(2) . .
O14 W4 O25 73.3(2) . .
O16 W4 O25 83.8(2) . .
O29 W4 O25 83.2(2) . .
O17 W5 O8 98.0(3) . .
O17 W5 O16 102.1(3) . .
O8 W5 O16 88.5(3) . .
O17 W5 O18 99.1(3) . .
O8 W5 O18 93.9(3) . .
O16 W5 O18 158.2(3) . .
O17 W5 O30 96.8(3) . .
O8 W5 O30 165.0(3) . .
O16 W5 O30 85.9(3) . .
O18 W5 O30 86.2(3) . .
O17 W5 O26 172.6(3) . .
O8 W5 O26 83.5(2) . .
O16 W5 O26 85.2(2) . .
O18 W5 O26 73.6(2) . .
O30 W5 O26 82.2(2) . .
O17 W5 K3 31.6(2) . 1_455
O8 W5 K3 95.35(19) . 1_455
O16 W5 K3 70.53(19) . 1_455
O18 W5 K3 130.62(19) . 1_455
O30 W5 K3 95.89(19) . 1_455
O26 W5 K3 155.71(15) . 1_455
O19 W6 O9 100.2(3) . .
O19 W6 O20 103.4(3) . .
O9 W6 O20 90.8(3) . .
O19 W6 O18 100.8(3) . .
O9 W6 O18 91.3(3) . .
O20 W6 O18 155.0(3) . .
O19 W6 O31 95.0(3) . .
O9 W6 O31 164.8(3) . .
O20 W6 O31 84.9(3) . .
O18 W6 O31 86.7(3) . .
O19 W6 O26 171.9(3) . .
O9 W6 O26 84.4(2) . .
O20 W6 O26 83.1(2) . .
O18 W6 O26 72.3(2) . .
O31 W6 O26 80.6(2) . .
O21 W7 O10 99.6(3) . .
O21 W7 O20 103.8(3) . .
O10 W7 O20 90.3(3) . .
O21 W7 O22 99.1(3) . .
O10 W7 O22 89.8(3) . .
O20 W7 O22 156.7(3) . .
O21 W7 O32 95.5(3) . .
O10 W7 O32 164.9(3) . .
O20 W7 O32 87.4(3) . .
O22 W7 O32 86.5(3) . .
O21 W7 O27 171.4(3) . .
O10 W7 O27 83.5(2) . .
O20 W7 O27 84.2(2) . .
O22 W7 O27 72.7(2) . .
O32 W7 O27 81.4(2) . .
O21 W7 K2 36.3(2) . .
O10 W7 K2 135.7(2) . .
O20 W7 K2 102.64(19) . .
O22 W7 K2 93.45(19) . .
O32 W7 K2 59.27(19) . .
O27 W7 K2 139.35(15) . .
O23 W8 O11 99.4(3) . .
O23 W8 O22 99.6(3) . .
O11 W8 O22 94.7(3) . .
O23 W8 O24 104.3(3) . .
O11 W8 O24 86.5(3) . .
O22 W8 O24 155.5(3) . .
O23 W8 O33 96.0(3) . .
O11 W8 O33 163.6(3) . .
O22 W8 O33 88.4(3) . .
O24 W8 O33 84.1(3) . .
O23 W8 O27 172.1(3) . .
O11 W8 O27 83.3(2) . .
O22 W8 O27 72.7(2) . .
O24 W8 O27 83.2(2) . .
O33 W8 O27 82.3(2) . .
O23 W8 K8 34.4(3) . .
O11 W8 K8 108.5(2) . .
O22 W8 K8 66.1(2) . .
O24 W8 K8 136.4(2) . .
O33 W8 K8 87.6(2) . .
O27 W8 K8 137.73(18) . .
O34 W9 O28 99.1(3) . .
O34 W9 O45 102.5(3) . .
O28 W9 O45 88.5(3) . .
O34 W9 O35 99.7(3) . .
O28 W9 O35 90.6(3) . .
O45 W9 O35 157.7(3) . .
O34 W9 O49 97.6(3) . .
O28 W9 O49 163.1(3) . .
O45 W9 O49 85.4(3) . .
O35 W9 O49 89.2(3) . .
O34 W9 O46 173.2(3) . .
O28 W9 O46 82.3(2) . .
O45 W9 O46 84.3(2) . .
O35 W9 O46 73.6(2) . .
O49 W9 O46 81.4(2) . .
O34 W9 K1 45.1(2) . 4_566
O28 W9 K1 56.35(19) . 4_566
O45 W9 K1 111.70(19) . 4_566
O35 W9 K1 85.93(19) . 4_566
O49 W9 K1 140.42(19) . 4_566
O46 W9 K1 133.74(15) . 4_566
O36 W10 O29 99.2(3) . .
O36 W10 O37 102.3(3) . .
O29 W10 O37 88.7(3) . .
O36 W10 O50 98.4(3) . .
O29 W10 O50 162.4(3) . .
O37 W10 O50 86.9(3) . .
O36 W10 O35 98.7(3) . .
O29 W10 O35 88.7(3) . .
O37 W10 O35 159.0(3) . .
O50 W10 O35 89.3(3) . .
O36 W10 O46 172.1(3) . .
O29 W10 O46 81.4(2) . .
O37 W10 O46 85.6(2) . .
O50 W10 O46 81.2(2) . .
O35 W10 O46 73.4(2) . .
O36 W10 K4 40.0(3) . 1_455
O29 W10 K4 79.7(2) . 1_455
O37 W10 K4 136.1(2) . 1_455
O50 W10 K4 114.8(2) . 1_455
O35 W10 K4 63.7(2) . 1_455
O46 W10 K4 133.11(16) . 1_455
O38 W11 O30 98.7(3) . .
O38 W11 O39 99.1(3) . .
O30 W11 O39 92.4(3) . .
O38 W11 O37 101.8(3) . .
O30 W11 O37 89.2(3) . .
O39 W11 O37 158.5(3) . .
O38 W11 O51 97.7(3) . .
O30 W11 O51 163.2(3) . .
O39 W11 O51 88.4(3) . .
O37 W11 O51 84.0(3) . .
O38 W11 O47 173.0(3) . .
O30 W11 O47 82.2(2) . .
O39 W11 O47 73.9(2) . .
O37 W11 O47 85.2(2) . .
O51 W11 O47 81.9(2) . .
O40 W12 O31 99.9(3) . .
O40 W12 O41 102.2(3) . .
O31 W12 O41 91.9(3) . .
O40 W12 O39 99.0(3) . .
O31 W12 O39 91.4(3) . .
O41 W12 O39 157.7(3) . .
O40 W12 O52 96.7(3) . .
O31 W12 O52 163.5(3) . .
O41 W12 O52 84.7(3) . .
O39 W12 O52 85.9(3) . .
O40 W12 O47 172.0(3) . .
O31 W12 O47 82.4(3) . .
O41 W12 O47 85.3(2) . .
O39 W12 O47 73.2(2) . .
O52 W12 O47 81.2(2) . .
O40 W12 K8 47.7(3) . 2_656
O31 W12 K8 145.0(3) . 2_656
O41 W12 K8 106.3(2) . 2_656
O39 W12 K8 82.9(2) . 2_656
O52 W12 K8 50.8(2) . 2_656
O47 W12 K8 127.81(19) . 2_656
O42 W13 O32 98.5(3) . .
O42 W13 O43 100.8(3) . .
O32 W13 O43 91.3(3) . .
O42 W13 O41 102.1(3) . .
O32 W13 O41 88.6(3) . .
O43 W13 O41 156.9(3) . .
O42 W13 O53 99.3(3) . .
O32 W13 O53 161.8(3) . .
O43 W13 O53 89.2(3) . .
O41 W13 O53 83.8(3) . .
O42 W13 O48 173.6(3) . .
O32 W13 O48 81.9(2) . .
O43 W13 O48 72.8(2) . .
O41 W13 O48 84.3(2) . .
O53 W13 O48 80.9(2) . .
O42 W13 K2 37.2(2) . .
O32 W13 K2 61.5(2) . .
O43 W13 K2 96.9(2) . .
O41 W13 K2 103.35(19) . .
O53 W13 K2 136.5(2) . .
O48 W13 K2 141.96(14) . .
O44 W14 O33 100.2(3) . .
O44 W14 O45 102.8(3) . .
O33 W14 O45 90.4(3) . .
O44 W14 O43 97.8(3) . .
O33 W14 O43 90.8(3) . .
O45 W14 O43 158.8(3) . .
O44 W14 O54 95.5(3) . .
O33 W14 O54 164.2(3) . .
O45 W14 O54 84.9(3) . .
O43 W14 O54 88.2(3) . .
O44 W14 O48 171.2(3) . .
O33 W14 O48 83.7(2) . .
O45 W14 O48 85.0(2) . .
O43 W14 O48 74.1(2) . .
O54 W14 O48 80.8(2) . .
O44 W14 K7 44.9(3) . 3_667
O33 W14 K7 144.9(2) . 3_667
O45 W14 K7 94.3(2) . 3_667
O43 W14 K7 96.8(2) . 3_667
O54 W14 K7 50.7(2) . 3_667
O48 W14 K7 131.25(17) . 3_667
O44 W14 K7 52.9(3) . .
O33 W14 K7 152.3(2) . .
O45 W14 K7 101.2(2) . .
O43 W14 K7 87.2(2) . .
O54 W14 K7 43.4(2) . .
O48 W14 K7 121.98(17) . .
K7 W14 K7 11.6(2) 3_667 .
O44 W14 K5 55.4(2) . .
O33 W14 K5 92.1(2) . .
O45 W14 K5 158.1(2) . .
O43 W14 K5 42.9(2) . .
O54 W14 K5 97.8(2) . .
O48 W14 K5 116.94(16) . .
K7 W14 K5 71.58(16) 3_667 .
K7 W14 K5 67.98(15) . .
O56 W15 O51 103.4(3) . .
O56 W15 O57 102.5(3) . .
O51 W15 O57 92.2(3) . .
O56 W15 O50 101.1(3) . .
O51 W15 O50 85.5(3) . .
O57 W15 O50 156.2(3) . .
O56 W15 O61 99.3(3) . .
O51 W15 O61 156.9(3) . .
O57 W15 O61 87.0(3) . .
O50 W15 O61 85.9(3) . .
O56 W15 O55 170.8(3) . .
O51 W15 O55 85.0(3) . .
O57 W15 O55 73.0(3) . .
O50 W15 O55 83.2(2) . .
O61 W15 O55 72.7(2) . .
O58 W16 O52 103.1(3) . .
O58 W16 O53 103.8(3) . .
O52 W16 O53 88.2(3) . .
O58 W16 O59 99.3(3) . .
O52 W16 O59 157.4(3) . .
O53 W16 O59 89.1(3) . .
O58 W16 O57 99.2(3) . .
O52 W16 O57 89.7(3) . .
O53 W16 O57 156.8(3) . .
O59 W16 O57 84.0(3) . .
O58 W16 O55 168.4(3) . .
O52 W16 O55 85.0(3) . .
O53 W16 O55 84.7(3) . .
O59 W16 O55 72.5(3) . .
O57 W16 O55 72.2(3) . .
O58 W16 K8 56.3(3) . 2_656
O52 W16 K8 48.0(2) . 2_656
O53 W16 K8 107.9(2) . 2_656
O59 W16 K8 152.5(2) . 2_656
O57 W16 K8 87.5(2) . 2_656
O55 W16 K8 129.18(19) . 2_656
O60 W17 O54 101.4(3) . .
O60 W17 O49 101.6(3) . .
O54 W17 O49 85.4(3) . .
O60 W17 O61 101.8(3) . .
O54 W17 O61 156.8(3) . .
O49 W17 O61 88.4(3) . .
O60 W17 O59 100.4(3) . .
O54 W17 O59 89.4(3) . .
O49 W17 O59 157.9(3) . .
O61 W17 O59 88.1(3) . .
O60 W17 O55 171.7(3) . .
O54 W17 O55 83.8(3) . .
O49 W17 O55 85.2(2) . .
O61 W17 O55 73.3(2) . .
O59 W17 O55 73.0(3) . .
O60 W17 K7 49.8(3) . .
O54 W17 K7 53.4(2) . .
O49 W17 K7 106.8(2) . .
O61 W17 K7 149.3(2) . .
O59 W17 K7 86.9(2) . .
O55 W17 K7 133.1(2) . .
O60 W17 K7 51.1(3) . 3_667
O54 W17 K7 50.3(2) . 3_667
O49 W17 K7 94.6(2) . 3_667
O61 W17 K7 152.7(2) . 3_667
O59 W17 K7 98.5(2) . 3_667
O55 W17 K7 133.9(2) . 3_667
K7 W17 K7 12.2(2) . 3_667

loop_
_geom_bond_atom_site_label_1
_geom_bond_atom_site_label_2
_geom_bond_distance
_geom_bond_site_symmetry_2
C1 C6 1.383(12) .
C1 C2 1.395(13) .
C1 Sn1 2.104(9) .
C1 K6 3.413(10) 3_666
C2 C3 1.398(13) .
C2 K6 3.259(12) 3_666
C2 H2 0.9500 .
C3 C4 1.370(13) .
C3 K6 3.117(14) 3_666
C3 K2 3.430(13) 3_666
C3 H3 0.9500 .
C4 C5 1.389(14) .
C4 K6 3.133(12) 3_666
C4 H4 0.9500 .
C5 C6 1.384(13) .
C5 K6 3.339(11) 3_666
C5 H5 0.9500 .
C6 K6 3.460(11) 3_666
C6 H6 0.9500 .
C1S O1S 1.432(18) .
C1S C2S 1.525(18) .
C2S K4 2.723(19) .
K1 O4 2.738(7) .
K1 O4W 2.747(9) 4_465
K1 O13 2.867(7) 4_565
K1 O10W 2.882(12) 1_455
K1 O3W 2.913(8) 3_666
K1 O34 3.029(7) 4_565
K1 O38 3.220(7) 3_566
K1 O28 3.330(7) 4_565
K1 W2 3.890(2) .
K1 W3 3.921(2) 4_565
K1 W9 3.982(3) 4_565
K1 K2 4.096(4) 3_666
K2 O13 2.724(7) 2_656
K2 O8W 2.770(11) .
K2 O3W 2.835(8) .
K2 O42 2.843(8) .
K2 O21 2.894(7) .
K2 O38 2.920(7) 1_655
K2 O7W 2.929(10) .
K2 C3 3.430(13) 3_666
K2 W13 4.009(2) .
K2 K3 4.061(4) .
K2 W7 4.094(2) .
K2 K1 4.096(4) 3_666
K3 O8W 2.687(11) .
K3 O5W 2.712(9) .
K3 O17 2.740(7) 1_655
K3 O19 2.784(7) 3_666
K3 O21 2.871(7) .
K3 O6W 2.885(10) .
K3 O3W 3.205(8) .
K3 W5 4.048(3) 1_655
K3 K6 4.203(5) 3_666
K3 K8 4.956(10) .
K4 O12W 2.202(16) .
K4 O4W 2.624(10) .
K4 O13W 2.686(17) .
K4 O2W 2.707(15) 2_646
K4 O36 2.820(9) 1_655
K4 K8 2.929(11) .
K4 O40 3.024(9) 2_646
K4 O14W 3.427(19) 2_646
K4 W10 3.906(4) 1_655
K4 K6 3.989(6) 2_646
K4 K5 4.549(6) .
K5 O7W 2.764(10) .
K5 O9W 2.777(11) .
K5 O12W 2.777(16) .
K5 O43 2.870(7) .
K5 O1W 2.926(8) 2_656
K5 O1 3.042(8) 2_656
K5 O36 3.207(9) 1_655
K5 O44 3.304(8) .
K5 O60 3.381(8) 3_667
K5 W14 3.963(4) .
K5 K7 4.405(10) .
K5 K7 4.503(10) 3_667
K6 O14W 1.258(19) .
K6 O5W 2.701(10) 3_666
K6 O2W 2.718(15) .
K6 O13W 2.836(17) 2_656
K6 O40 2.995(9) .
K6 O11W 3.064(15) 4_575
K6 C3 3.117(14) 3_666
K6 C4 3.133(12) 3_666
K6 O19 3.176(8) .
K6 C2 3.259(12) 3_666
K6 C5 3.339(11) 3_666
K6 C1 3.413(10) 3_666
K7 K7 0.797(14) 3_667
K7 O60 2.746(11) .
K7 O44 2.789(10) 3_667
K7 O54 2.836(10) .
K7 O54 2.915(10) 3_667
K7 O60 2.971(10) 3_667
K7 O44 3.186(10) .
K7 W17 3.523(8) .
K7 W14 3.729(8) 3_667
K7 W17 3.733(7) 3_667
K7 W14 3.915(7) .
K8 O15 2.799(10) 1_655
K8 O9W 2.844(12) .
K8 O23 2.845(9) .
K8 O40 3.062(11) 2_646
K8 O52 3.095(10) 2_646
K8 O36 3.330(11) 1_655
K8 O58 3.378(13) 2_646
K8 O13W 3.410(18) .
K8 W12 3.937(7) 2_646
K8 W16 4.016(9) 2_646
K8 W8 4.085(7) .
O1 W1 1.713(7) .
O1 K5 3.042(8) 2_646
O2 W2 1.894(6) .
O2 W1 1.945(6) .
O3 W2 1.699(7) .
O4 W2 1.850(6) .
O4 Sn1 2.049(6) .
O5 W1 1.833(6) .
O5 Sn1 2.073(6) .
O6 W3 1.890(6) .
O6 W1 1.951(6) .
O7 W4 1.889(6) .
O7 W2 1.928(6) .
O8 W5 1.880(6) .
O8 W2 1.978(6) .
O9 W6 1.833(6) .
O9 Sn1 2.053(6) .
O10 W7 1.836(6) .
O10 Sn1 2.039(6) .
O11 W8 1.882(6) .
O11 W1 1.927(6) .
O12 P1 1.585(6) .
O12 Sn1 2.308(6) .
O12 W1 2.413(6) .
O12 W2 2.423(6) .
O13 W3 1.709(6) .
O13 K2 2.724(7) 2_646
O13 K1 2.866(7) 4_566
O14 W4 1.898(6) .
O14 W3 1.928(6) .
O15 W4 1.704(7) .
O15 K8 2.799(10) 1_455
O16 W5 1.895(6) .
O16 W4 1.906(6) .
O17 W5 1.712(7) .
O17 K3 2.740(7) 1_455
O18 W5 1.916(6) .
O18 W6 1.925(6) .
O19 W6 1.713(7) .
O19 K3 2.784(7) 3_666
O20 W6 1.896(6) .
O20 W7 1.903(6) .
O21 W7 1.720(7) .
O22 W8 1.892(6) .
O22 W7 1.934(6) .
O23 W8 1.706(7) .
O24 W3 1.881(6) .
O24 W8 1.908(6) .
O25 P1 1.531(6) .
O25 W3 2.363(6) .
O25 W4 2.372(6) .
O26 P1 1.531(6) .
O26 W5 2.335(6) .
O26 W6 2.382(6) .
O27 P1 1.533(6) .
O27 W7 2.344(6) .
O27 W8 2.373(6) .
O28 W9 1.882(6) .
O28 W3 1.926(6) .
O28 K1 3.330(7) 4_566
O29 W10 1.890(6) .
O29 W4 1.919(6) .
O30 W11 1.859(6) .
O30 W5 1.947(6) .
O31 W12 1.832(6) .
O31 W6 1.977(6) .
O32 W13 1.870(6) .
O32 W7 1.955(6) .
O33 W14 1.863(7) .
O33 W8 1.957(7) .
O34 W9 1.705(7) .
O34 K1 3.029(7) 4_566
O35 W9 1.907(6) .
O35 W10 1.917(6) .
O36 W10 1.708(7) .
O36 K4 2.820(9) 1_455
O36 K5 3.207(9) 1_455
O36 K8 3.330(11) 1_455
O37 W10 1.901(6) .
O37 W11 1.916(6) .
O38 W11 1.708(7) .
O38 K2 2.920(7) 1_455
O38 K1 3.220(7) 3_566
O39 W11 1.914(7) .
O39 W12 1.936(7) .
O40 W12 1.707(8) .
O40 K4 3.024(9) 2_656
O40 K8 3.061(11) 2_656
O41 W12 1.876(6) .
O41 W13 1.913(6) .
O42 W13 1.707(7) .
O43 W13 1.893(6) .
O43 W14 1.928(6) .
O44 W14 1.723(7) .
O44 K7 2.789(10) 3_667
O45 W14 1.891(6) .
O45 W9 1.900(6) .
O46 P2 1.528(6) .
O46 W9 2.359(6) .
O46 W10 2.360(6) .
O47 P2 1.536(6) .
O47 W11 2.358(6) .
O47 W12 2.370(6) .
O48 P2 1.526(6) .
O48 W14 2.326(6) .
O48 W13 2.404(6) .
O49 W17 1.917(6) .
O49 W9 1.922(6) .
O50 W10 1.908(7) .
O50 W15 1.925(7) .
O51 W15 1.871(7) .
O51 W11 1.959(7) .
O52 W16 1.862(7) .
O52 W12 1.975(7) .
O52 K8 3.095(10) 2_656
O53 W16 1.878(7) .
O53 W13 1.931(7) .
O54 W17 1.894(7) .
O54 W14 1.948(7) .
O54 K7 2.915(10) 3_667
O55 P2 1.581(6) .
O55 W17 2.366(6) .
O55 W16 2.371(6) .
O55 W15 2.378(6) .
O56 W15 1.709(8) .
O57 W15 1.894(7) .
O57 W16 1.956(7) .
O58 W16 1.731(8) .
O58 K8 3.378(13) 2_656
O59 W17 1.925(7) .
O59 W16 1.950(7) .
O60 W17 1.724(7) .
O60 K7 2.970(10) 3_667
O60 K5 3.381(8) 3_667
O61 W17 1.918(7) .
O61 W15 1.941(7) .
O1W K5 2.926(8) 2_646
O2W O14W 1.52(2) .
O2W K4 2.707(15) 2_656
O3W K1 2.913(8) 3_666
O4W K1 2.747(9) 4_666
O5W K6 2.701(9) 3_666
O10W K1 2.882(12) 1_655
O11W K6 3.064(15) 4_576
O13W K6 2.836(17) 2_646
O14W K4 3.427(19) 2_656
W3 K1 3.921(2) 4_566
W5 K3 4.048(3) 1_455
W9 K1 3.982(3) 4_566
W10 K4 3.906(4) 1_455
W12 K8 3.937(7) 2_656
W14 K7 3.729(8) 3_667
W16 K8 4.016(9) 2_656
W17 K7 3.733(7) 3_667

loop_
_geom_torsion_atom_site_label_1
_geom_torsion_atom_site_label_2
_geom_torsion_atom_site_label_3
_geom_torsion_atom_site_label_4
_geom_torsion
_geom_torsion_site_symmetry_1
_geom_torsion_site_symmetry_4
C6 C1 C2 C3 -1.7(16) . .
Sn1 C1 C2 C3 -178.0(9) . .
K6 C1 C2 C3 65.3(10) 3_666 .
C6 C1 C2 K6 -67.0(9) . 3_666
Sn1 C1 C2 K6 116.7(6) . 3_666
C1 C2 C3 C4 -0.5(18) . .
K6 C2 C3 C4 71.7(11) 3_666 .
C1 C2 C3 K6 -72.2(10) . 3_666
C1 C2 C3 K2 95.6(10) . 3_666
K6 C2 C3 K2 167.8(3) 3_666 3_666
C2 C3 C4 C5 2.6(19) . .
K6 C3 C4 C5 77.1(10) 3_666 .
K2 C3 C4 C5 -92.8(10) 3_666 .
C2 C3 C4 K6 -74.5(11) . 3_666
K2 C3 C4 K6 -170.0(3) 3_666 3_666
C3 C4 C5 C6 -2.4(17) . .
K6 C4 C5 C6 69.5(9) 3_666 .
C3 C4 C5 K6 -72.0(11) . 3_666
C2 C1 C6 C5 1.9(15) . .
Sn1 C1 C6 C5 178.4(8) . .
K6 C1 C6 C5 -60.6(9) 3_666 .
C2 C1 C6 K6 62.5(9) . 3_666
Sn1 C1 C6 K6 -120.9(6) . 3_666
C4 C5 C6 C1 0.2(16) . .
K6 C5 C6 C1 62.2(9) 3_666 .
C4 C5 C6 K6 -62.0(9) . 3_666
O1S C1S C2S K4 72(5) . .
O13 K2 K3 O8W 109.5(4) 2_656 .
O3W K2 K3 O8W 123.5(4) . .
O42 K2 K3 O8W -93.3(4) . .
O21 K2 K3 O8W -121.2(4) . .
O38 K2 K3 O8W 63.2(4) 1_655 .
O7W K2 K3 O8W 5.4(4) . .
C3 K2 K3 O8W -159.0(4) 3_666 .
W13 K2 K3 O8W -92.8(4) . .
W7 K2 K3 O8W -107.0(4) . .
K1 K2 K3 O8W 114.4(4) 3_666 .
O13 K2 K3 O5W -147.7(3) 2_656 .
O8W K2 K3 O5W 102.9(4) . .
O3W K2 K3 O5W -133.7(3) . .
O42 K2 K3 O5W 9.6(4) . .
O21 K2 K3 O5W -18.4(3) . .
O38 K2 K3 O5W 166.0(3) 1_655 .
O7W K2 K3 O5W 108.2(3) . .
C3 K2 K3 O5W -56.2(3) 3_666 .
W13 K2 K3 O5W 10.1(3) . .
W7 K2 K3 O5W -4.1(2) . .
K1 K2 K3 O5W -142.7(2) 3_666 .
O13 K2 K3 O17 28.9(3) 2_656 1_655
O8W K2 K3 O17 -80.5(4) . 1_655
O3W K2 K3 O17 42.9(2) . 1_655
O42 K2 K3 O17 -173.8(3) . 1_655
O21 K2 K3 O17 158.3(3) . 1_655
O38 K2 K3 O17 -17.4(2) 1_655 1_655
O7W K2 K3 O17 -75.2(3) . 1_655
C3 K2 K3 O17 120.5(2) 3_666 1_655
W13 K2 K3 O17 -173.28(16) . 1_655
W7 K2 K3 O17 172.49(17) . 1_655
K1 K2 K3 O17 33.88(17) 3_666 1_655
O13 K2 K3 O19 -57.5(3) 2_656 3_666
O8W K2 K3 O19 -167.0(4) . 3_666
O3W K2 K3 O19 -43.5(3) . 3_666
O42 K2 K3 O19 99.8(3) . 3_666
O21 K2 K3 O19 71.8(3) . 3_666
O38 K2 K3 O19 -103.8(2) 1_655 3_666
O7W K2 K3 O19 -161.6(3) . 3_666
C3 K2 K3 O19 34.0(3) 3_666 3_666
W13 K2 K3 O19 100.29(18) . 3_666
W7 K2 K3 O19 86.06(17) . 3_666
K1 K2 K3 O19 -52.55(18) 3_666 3_666
O13 K2 K3 O21 -129.3(3) 2_656 .
O8W K2 K3 O21 121.2(4) . .
O3W K2 K3 O21 -115.3(3) . .
O42 K2 K3 O21 28.0(3) . .
O38 K2 K3 O21 -175.6(3) 1_655 .
O7W K2 K3 O21 126.6(3) . .
C3 K2 K3 O21 -37.8(3) 3_666 .
W13 K2 K3 O21 28.5(2) . .
W7 K2 K3 O21 14.23(19) . .
K1 K2 K3 O21 -124.4(2) 3_666 .
O13 K2 K3 O6W 108.4(5) 2_656 .
O8W K2 K3 O6W -1.0(5) . .
O3W K2 K3 O6W 122.5(5) . .
O42 K2 K3 O6W -94.3(5) . .
O21 K2 K3 O6W -122.2(5) . .
O38 K2 K3 O6W 62.2(4) 1_655 .
O7W K2 K3 O6W 4.3(5) . .
C3 K2 K3 O6W -160.0(4) 3_666 .
W13 K2 K3 O6W -93.8(4) . .
W7 K2 K3 O6W -108.0(4) . .
K1 K2 K3 O6W 113.4(4) 3_666 .
O13 K2 K3 O3W -14.0(3) 2_656 .
O8W K2 K3 O3W -123.5(4) . .
O42 K2 K3 O3W 143.3(3) . .
O21 K2 K3 O3W 115.3(3) . .
O38 K2 K3 O3W -60.3(2) 1_655 .
O7W K2 K3 O3W -118.1(3) . .
C3 K2 K3 O3W 77.5(3) 3_666 .
W13 K2 K3 O3W 143.8(2) . .
W7 K2 K3 O3W 129.5(2) . .
K1 K2 K3 O3W -9.1(2) 3_666 .
O13 K2 K3 W5 48.0(3) 2_656 1_655
O8W K2 K3 W5 -61.4(3) . 1_655
O3W K2 K3 W5 62.0(2) . 1_655
O42 K2 K3 W5 -154.7(2) . 1_655
O21 K2 K3 W5 177.4(2) . 1_655
O38 K2 K3 W5 1.75(15) 1_655 1_655
O7W K2 K3 W5 -56.1(2) . 1_655
C3 K2 K3 W5 139.56(18) 3_666 1_655
W13 K2 K3 W5 -154.18(7) . 1_655
W7 K2 K3 W5 -168.41(7) . 1_655
K1 K2 K3 W5 52.98(7) 3_666 1_655
O13 K2 K3 K6 -103.0(3) 2_656 3_666
O8W K2 K3 K6 147.5(4) . 3_666
O3W K2 K3 K6 -89.0(3) . 3_666
O42 K2 K3 K6 54.3(3) . 3_666
O21 K2 K3 K6 26.3(3) . 3_666
O38 K2 K3 K6 -149.3(2) 1_655 3_666
O7W K2 K3 K6 152.9(3) . 3_666
C3 K2 K3 K6 -11.5(3) 3_666 3_666
W13 K2 K3 K6 54.8(2) . 3_666
W7 K2 K3 K6 40.54(18) . 3_666
K1 K2 K3 K6 -98.07(18) 3_666 3_666
O13 K2 K3 K8 140.8(3) 2_656 .
O8W K2 K3 K8 31.4(4) . .
O3W K2 K3 K8 154.8(2) . .
O42 K2 K3 K8 -61.9(3) . .
O21 K2 K3 K8 -89.8(2) . .
O38 K2 K3 K8 94.55(17) 1_655 .
O7W K2 K3 K8 36.7(3) . .
C3 K2 K3 K8 -127.6(2) 3_666 .
W13 K2 K3 K8 -61.38(11) . .
W7 K2 K3 K8 -75.62(9) . .
K1 K2 K3 K8 145.77(10) 3_666 .
C1S C2S K4 O12W -101(2) . .
C1S C2S K4 O4W 60(2) . .
C1S C2S K4 O13W -140(2) . .
C1S C2S K4 O2W 139(2) . 2_646
C1S C2S K4 O36 -36(2) . 1_655
C1S C2S K4 K8 -45(3) . .
C1S C2S K4 O40 150(2) . 2_646
C1S C2S K4 O14W 160(2) . 2_646
C1S C2S K4 W10 -14(2) . 1_655
C1S C2S K4 K6 176(2) . 2_646
C1S C2S K4 K5 -80(2) . .
O7W K5 K7 K7 170.2(10) . 3_667
O9W K5 K7 K7 50.0(12) . 3_667
O12W K5 K7 K7 -27.3(11) . 3_667
O43 K5 K7 K7 92.7(11) . 3_667
O1W K5 K7 K7 -122.6(11) 2_656 3_667
O1 K5 K7 K7 165.3(11) 2_656 3_667
O36 K5 K7 K7 -30.3(13) 1_655 3_667
O44 K5 K7 K7 34.6(11) . 3_667
O60 K5 K7 K7 -56.1(11) 3_667 3_667
W14 K5 K7 K7 65.3(11) . 3_667
O7W K5 K7 O60 66.2(6) . .
O9W K5 K7 O60 -54.1(5) . .
O12W K5 K7 O60 -131.4(5) . .
O43 K5 K7 O60 -11.3(4) . .
O1W K5 K7 O60 133.3(4) 2_656 .
O1 K5 K7 O60 61.2(4) 2_656 .
O36 K5 K7 O60 -134.4(4) 1_655 .
O44 K5 K7 O60 -69.5(4) . .
O60 K5 K7 O60 -160.2(4) 3_667 .
W14 K5 K7 O60 -38.7(3) . .
K7 K5 K7 O60 -104.1(13) 3_667 .
O7W K5 K7 O44 -59.1(6) . 3_667
O9W K5 K7 O44 -179.3(4) . 3_667
O12W K5 K7 O44 103.4(5) . 3_667
O43 K5 K7 O44 -136.6(4) . 3_667
O1W K5 K7 O44 8.1(4) 2_656 3_667
O1 K5 K7 O44 -64.0(4) 2_656 3_667
O36 K5 K7 O44 100.4(5) 1_655 3_667
O44 K5 K7 O44 165.3(4) . 3_667
O60 K5 K7 O44 74.6(4) 3_667 3_667
W14 K5 K7 O44 -163.9(4) . 3_667
K7 K5 K7 O44 130.7(14) 3_667 3_667
O7W K5 K7 O54 83.0(4) . .
O9W K5 K7 O54 -37.2(4) . .
O12W K5 K7 O54 -114.5(4) . .
O43 K5 K7 O54 5.5(2) . .
O1W K5 K7 O54 150.2(3) 2_656 .
O1 K5 K7 O54 78.1(2) 2_656 .
O36 K5 K7 O54 -117.5(3) 1_655 .
O44 K5 K7 O54 -52.6(2) . .
O60 K5 K7 O54 -143.3(3) 3_667 .
W14 K5 K7 O54 -21.85(16) . .
K7 K5 K7 O54 -87.2(11) 3_667 .
O7W K5 K7 O54 -113.3(4) . 3_667
O9W K5 K7 O54 126.5(4) . 3_667
O12W K5 K7 O54 49.2(4) . 3_667
O43 K5 K7 O54 169.2(3) . 3_667
O1W K5 K7 O54 -46.1(3) 2_656 3_667
O1 K5 K7 O54 -118.2(3) 2_656 3_667
O36 K5 K7 O54 46.2(4) 1_655 3_667
O44 K5 K7 O54 111.1(3) . 3_667
O60 K5 K7 O54 20.4(2) 3_667 3_667
W14 K5 K7 O54 141.8(3) . 3_667
K7 K5 K7 O54 76.5(11) 3_667 3_667
O7W K5 K7 O60 -133.7(4) . 3_667
O9W K5 K7 O60 106.1(4) . 3_667
O12W K5 K7 O60 28.8(4) . 3_667
O43 K5 K7 O60 148.8(3) . 3_667
O1W K5 K7 O60 -66.5(3) 2_656 3_667
O1 K5 K7 O60 -138.6(3) 2_656 3_667
O36 K5 K7 O60 25.8(4) 1_655 3_667
O44 K5 K7 O60 90.7(3) . 3_667
W14 K5 K7 O60 121.4(2) . 3_667
K7 K5 K7 O60 56.1(11) 3_667 3_667
O7W K5 K7 O44 135.6(4) . .
O9W K5 K7 O44 15.4(3) . .
O12W K5 K7 O44 -61.9(4) . .
O43 K5 K7 O44 58.1(2) . .
O1W K5 K7 O44 -157.2(3) 2_656 .
O1 K5 K7 O44 130.7(3) 2_656 .
O36 K5 K7 O44 -64.9(4) 1_655 .
O60 K5 K7 O44 -90.7(3) 3_667 .
W14 K5 K7 O44 30.74(18) . .
K7 K5 K7 O44 -34.6(11) 3_667 .
O7W K5 K7 W17 70.1(4) . .
O9W K5 K7 W17 -50.1(3) . .
O12W K5 K7 W17 -127.4(4) . .
O43 K5 K7 W17 -7.4(2) . .
O1W K5 K7 W17 137.3(2) 2_656 .
O1 K5 K7 W17 65.2(2) 2_656 .
O36 K5 K7 W17 -130.4(3) 1_655 .
O44 K5 K7 W17 -65.5(2) . .
O60 K5 K7 W17 -156.2(3) 3_667 .
W14 K5 K7 W17 -34.76(12) . .
K7 K5 K7 W17 -100.1(12) 3_667 .
O7W K5 K7 W14 -89.0(4) . 3_667
O9W K5 K7 W14 150.8(3) . 3_667
O12W K5 K7 W14 73.5(4) . 3_667
O43 K5 K7 W14 -166.5(3) . 3_667
O1W K5 K7 W14 -21.8(2) 2_656 3_667
O1 K5 K7 W14 -93.9(2) 2_656 3_667
O36 K5 K7 W14 70.5(4) 1_655 3_667
O44 K5 K7 W14 135.4(3) . 3_667
O60 K5 K7 W14 44.7(2) 3_667 3_667
W14 K5 K7 W14 166.1(2) . 3_667
K7 K5 K7 W14 100.8(11) 3_667 3_667
O7W K5 K7 W17 -122.4(4) . 3_667
O9W K5 K7 W17 117.3(3) . 3_667
O12W K5 K7 W17 40.0(3) . 3_667
O43 K5 K7 W17 160.1(2) . 3_667
O1W K5 K7 W17 -55.28(18) 2_656 3_667
O1 K5 K7 W17 -127.39(19) 2_656 3_667
O36 K5 K7 W17 37.0(3) 1_655 3_667
O44 K5 K7 W17 101.9(2) . 3_667
O60 K5 K7 W17 11.23(18) 3_667 3_667
W14 K5 K7 W17 132.68(14) . 3_667
K7 K5 K7 W17 67.3(11) 3_667 3_667
O7W K5 K7 W14 104.9(4) . .
O9W K5 K7 W14 -15.4(3) . .
O12W K5 K7 W14 -92.7(3) . .
O43 K5 K7 W14 27.38(15) . .
O1W K5 K7 W14 172.0(2) 2_656 .
O1 K5 K7 W14 99.93(17) 2_656 .
O36 K5 K7 W14 -95.7(3) 1_655 .
O44 K5 K7 W14 -30.74(18) . .
O60 K5 K7 W14 -121.4(2) 3_667 .
K7 K5 K7 W14 -65.3(11) 3_667 .
O12W K4 K8 O15 132.2(5) . 1_655
O4W K4 K8 O15 -24.6(3) . 1_655
O13W K4 K8 O15 -175.8(5) . 1_655
O2W K4 K8 O15 -101.7(5) 2_646 1_655
C2S K4 K8 O15 83.3(13) . 1_655
O36 K4 K8 O15 73.4(3) 1_655 1_655
O40 K4 K8 O15 -108.3(3) 2_646 1_655
O14W K4 K8 O15 -124.1(4) 2_646 1_655
W10 K4 K8 O15 51.4(2) 1_655 1_655
K6 K4 K8 O15 -138.2(2) 2_646 1_655
K5 K4 K8 O15 118.1(3) . 1_655
O12W K4 K8 O9W 13.5(5) . .
O4W K4 K8 O9W -143.3(3) . .
O13W K4 K8 O9W 65.5(4) . .
O2W K4 K8 O9W 139.6(5) 2_646 .
C2S K4 K8 O9W -35.4(13) . .
O36 K4 K8 O9W -45.4(3) 1_655 .
O40 K4 K8 O9W 133.0(3) 2_646 .
O14W K4 K8 O9W 117.2(4) 2_646 .
W10 K4 K8 O9W -67.3(2) 1_655 .
K6 K4 K8 O9W 103.1(3) 2_646 .
K5 K4 K8 O9W -0.6(2) . .
O12W K4 K8 O23 -66.5(5) . .
O4W K4 K8 O23 136.7(3) . .
O13W K4 K8 O23 -14.5(4) . .
O2W K4 K8 O23 59.6(5) 2_646 .
C2S K4 K8 O23 -115.4(12) . .
O36 K4 K8 O23 -125.4(3) 1_655 .
O40 K4 K8 O23 53.0(3) 2_646 .
O14W K4 K8 O23 37.2(5) 2_646 .
W10 K4 K8 O23 -147.3(3) 1_655 .
K6 K4 K8 O23 23.1(3) 2_646 .
K5 K4 K8 O23 -80.7(3) . .
O12W K4 K8 O40 -119.5(5) . 2_646
O4W K4 K8 O40 83.7(3) . 2_646
O13W K4 K8 O40 -67.5(4) . 2_646
O2W K4 K8 O40 6.6(5) 2_646 2_646
C2S K4 K8 O40 -168.4(13) . 2_646
O36 K4 K8 O40 -178.4(3) 1_655 2_646
O14W K4 K8 O40 -15.8(4) 2_646 2_646
W10 K4 K8 O40 159.7(2) 1_655 2_646
K6 K4 K8 O40 -29.9(2) 2_646 2_646
K5 K4 K8 O40 -133.7(2) . 2_646
O12W K4 K8 O52 -148.6(5) . 2_646
O4W K4 K8 O52 54.6(3) . 2_646
O13W K4 K8 O52 -96.6(4) . 2_646
O2W K4 K8 O52 -22.5(5) 2_646 2_646
C2S K4 K8 O52 162.5(12) . 2_646
O36 K4 K8 O52 152.6(3) 1_655 2_646
O40 K4 K8 O52 -29.0(2) 2_646 2_646
O14W K4 K8 O52 -44.9(4) 2_646 2_646
W10 K4 K8 O52 130.6(2) 1_655 2_646
K6 K4 K8 O52 -59.0(2) 2_646 2_646
K5 K4 K8 O52 -162.7(2) . 2_646
O12W K4 K8 O36 58.8(5) . 1_655
O4W K4 K8 O36 -98.0(3) . 1_655
O13W K4 K8 O36 110.8(4) . 1_655
O2W K4 K8 O36 -175.1(5) 2_646 1_655
C2S K4 K8 O36 9.9(12) . 1_655
O40 K4 K8 O36 178.4(3) 2_646 1_655
O14W K4 K8 O36 162.5(4) 2_646 1_655
W10 K4 K8 O36 -21.97(16) 1_655 1_655
K6 K4 K8 O36 148.4(2) 2_646 1_655
K5 K4 K8 O36 44.70(18) . 1_655
O12W K4 K8 O58 -138.8(7) . 2_646
O4W K4 K8 O58 64.4(7) . 2_646
O13W K4 K8 O58 -86.8(8) . 2_646
O2W K4 K8 O58 -12.7(9) 2_646 2_646
C2S K4 K8 O58 172.3(12) . 2_646
O36 K4 K8 O58 162.4(7) 1_655 2_646
O40 K4 K8 O58 -19.2(7) 2_646 2_646
O14W K4 K8 O58 -35.1(8) 2_646 2_646
W10 K4 K8 O58 140.4(7) 1_655 2_646
K6 K4 K8 O58 -49.2(7) 2_646 2_646
K5 K4 K8 O58 -152.9(7) . 2_646
O12W K4 K8 O13W -52.0(6) . .
O4W K4 K8 O13W 151.2(4) . .
O2W K4 K8 O13W 74.1(6) 2_646 .
C2S K4 K8 O13W -100.9(13) . .
O36 K4 K8 O13W -110.8(4) 1_655 .
O40 K4 K8 O13W 67.5(4) 2_646 .
O14W K4 K8 O13W 51.7(5) 2_646 .
W10 K4 K8 O13W -132.8(4) 1_655 .
K6 K4 K8 O13W 37.6(4) 2_646 .
K5 K4 K8 O13W -66.1(4) . .
O12W K4 K8 W12 -137.6(4) . 2_646
O4W K4 K8 W12 65.6(2) . 2_646
O13W K4 K8 W12 -85.6(4) . 2_646
O2W K4 K8 W12 -11.5(5) 2_646 2_646
C2S K4 K8 W12 173.5(12) . 2_646
O36 K4 K8 W12 163.5(2) 1_655 2_646
O40 K4 K8 W12 -18.11(17) 2_646 2_646
O14W K4 K8 W12 -33.9(4) 2_646 2_646
W10 K4 K8 W12 141.56(11) 1_655 2_646
K6 K4 K8 W12 -48.05(13) 2_646 2_646
K5 K4 K8 W12 -151.76(12) . 2_646
O12W K4 K8 W16 -150.4(5) . 2_646
O4W K4 K8 W16 52.8(3) . 2_646
O13W K4 K8 W16 -98.4(4) . 2_646
O2W K4 K8 W16 -24.3(6) 2_646 2_646
C2S K4 K8 W16 160.7(12) . 2_646
O36 K4 K8 W16 150.8(3) 1_655 2_646
O40 K4 K8 W16 -30.9(3) 2_646 2_646
O14W K4 K8 W16 -46.7(5) 2_646 2_646
W10 K4 K8 W16 128.8(2) 1_655 2_646
K6 K4 K8 W16 -60.8(3) 2_646 2_646
K5 K4 K8 W16 -164.5(3) . 2_646
O12W K4 K8 W8 -48.0(5) . .
O4W K4 K8 W8 155.2(3) . .
O13W K4 K8 W8 4.0(4) . .
O2W K4 K8 W8 78.1(5) 2_646 .
C2S K4 K8 W8 -96.9(12) . .
O36 K4 K8 W8 -106.8(3) 1_655 .
O40 K4 K8 W8 71.5(2) 2_646 .
O14W K4 K8 W8 55.7(4) 2_646 .
W10 K4 K8 W8 -128.8(2) 1_655 .
K6 K4 K8 W8 41.6(2) 2_646 .
K5 K4 K8 W8 -62.1(2) . .
O4W K1 O4 W2 -17.0(5) 4_465 .
O13 K1 O4 W2 -163.5(3) 4_565 .
O10W K1 O4 W2 50.9(4) 1_455 .
O3W K1 O4 W2 122.8(3) 3_666 .
O34 K1 O4 W2 -84.2(3) 4_565 .
O38 K1 O4 W2 112.2(3) 3_566 .
O28 K1 O4 W2 -101.3(3) 4_565 .
W3 K1 O4 W2 -133.2(2) 4_565 .
W9 K1 O4 W2 -86.8(3) 4_565 .
K2 K1 O4 W2 153.9(2) 3_666 .
O4W K1 O4 Sn1 172.4(3) 4_465 .
O13 K1 O4 Sn1 25.9(5) 4_565 .
O10W K1 O4 Sn1 -119.7(4) 1_455 .
O3W K1 O4 Sn1 -47.7(3) 3_666 .
O34 K1 O4 Sn1 105.2(3) 4_565 .
O38 K1 O4 Sn1 -58.3(5) 3_566 .
O28 K1 O4 Sn1 88.2(3) 4_565 .
W2 K1 O4 Sn1 -170.6(6) . .
W3 K1 O4 Sn1 56.3(4) 4_565 .
W9 K1 O4 Sn1 102.7(3) 4_565 .
K2 K1 O4 Sn1 -16.7(4) 3_666 .
O14W K6 O19 W6 -87.0(10) . .
O5W K6 O19 W6 172.4(5) 3_666 .
O2W K6 O19 W6 -83.0(5) . .
O13W K6 O19 W6 -19.0(9) 2_656 .
O40 K6 O19 W6 -16.0(4) . .
O11W K6 O19 W6 158.9(5) 4_575 .
C3 K6 O19 W6 59.5(4) 3_666 .
C4 K6 O19 W6 50.7(5) 3_666 .
C2 K6 O19 W6 85.9(4) 3_666 .
C5 K6 O19 W6 66.8(5) 3_666 .
C1 K6 O19 W6 100.1(4) 3_666 .
O14W K6 O19 K3 72.0(9) . 3_666
O5W K6 O19 K3 -28.5(2) 3_666 3_666
O2W K6 O19 K3 76.1(4) . 3_666
O13W K6 O19 K3 140.0(7) 2_656 3_666
O40 K6 O19 K3 143.0(2) . 3_666
O11W K6 O19 K3 -42.1(5) 4_575 3_666
C3 K6 O19 K3 -141.4(3) 3_666 3_666
C4 K6 O19 K3 -150.2(2) 3_666 3_666
C2 K6 O19 K3 -115.1(3) 3_666 3_666
C5 K6 O19 K3 -134.1(3) 3_666 3_666
C1 K6 O19 K3 -100.9(2) 3_666 3_666
O8W K3 O21 W7 -99.3(5) . .
O5W K3 O21 W7 27.9(4) . .
O17 K3 O21 W7 -166.7(4) 1_655 .
O19 K3 O21 W7 106.9(4) 3_666 .
O6W K3 O21 W7 -3.1(7) . .
O3W K3 O21 W7 -177.3(5) . .
W5 K3 O21 W7 -140.1(3) 1_655 .
K2 K3 O21 W7 -136.3(5) . .
K6 K3 O21 W7 58.5(4) 3_666 .
K8 K3 O21 W7 -52.6(4) . .
O8W K3 O21 K2 37.0(3) . .
O5W K3 O21 K2 164.2(3) . .
O17 K3 O21 K2 -30.4(3) 1_655 .
O19 K3 O21 K2 -116.9(2) 3_666 .
O6W K3 O21 K2 133.2(4) . .
O3W K3 O21 K2 -41.05(19) . .
W5 K3 O21 K2 -3.9(3) 1_655 .
K6 K3 O21 K2 -165.23(14) 3_666 .
K8 K3 O21 K2 83.66(17) . .
O13 K2 O21 W7 -100.5(5) 2_656 .
O8W K2 O21 W7 105.9(4) . .
O3W K2 O21 W7 -171.7(4) . .
O42 K2 O21 W7 -19.5(4) . .
O38 K2 O21 W7 148.2(3) 1_655 .
O7W K2 O21 W7 47.7(6) . .
C3 K2 O21 W7 -79.9(4) 3_666 .
W13 K2 O21 W7 -11.9(3) . .
K3 K2 O21 W7 141.9(5) . .
K1 K2 O21 W7 -149.4(3) 3_666 .
O13 K2 O21 K3 117.6(3) 2_656 .
O8W K2 O21 K3 -36.0(3) . .
O3W K2 O21 K3 46.4(2) . .
O42 K2 O21 K3 -161.4(2) . .
O38 K2 O21 K3 6.3(4) 1_655 .
O7W K2 O21 K3 -94.2(4) . .
C3 K2 O21 K3 138.3(3) 3_666 .
W13 K2 O21 K3 -153.81(17) . .
W7 K2 O21 K3 -141.9(5) . .
K1 K2 O21 K3 68.70(19) 3_666 .
O15 K8 O23 W8 -82.4(6) 1_655 .
O9W K8 O23 W8 37.2(5) . .
K4 K8 O23 W8 124.8(4) . .
O40 K8 O23 W8 172.5(5) 2_646 .
O52 K8 O23 W8 -132.4(4) 2_646 .
O36 K8 O23 W8 67.6(7) 1_655 .
O58 K8 O23 W8 -79.5(4) 2_646 .
O13W K8 O23 W8 112.2(5) . .
W12 K8 O23 W8 -162.8(4) 2_646 .
W16 K8 O23 W8 -105.4(4) 2_646 .
O14W K6 O40 W12 83.8(10) . .
O5W K6 O40 W12 36.7(10) 3_666 .
O2W K6 O40 W12 97.0(6) . .
O13W K6 O40 W12 -166.9(6) 2_656 .
O11W K6 O40 W12 -160.3(5) 4_575 .
C3 K6 O40 W12 -58.8(5) 3_666 .
C4 K6 O40 W12 -84.3(5) 3_666 .
O19 K6 O40 W12 14.9(5) . .
C2 K6 O40 W12 -53.8(5) 3_666 .
C5 K6 O40 W12 -101.8(5) 3_666 .
C1 K6 O40 W12 -72.5(5) 3_666 .
O14W K6 O40 K4 -59.8(9) . 2_656
O5W K6 O40 K4 -106.8(7) 3_666 2_656
O2W K6 O40 K4 -46.5(4) . 2_656
O13W K6 O40 K4 49.6(4) 2_656 2_656
O11W K6 O40 K4 56.2(5) 4_575 2_656
C3 K6 O40 K4 157.7(3) 3_666 2_656
C4 K6 O40 K4 132.2(3) 3_666 2_656
O19 K6 O40 K4 -128.7(2) . 2_656
C2 K6 O40 K4 162.7(3) 3_666 2_656
C5 K6 O40 K4 114.7(2) 3_666 2_656
C1 K6 O40 K4 143.9(3) 3_666 2_656
O14W K6 O40 K8 -102.1(10) . 2_656
O5W K6 O40 K8 -149.1(7) 3_666 2_656
O2W K6 O40 K8 -88.8(5) . 2_656
O13W K6 O40 K8 7.2(5) 2_656 2_656
O11W K6 O40 K8 13.9(6) 4_575 2_656
C3 K6 O40 K8 115.4(4) 3_666 2_656
C4 K6 O40 K8 89.9(4) 3_666 2_656
O19 K6 O40 K8 -171.0(4) . 2_656
C2 K6 O40 K8 120.4(4) 3_666 2_656
C5 K6 O40 K8 72.4(4) 3_666 2_656
C1 K6 O40 K8 101.6(4) 3_666 2_656
O13 K2 O42 W13 166.8(4) 2_656 .
O8W K2 O42 W13 -52.5(5) . .
O3W K2 O42 W13 96.7(6) . .
O21 K2 O42 W13 20.7(4) . .
O38 K2 O42 W13 -148.6(3) 1_655 .
O7W K2 O42 W13 -118.7(4) . .
C3 K2 O42 W13 80.1(4) 3_666 .
K3 K2 O42 W13 1.2(6) . .
W7 K2 O42 W13 13.7(3) . .
K1 K2 O42 W13 148.7(3) 3_666 .
O7W K5 O43 W13 -6.5(4) . .
O9W K5 O43 W13 -82.5(4) . .
O12W K5 O43 W13 -150.5(5) . .
O1W K5 O43 W13 90.4(4) 2_656 .
O1 K5 O43 W13 54.8(4) 2_656 .
O36 K5 O43 W13 -85.3(4) 1_655 .
O44 K5 O43 W13 -174.4(5) . .
O60 K5 O43 W13 156.2(3) 3_667 .
W14 K5 O43 W13 -169.1(6) . .
K7 K5 O43 W13 135.0(4) . .
K7 K5 O43 W13 145.9(4) 3_667 .
O7W K5 O43 W14 162.6(3) . .
O9W K5 O43 W14 86.6(3) . .
O12W K5 O43 W14 18.6(5) . .
O1W K5 O43 W14 -100.4(4) 2_656 .
O1 K5 O43 W14 -136.1(3) 2_656 .
O36 K5 O43 W14 83.8(4) 1_655 .
O44 K5 O43 W14 -5.3(2) . .
O60 K5 O43 W14 -34.7(3) 3_667 .
K7 K5 O43 W14 -55.9(2) . .
K7 K5 O43 W14 -45.0(2) 3_667 .
K7 K7 O44 W14 126.3(14) 3_667 .
O60 K7 O44 W14 37.6(4) . .
O44 K7 O44 W14 126.3(14) 3_667 .
O54 K7 O44 W14 7.2(3) . .
O54 K7 O44 W14 175.0(4) 3_667 .
O60 K7 O44 W14 -156.1(4) 3_667 .
W17 K7 O44 W14 20.0(3) . .
W14 K7 O44 W14 165.9(5) 3_667 .
W17 K7 O44 W14 -169.5(3) 3_667 .
K5 K7 O44 W14 -98.5(3) . .
O60 K7 O44 K7 -88.6(15) . 3_667
O44 K7 O44 K7 0.000(4) 3_667 3_667
O54 K7 O44 K7 -119.0(15) . 3_667
O54 K7 O44 K7 48.7(12) 3_667 3_667
O60 K7 O44 K7 77.6(13) 3_667 3_667
W17 K7 O44 K7 -106.3(15) . 3_667
W14 K7 O44 K7 39.7(10) 3_667 3_667
W17 K7 O44 K7 64.2(13) 3_667 3_667
W14 K7 O44 K7 -126.3(14) . 3_667
K5 K7 O44 K7 135.2(14) . 3_667
K7 K7 O44 K5 -135.2(14) 3_667 .
O60 K7 O44 K5 136.1(3) . .
O44 K7 O44 K5 -135.2(14) 3_667 .
O54 K7 O44 K5 105.7(3) . .
O54 K7 O44 K5 -86.5(3) 3_667 .
O60 K7 O44 K5 -57.6(2) 3_667 .
W17 K7 O44 K5 118.51(19) . .
W14 K7 O44 K5 -95.6(5) 3_667 .
W17 K7 O44 K5 -71.00(19) 3_667 .
W14 K7 O44 K5 98.5(3) . .
O7W K5 O44 W14 -18.5(7) . .
O9W K5 O44 W14 -65.9(3) . .
O12W K5 O44 W14 -151.2(5) . .
O43 K5 O44 W14 5.7(2) . .
O1W K5 O44 W14 125.2(3) 2_656 .
O1 K5 O44 W14 52.3(3) 2_656 .
O36 K5 O44 W14 -115.6(3) 1_655 .
O60 K5 O44 W14 152.4(4) 3_667 .
K7 K5 O44 W14 101.0(3) . .
K7 K5 O44 W14 110.4(4) 3_667 .
O7W K5 O44 K7 -128.9(5) . 3_667
O9W K5 O44 K7 -176.3(3) . 3_667
O12W K5 O44 K7 98.4(4) . 3_667
O43 K5 O44 K7 -104.7(3) . 3_667
O1W K5 O44 K7 14.8(3) 2_656 3_667
O1 K5 O44 K7 -58.1(3) 2_656 3_667
O36 K5 O44 K7 133.9(3) 1_655 3_667
O60 K5 O44 K7 42.0(2) 3_667 3_667
W14 K5 O44 K7 -110.4(4) . 3_667
K7 K5 O44 K7 -9.4(3) . 3_667
O7W K5 O44 K7 -119.5(6) . .
O9W K5 O44 K7 -167.0(3) . .
O12W K5 O44 K7 107.8(4) . .
O43 K5 O44 K7 -95.4(3) . .
O1W K5 O44 K7 24.2(3) 2_656 .
O1 K5 O44 K7 -48.7(3) 2_656 .
O36 K5 O44 K7 143.3(2) 1_655 .
O60 K5 O44 K7 51.4(2) 3_667 .
W14 K5 O44 K7 -101.0(3) . .
K7 K5 O44 K7 9.4(3) 3_667 .
K7 K7 O54 W17 111.0(13) 3_667 .
O60 K7 O54 W17 9.8(2) . .
O44 K7 O54 W17 -8.4(6) 3_667 .
O54 K7 O54 W17 111.0(13) 3_667 .
O60 K7 O54 W17 172.7(3) 3_667 .
O44 K7 O54 W17 155.8(3) . .
W14 K7 O54 W17 7.2(8) 3_667 .
W17 K7 O54 W17 161.1(5) 3_667 .
W14 K7 O54 W17 162.4(5) . .
K5 K7 O54 W17 -156.4(3) . .
K7 K7 O54 W14 -51.4(14) 3_667 .
O60 K7 O54 W14 -152.6(4) . .
O44 K7 O54 W14 -170.9(4) 3_667 .
O54 K7 O54 W14 -51.4(14) 3_667 .
O60 K7 O54 W14 10.3(5) 3_667 .
O44 K7 O54 W14 -6.6(3) . .
W17 K7 O54 W14 -162.4(5) . .
W14 K7 O54 W14 -155.3(6) 3_667 .
W17 K7 O54 W14 -1.3(7) 3_667 .
K5 K7 O54 W14 41.1(3) . .
O60 K7 O54 K7 -101.2(14) . 3_667
O44 K7 O54 K7 -119.4(16) 3_667 3_667
O54 K7 O54 K7 -0.002(2) 3_667 3_667
O60 K7 O54 K7 61.7(11) 3_667 3_667
O44 K7 O54 K7 44.8(13) . 3_667
W17 K7 O54 K7 -111.0(13) . 3_667
W14 K7 O54 K7 -103.8(18) 3_667 3_667
W17 K7 O54 K7 50.1(10) 3_667 3_667
W14 K7 O54 K7 51.4(14) . 3_667
K5 K7 O54 K7 92.6(13) . 3_667
K7 K7 O60 W17 -93.4(12) 3_667 .
O44 K7 O60 W17 155.0(4) 3_667 .
O54 K7 O60 W17 -11.0(3) . .
O54 K7 O60 W17 -172.7(3) 3_667 .
O60 K7 O60 W17 -93.4(12) 3_667 .
O44 K7 O60 W17 -38.9(4) . .
W14 K7 O60 W17 167.9(3) 3_667 .
W17 K7 O60 W17 -155.6(4) 3_667 .
W14 K7 O60 W17 -23.6(3) . .
K5 K7 O60 W17 7.9(5) . .
O44 K7 O60 K7 -111.6(13) 3_667 3_667
O54 K7 O60 K7 82.4(12) . 3_667
O54 K7 O60 K7 -79.2(12) 3_667 3_667
O60 K7 O60 K7 -0.001(2) 3_667 3_667
O44 K7 O60 K7 54.5(11) . 3_667
W17 K7 O60 K7 93.4(12) . 3_667
W14 K7 O60 K7 -98.6(12) 3_667 3_667
W17 K7 O60 K7 -62.2(11) 3_667 3_667
W14 K7 O60 K7 69.8(11) . 3_667
K5 K7 O60 K7 101.4(12) . 3_667
K7 K7 O60 K5 65.4(12) 3_667 3_667
O44 K7 O60 K5 -46.2(2) 3_667 3_667
O54 K7 O60 K5 147.8(3) . 3_667
O54 K7 O60 K5 -13.9(4) 3_667 3_667
O60 K7 O60 K5 65.4(12) 3_667 3_667
O44 K7 O60 K5 119.9(3) . 3_667
W17 K7 O60 K5 158.8(4) . 3_667
W14 K7 O60 K5 -33.3(2) 3_667 3_667
W17 K7 O60 K5 3.2(6) 3_667 3_667
W14 K7 O60 K5 135.20(18) . 3_667
K5 K7 O60 K5 166.8(3) . 3_667
O5W K6 O2W O14W 54(4) 3_666 .
O13W K6 O2W O14W -169(4) 2_656 .
O40 K6 O2W O14W -107(4) . .
O11W K6 O2W O14W 123(4) 4_575 .
C3 K6 O2W O14W -72(4) 3_666 .
C4 K6 O2W O14W -108(4) 3_666 .
O19 K6 O2W O14W -17(4) . .
C2 K6 O2W O14W -37(4) 3_666 .
C5 K6 O2W O14W -142(4) 3_666 .
C1 K6 O2W O14W 1(5) 3_666 .
O14W K6 O2W K4 160(4) . 2_656
O5W K6 O2W K4 -145.8(4) 3_666 2_656
O13W K6 O2W K4 -8.2(5) 2_656 2_656
O40 K6 O2W K4 53.8(3) . 2_656
O11W K6 O2W K4 -76.9(5) 4_575 2_656
C3 K6 O2W K4 87.9(6) 3_666 2_656
C4 K6 O2W K4 52.1(7) 3_666 2_656
O19 K6 O2W K4 143.6(4) . 2_656
C2 K6 O2W K4 122.9(6) 3_666 2_656
C5 K6 O2W K4 18.2(9) 3_666 2_656
C1 K6 O2W K4 162(2) 3_666 2_656
O13 K2 O3W K1 3.8(2) 2_656 3_666
O8W K2 O3W K1 -133.4(3) . 3_666
O42 K2 O3W K1 71.8(5) . 3_666
O21 K2 O3W K1 152.0(2) . 3_666
O38 K2 O3W K1 -57.0(2) 1_655 3_666
O7W K2 O3W K1 -62.0(4) . 3_666
C3 K2 O3W K1 86.9(2) 3_666 3_666
W13 K2 O3W K1 113.7(3) . 3_666
K3 K2 O3W K1 -167.3(3) . 3_666
W7 K2 O3W K1 149.06(15) . 3_666
O13 K2 O3W K3 171.1(2) 2_656 .
O8W K2 O3W K3 33.9(3) . .
O42 K2 O3W K3 -120.9(4) . .
O21 K2 O3W K3 -40.71(18) . .
O38 K2 O3W K3 110.3(2) 1_655 .
O7W K2 O3W K3 105.3(3) . .
C3 K2 O3W K3 -105.8(2) 3_666 .
W13 K2 O3W K3 -79.1(3) . .
W7 K2 O3W K3 -43.66(15) . .
K1 K2 O3W K3 167.3(3) 3_666 .
O8W K3 O3W K2 -36.0(3) . .
O5W K3 O3W K2 85.2(4) . .
O17 K3 O3W K2 -128.8(3) 1_655 .
O19 K3 O3W K2 138.5(2) 3_666 .
O21 K3 O3W K2 42.35(19) . .
O6W K3 O3W K2 -131.7(4) . .
W5 K3 O3W K2 -112.13(17) 1_655 .
K6 K3 O3W K2 136.10(16) 3_666 .
K8 K3 O3W K2 -29.2(2) . .
O8W K3 O3W K1 33.5(12) . 3_666
O5W K3 O3W K1 154.6(11) . 3_666
O17 K3 O3W K1 -59.3(12) 1_655 3_666
O19 K3 O3W K1 -152.0(13) 3_666 3_666
O21 K3 O3W K1 111.8(13) . 3_666
O6W K3 O3W K1 -62.2(14) . 3_666
W5 K3 O3W K1 -42.6(12) 1_655 3_666
K2 K3 O3W K1 69.5(12) . 3_666
K6 K3 O3W K1 -154.4(11) 3_666 3_666
K8 K3 O3W K1 40.3(13) . 3_666
O12W K4 O4W K1 72.0(13) . 4_666
O13W K4 O4W K1 -120.1(7) . 4_666
O2W K4 O4W K1 -45.2(5) 2_646 4_666
C2S K4 O4W K1 26.0(6) . 4_666
O36 K4 O4W K1 115.4(4) 1_655 4_666
K8 K4 O4W K1 -174.5(4) . 4_666
O40 K4 O4W K1 -112.3(4) 2_646 4_666
O14W K4 O4W K1 -63.5(5) 2_646 4_666
W10 K4 O4W K1 105.2(4) 1_655 4_666
K6 K4 O4W K1 -75.2(4) 2_646 4_666
K5 K4 O4W K1 116.2(4) . 4_666
O8W K3 O5W K6 -168.2(3) . 3_666
O17 K3 O5W K6 -32.7(6) 1_655 3_666
O19 K3 O5W K6 33.8(3) 3_666 3_666
O21 K3 O5W K6 128.0(3) . 3_666
O6W K3 O5W K6 -71.4(3) . 3_666
O3W K3 O5W K6 86.4(4) . 3_666
W5 K3 O5W K6 -65.5(4) 1_655 3_666
K2 K3 O5W K6 141.2(2) . 3_666
K8 K3 O5W K6 -146.5(3) . 3_666
O9W K5 O7W K2 30.4(3) . .
O12W K5 O7W K2 100.6(5) . .
O43 K5 O7W K2 -35.8(4) . .
O1W K5 O7W K2 -164.4(3) 2_656 .
O1 K5 O7W K2 -97.5(3) 2_656 .
O36 K5 O7W K2 90.2(3) 1_655 .
O44 K5 O7W K2 -16.6(7) . .
O60 K5 O7W K2 179.3(4) 3_667 .
W14 K5 O7W K2 -26.2(4) . .
K7 K5 O7W K2 -102.7(4) . .
K7 K5 O7W K2 -99.1(5) 3_667 .
O13 K2 O7W K5 145.2(4) 2_656 .
O8W K2 O7W K5 -71.7(4) . .
O3W K2 O7W K5 -141.6(3) . .
O42 K2 O7W K5 59.6(3) . .
O21 K2 O7W K5 -16.8(6) . .
O38 K2 O7W K5 -146.7(4) 1_655 .
C3 K2 O7W K5 83.4(4) 3_666 .
W13 K2 O7W K5 40.8(3) . .
K3 K2 O7W K5 -75.3(4) . .
W7 K2 O7W K5 1.2(4) . .
K1 K2 O7W K5 178.5(3) 3_666 .
O5W K3 O8W K2 -105.0(4) . .
O17 K3 O8W K2 98.2(3) 1_655 .
O19 K3 O8W K2 25.8(8) 3_666 .
O21 K3 O8W K2 -39.2(3) . .
O6W K3 O8W K2 179.5(3) . .
O3W K3 O8W K2 37.0(3) . .
W5 K3 O8W K2 113.0(3) 1_655 .
K6 K3 O8W K2 -125.4(6) 3_666 .
K8 K3 O8W K2 -135.0(4) . .
O13 K2 O8W K3 -119.9(3) 2_656 .
O3W K2 O8W K3 -41.8(3) . .
O42 K2 O8W K3 124.0(3) . .
O21 K2 O8W K3 39.2(3) . .
O38 K2 O8W K3 -111.5(3) 1_655 .
O7W K2 O8W K3 -175.5(3) . .
C3 K2 O8W K3 31.5(6) 3_666 .
W13 K2 O8W K3 106.0(3) . .
W7 K2 O8W K3 59.4(2) . .
K1 K2 O8W K3 -75.3(3) 3_666 .
O7W K5 O9W K8 121.2(5) . .
O12W K5 O9W K8 -12.1(5) . .
O43 K5 O9W K8 -134.9(5) . .
O1W K5 O9W K8 63.8(12) 2_656 .
O1 K5 O9W K8 178.6(4) 2_656 .
O36 K5 O9W K8 42.5(4) 1_655 .
O44 K5 O9W K8 -81.0(5) . .
O60 K5 O9W K8 -40.6(6) 3_667 .
W14 K5 O9W K8 -105.7(5) . .
K7 K5 O9W K8 -92.2(5) . .
K7 K5 O9W K8 -83.5(5) 3_667 .
O15 K8 O9W K5 -110.2(5) 1_655 .
O23 K8 O9W K5 110.1(5) . .
K4 K8 O9W K5 1.3(5) . .
O40 K8 O9W K5 54.2(7) 2_646 .
O52 K8 O9W K5 135.4(9) 2_646 .
O36 K8 O9W K5 -41.7(4) 1_655 .
O58 K8 O9W K5 170.0(4) 2_646 .
O13W K8 O9W K5 47.8(5) . .
W12 K8 O9W K5 69.4(9) 2_646 .
W16 K8 O9W K5 164.6(3) 2_646 .
W8 K8 O9W K5 123.2(5) . .
O4W K4 O12W K5 77.8(15) . .
O13W K4 O12W K5 -94.2(9) . .
O2W K4 O12W K5 -170.0(7) 2_646 .
C2S K4 O12W K5 130.3(10) . .
O36 K4 O12W K5 29.7(7) 1_655 .
K8 K4 O12W K5 -31.9(9) . .
O40 K4 O12W K5 -97.2(8) 2_646 .
O14W K4 O12W K5 -146.2(8) 2_646 .
W10 K4 O12W K5 45.6(8) 1_655 .
K6 K4 O12W K5 -131.9(8) 2_646 .
O7W K5 O12W K4 -41.2(11) . .
O9W K5 O12W K4 28.6(8) . .
O43 K5 O12W K4 89.4(9) . .
O1W K5 O12W K4 -134.3(8) 2_656 .
O1 K5 O12W K4 -175.2(5) 2_656 .
O36 K5 O12W K4 -29.1(7) 1_655 .
O44 K5 O12W K4 109.7(9) . .
O60 K5 O12W K4 177.9(11) 3_667 .
W14 K5 O12W K4 97.8(8) . .
K7 K5 O12W K4 153.2(9) . .
K7 K5 O12W K4 148.4(9) 3_667 .
O12W K4 O13W K6 -120.6(7) . 2_646
O4W K4 O13W K6 65.2(8) . 2_646
O2W K4 O13W K6 -8.3(5) 2_646 2_646
C2S K4 O13W K6 -79.5(6) . 2_646
O36 K4 O13W K6 -172.4(3) 1_655 2_646
K8 K4 O13W K6 122.4(4) . 2_646
O40 K4 O13W K6 56.5(3) 2_646 2_646
O14W K4 O13W K6 -2.3(4) 2_646 2_646
W10 K4 O13W K6 -173.8(2) 1_655 2_646
K5 K4 O13W K6 -150.8(5) . 2_646
O12W K4 O13W K8 117.0(6) . .
O4W K4 O13W K8 -57.2(7) . .
O2W K4 O13W K8 -130.6(4) 2_646 .
C2S K4 O13W K8 158.1(5) . .
O36 K4 O13W K8 65.3(3) 1_655 .
O40 K4 O13W K8 -65.9(3) 2_646 .
O14W K4 O13W K8 -124.7(5) 2_646 .
W10 K4 O13W K8 63.9(4) 1_655 .
K6 K4 O13W K8 -122.4(4) 2_646 .
K5 K4 O13W K8 86.8(2) . .
O15 K8 O13W K4 10.6(11) 1_655 .
O9W K8 O13W K4 -107.2(4) . .
O23 K8 O13W K4 164.2(5) . .
O40 K8 O13W K4 79.0(4) 2_646 .
O52 K8 O13W K4 98.1(4) 2_646 .
O36 K8 O13W K4 -49.4(3) 1_655 .
O58 K8 O13W K4 151.0(4) 2_646 .
W12 K8 O13W K4 83.8(3) 2_646 .
W16 K8 O13W K4 121.1(3) 2_646 .
W8 K8 O13W K4 -176.3(4) . .
O15 K8 O13W K6 -62.0(13) 1_655 2_646
O9W K8 O13W K6 -179.9(6) . 2_646
O23 K8 O13W K6 91.6(6) . 2_646
K4 K8 O13W K6 -72.6(5) . 2_646
O40 K8 O13W K6 6.4(4) 2_646 2_646
O52 K8 O13W K6 25.5(7) 2_646 2_646
O36 K8 O13W K6 -122.0(6) 1_655 2_646
O58 K8 O13W K6 78.4(7) 2_646 2_646
W12 K8 O13W K6 11.1(5) 2_646 2_646
W16 K8 O13W K6 48.5(7) 2_646 2_646
W8 K8 O13W K6 111.1(6) . 2_646
O5W K6 O14W O2W -127(4) 3_666 .
O13W K6 O14W O2W 11(4) 2_656 .
O40 K6 O14W O2W 69(4) . .
O11W K6 O14W O2W -63(4) 4_575 .
C3 K6 O14W O2W 119(4) 3_666 .
C4 K6 O14W O2W 85(4) 3_666 .
O19 K6 O14W O2W 162(4) . .
C2 K6 O14W O2W 152(3) 3_666 .
C5 K6 O14W O2W 55(5) 3_666 .
C1 K6 O14W O2W -179(2) 3_666 .
O5W K6 O14W K4 -143.6(6) 3_666 2_656
O2W K6 O14W K4 -16(3) . 2_656
O13W K6 O14W K4 -4.7(8) 2_656 2_656
O40 K6 O14W K4 52.5(5) . 2_656
O11W K6 O14W K4 -79.5(9) 4_575 2_656
C3 K6 O14W K4 102.5(9) 3_666 2_656
C4 K6 O14W K4 68.7(14) 3_666 2_656
O19 K6 O14W K4 146.1(9) . 2_656
C2 K6 O14W K4 136.1(8) 3_666 2_656
C5 K6 O14W K4 39(3) 3_666 2_656
C1 K6 O14W K4 164.5(16) 3_666 2_656
K4 O2W O14W K6 -20(4) 2_656 .
K6 O2W O14W K4 20(4) . 2_656
W5 O26 P1 O25 -52.1(5) . .
W6 O26 P1 O25 177.8(4) . .
W5 O26 P1 O27 -177.6(4) . .
W6 O26 P1 O27 52.3(5) . .
W5 O26 P1 O12 65.3(5) . .
W6 O26 P1 O12 -64.8(5) . .
W3 O25 P1 O26 -178.6(4) . .
W4 O25 P1 O26 51.9(5) . .
W3 O25 P1 O27 -53.0(5) . .
W4 O25 P1 O27 177.5(4) . .
W3 O25 P1 O12 64.2(5) . .
W4 O25 P1 O12 -65.4(5) . .
W7 O27 P1 O26 -52.4(5) . .
W8 O27 P1 O26 179.3(3) . .
W7 O27 P1 O25 -177.9(4) . .
W8 O27 P1 O25 53.8(5) . .
W7 O27 P1 O12 64.7(5) . .
W8 O27 P1 O12 -63.6(5) . .
Sn1 O12 P1 O26 59.3(4) . .
W1 O12 P1 O26 -178.8(3) . .
W2 O12 P1 O26 -61.4(4) . .
Sn1 O12 P1 O25 179.4(3) . .
W1 O12 P1 O25 -58.8(4) . .
W2 O12 P1 O25 58.7(4) . .
Sn1 O12 P1 O27 -60.7(4) . .
W1 O12 P1 O27 61.2(4) . .
W2 O12 P1 O27 178.6(3) . .
W14 O48 P2 O46 -51.4(5) . .
W13 O48 P2 O46 178.9(4) . .
W14 O48 P2 O47 -178.0(4) . .
W13 O48 P2 O47 52.3(5) . .
W14 O48 P2 O55 65.5(5) . .
W13 O48 P2 O55 -64.2(5) . .
W9 O46 P2 O48 51.3(5) . .
W10 O46 P2 O48 -178.7(4) . .
W9 O46 P2 O47 178.0(4) . .
W10 O46 P2 O47 -52.0(5) . .
W9 O46 P2 O55 -65.7(5) . .
W10 O46 P2 O55 64.3(5) . .
W11 O47 P2 O48 177.9(4) . .
W12 O47 P2 O48 -51.5(5) . .
W11 O47 P2 O46 51.7(5) . .
W12 O47 P2 O46 -177.8(4) . .
W11 O47 P2 O55 -65.1(5) . .
W12 O47 P2 O55 65.5(5) . .
W17 O55 P2 O48 -60.0(5) . .
W16 O55 P2 O48 60.2(5) . .
W15 O55 P2 O48 -179.6(4) . .
W17 O55 P2 O46 59.7(5) . .
W16 O55 P2 O46 179.8(4) . .
W15 O55 P2 O46 -60.0(5) . .
W17 O55 P2 O47 179.6(4) . .
W16 O55 P2 O47 -60.3(5) . .
W15 O55 P2 O47 60.0(5) . .
W7 O10 Sn1 O4 -42.9(11) . .
W7 O10 Sn1 O9 34.5(6) . .
W7 O10 Sn1 O5 -127.5(6) . .
W7 O10 Sn1 C1 136.2(6) . .
W7 O10 Sn1 O12 -53.9(6) . .
W2 O4 Sn1 O10 -15.6(9) . .
K1 O4 Sn1 O10 154.5(5) . .
W2 O4 Sn1 O9 -92.5(4) . .
K1 O4 Sn1 O9 77.6(3) . .
W2 O4 Sn1 O5 69.3(4) . .
K1 O4 Sn1 O5 -120.7(3) . .
W2 O4 Sn1 C1 165.3(4) . .
K1 O4 Sn1 C1 -24.7(4) . .
W2 O4 Sn1 O12 -4.2(3) . .
K1 O4 Sn1 O12 165.9(4) . .
W6 O9 Sn1 O10 -36.3(6) . .
W6 O9 Sn1 O4 123.3(6) . .
W6 O9 Sn1 O5 41.7(12) . .
W6 O9 Sn1 C1 -140.8(6) . .
W6 O9 Sn1 O12 49.5(6) . .
W1 O5 Sn1 O10 87.0(4) . .
W1 O5 Sn1 O4 -72.1(4) . .
W1 O5 Sn1 O9 9.6(10) . .
W1 O5 Sn1 C1 -168.0(4) . .
W1 O5 Sn1 O12 1.5(3) . .
C6 C1 Sn1 O10 132.6(7) . .
C2 C1 Sn1 O10 -51.0(9) . .
K6 C1 Sn1 O10 37.1(4) 3_666 .
C6 C1 Sn1 O4 -47.7(8) . .
C2 C1 Sn1 O4 128.7(8) . .
K6 C1 Sn1 O4 -143.2(4) 3_666 .
C6 C1 Sn1 O9 -137.9(7) . .
C2 C1 Sn1 O9 38.5(9) . .
K6 C1 Sn1 O9 126.6(4) 3_666 .
C6 C1 Sn1 O5 41.3(8) . .
C2 C1 Sn1 O5 -142.3(8) . .
K6 C1 Sn1 O5 -54.2(4) 3_666 .
C6 C1 Sn1 O12 -3.1(17) . .
C2 C1 Sn1 O12 173.3(9) . .
K6 C1 Sn1 O12 -98.6(11) 3_666 .
P1 O12 Sn1 O10 44.0(4) . .
W1 O12 Sn1 O10 -92.0(2) . .
W2 O12 Sn1 O10 178.7(2) . .
P1 O12 Sn1 O4 -132.0(4) . .
W1 O12 Sn1 O4 92.1(2) . .
W2 O12 Sn1 O4 2.8(2) . .
P1 O12 Sn1 O9 -42.5(4) . .
W1 O12 Sn1 O9 -178.4(2) . .
W2 O12 Sn1 O9 92.2(2) . .
P1 O12 Sn1 O5 135.0(4) . .
W1 O12 Sn1 O5 -1.0(2) . .
W2 O12 Sn1 O5 -90.3(2) . .
P1 O12 Sn1 C1 -178.6(10) . .
W1 O12 Sn1 C1 45.5(12) . .
W2 O12 Sn1 C1 -43.8(12) . .
K5 O1 W1 O5 -120.8(5) 2_646 .
K5 O1 W1 O11 145.2(5) 2_646 .
K5 O1 W1 O2 -27.9(6) 2_646 .
K5 O1 W1 O6 59.5(5) 2_646 .
K5 O1 W1 O12 -55(2) 2_646 .
Sn1 O5 W1 O1 170.6(4) . .
Sn1 O5 W1 O11 -84.0(4) . .
Sn1 O5 W1 O2 70.3(4) . .
Sn1 O5 W1 O6 -10.2(9) . .
Sn1 O5 W1 O12 -1.4(3) . .
W8 O11 W1 O1 -130.5(8) . .
W8 O11 W1 O5 127.4(8) . .
W8 O11 W1 O2 33.5(12) . .
W8 O11 W1 O6 -31.2(8) . .
W8 O11 W1 O12 52.4(8) . .
W2 O2 W1 O1 -170.7(4) . .
W2 O2 W1 O5 -69.0(4) . .
W2 O2 W1 O11 25.0(8) . .
W2 O2 W1 O6 89.2(4) . .
W2 O2 W1 O12 5.2(3) . .
W3 O6 W1 O1 128.9(7) . .
W3 O6 W1 O5 -50.3(12) . .
W3 O6 W1 O11 25.0(7) . .
W3 O6 W1 O2 -131.8(7) . .
W3 O6 W1 O12 -58.9(7) . .
P1 O12 W1 O1 157.8(17) . .
Sn1 O12 W1 O1 -66.3(19) . .
W2 O12 W1 O1 25.0(19) . .
P1 O12 W1 O5 -134.8(4) . .
Sn1 O12 W1 O5 1.1(2) . .
W2 O12 W1 O5 92.3(2) . .
P1 O12 W1 O11 -42.0(4) . .
Sn1 O12 W1 O11 93.9(2) . .
W2 O12 W1 O11 -174.9(2) . .
P1 O12 W1 O2 129.5(4) . .
Sn1 O12 W1 O2 -94.6(2) . .
W2 O12 W1 O2 -3.4(2) . .
P1 O12 W1 O6 41.8(4) . .
Sn1 O12 W1 O6 177.8(2) . .
W2 O12 W1 O6 -91.0(2) . .
Sn1 O4 W2 O3 -171.7(4) . .
K1 O4 W2 O3 17.3(4) . .
Sn1 O4 W2 O2 -67.7(4) . .
K1 O4 W2 O2 121.3(3) . .
Sn1 O4 W2 O7 26.3(8) . .
K1 O4 W2 O7 -144.7(5) . .
Sn1 O4 W2 O8 87.5(4) . .
K1 O4 W2 O8 -83.5(3) . .
Sn1 O4 W2 O12 4.0(3) . .
K1 O4 W2 O12 -167.0(3) . .
Sn1 O4 W2 K1 171.0(5) . .
W1 O2 W2 O3 169.1(4) . .
W1 O2 W2 O4 67.6(4) . .
W1 O2 W2 O7 -88.3(4) . .
W1 O2 W2 O8 -21.6(9) . .
W1 O2 W2 O12 -5.2(3) . .
W1 O2 W2 K1 103.7(3) . .
W4 O7 W2 O3 -130.5(9) . .
W4 O7 W2 O4 31.4(13) . .
W4 O7 W2 O2 126.2(9) . .
W4 O7 W2 O8 -30.9(9) . .
W4 O7 W2 O12 53.0(9) . .
W4 O7 W2 K1 -82.5(10) . .
W5 O8 W2 O3 131.1(7) . .
W5 O8 W2 O4 -128.8(7) . .
W5 O8 W2 O2 -38.3(11) . .
W5 O8 W2 O7 30.0(7) . .
W5 O8 W2 O12 -54.1(7) . .
W5 O8 W2 K1 -168.6(7) . .
P1 O12 W2 O3 173(2) . .
Sn1 O12 W2 O3 37(2) . .
W1 O12 W2 O3 -54(2) . .
P1 O12 W2 O4 132.2(4) . .
Sn1 O12 W2 O4 -3.0(2) . .
W1 O12 W2 O4 -94.4(2) . .
P1 O12 W2 O2 -130.0(4) . .
Sn1 O12 W2 O2 94.8(3) . .
W1 O12 W2 O2 3.4(2) . .
P1 O12 W2 O7 -38.8(4) . .
Sn1 O12 W2 O7 -174.1(2) . .
W1 O12 W2 O7 94.6(2) . .
P1 O12 W2 O8 43.2(4) . .
Sn1 O12 W2 O8 -92.0(2) . .
W1 O12 W2 O8 176.6(2) . .
P1 O12 W2 K1 123.2(3) . .
Sn1 O12 W2 K1 -12.0(2) . .
W1 O12 W2 K1 -103.39(14) . .
O4 K1 W2 O3 -160.7(4) . .
O4W K1 W2 O3 7.0(3) 4_465 .
O13 K1 W2 O3 -131.7(4) 4_565 .
O10W K1 W2 O3 74.8(4) 1_455 .
O3W K1 W2 O3 143.9(3) 3_666 .
O34 K1 W2 O3 -73.6(3) 4_565 .
O38 K1 W2 O3 98.3(4) 3_566 .
O28 K1 W2 O3 -66.5(3) 4_565 .
W3 K1 W2 O3 -84.4(3) 4_565 .
W9 K1 W2 O3 -65.5(3) 4_565 .
K2 K1 W2 O3 165.5(3) 3_666 .
O4W K1 W2 O4 167.7(4) 4_465 .
O13 K1 W2 O4 29.0(4) 4_565 .
O10W K1 W2 O4 -124.5(4) 1_455 .
O3W K1 W2 O4 -55.4(3) 3_666 .
O34 K1 W2 O4 87.2(3) 4_565 .
O38 K1 W2 O4 -101.0(4) 3_566 .
O28 K1 W2 O4 94.2(3) 4_565 .
W3 K1 W2 O4 76.3(3) 4_565 .
W9 K1 W2 O4 95.2(3) 4_565 .
K2 K1 W2 O4 -33.8(3) 3_666 .
O4 K1 W2 O2 -66.7(4) . .
O4W K1 W2 O2 101.0(3) 4_465 .
O13 K1 W2 O2 -37.7(4) 4_565 .
O10W K1 W2 O2 168.8(3) 1_455 .
O3W K1 W2 O2 -122.1(3) 3_666 .
O34 K1 W2 O2 20.5(2) 4_565 .
O38 K1 W2 O2 -167.7(3) 3_566 .
O28 K1 W2 O2 27.5(3) 4_565 .
W3 K1 W2 O2 9.7(3) 4_565 .
W9 K1 W2 O2 28.6(2) 4_565 .
K2 K1 W2 O2 -100.5(2) 3_666 .
O4 K1 W2 O7 144.4(5) . .
O4W K1 W2 O7 -47.9(5) 4_465 .
O13 K1 W2 O7 173.4(5) 4_565 .
O10W K1 W2 O7 19.9(5) 1_455 .
O3W K1 W2 O7 89.0(5) 3_666 .
O34 K1 W2 O7 -128.5(5) 4_565 .
O38 K1 W2 O7 43.3(5) 3_566 .
O28 K1 W2 O7 -121.4(5) 4_565 .
W3 K1 W2 O7 -139.3(5) 4_565 .
W9 K1 W2 O7 -120.4(5) 4_565 .
K2 K1 W2 O7 110.6(5) 3_666 .
O4 K1 W2 O8 93.2(4) . .
O4W K1 W2 O8 -99.1(3) 4_465 .
O13 K1 W2 O8 122.2(4) 4_565 .
O10W K1 W2 O8 -31.3(3) 1_455 .
O3W K1 W2 O8 37.8(2) 3_666 .
O34 K1 W2 O8 -179.7(2) 4_565 .
O38 K1 W2 O8 -7.9(3) 3_566 .
O28 K1 W2 O8 -172.6(2) 4_565 .
W3 K1 W2 O8 169.5(2) 4_565 .
W9 K1 W2 O8 -171.59(18) 4_565 .
K2 K1 W2 O8 59.4(2) 3_666 .
O4 K1 W2 O12 13.6(3) . .
O4W K1 W2 O12 -178.7(2) 4_465 .
O13 K1 W2 O12 42.6(4) 4_565 .
O10W K1 W2 O12 -110.9(3) 1_455 .
O3W K1 W2 O12 -41.8(2) 3_666 .
O34 K1 W2 O12 100.8(2) 4_565 .
O38 K1 W2 O12 -87.4(3) 3_566 .
O28 K1 W2 O12 107.8(2) 4_565 .
W3 K1 W2 O12 89.9(2) 4_565 .
W9 K1 W2 O12 108.85(15) 4_565 .
K2 K1 W2 O12 -20.20(19) 3_666 .
K2 O13 W3 O24 -87.5(7) 2_646 .
K1 O13 W3 O24 112.1(3) 4_566 .
K2 O13 W3 O6 3.0(7) 2_646 .
K1 O13 W3 O6 -157.4(3) 4_566 .
K2 O13 W3 O28 -177.5(6) 2_646 .
K1 O13 W3 O28 22.0(3) 4_566 .
K2 O13 W3 O14 95.0(6) 2_646 .
K1 O13 W3 O14 -65.5(3) 4_566 .
K2 O13 W3 O25 103(2) 2_646 .
K1 O13 W3 O25 -57(2) 4_566 .
K2 O13 W3 K1 160.5(9) 2_646 4_566
W8 O24 W3 O13 120.2(7) . .
W8 O24 W3 O6 21.0(7) . .
W8 O24 W3 O28 -143.9(7) . .
W8 O24 W3 O14 -65.8(10) . .
W8 O24 W3 O25 -61.0(7) . .
W8 O24 W3 K1 162.2(6) . 4_566
W1 O6 W3 O13 -126.5(7) . .
W1 O6 W3 O24 -23.8(7) . .
W1 O6 W3 O28 55.6(14) . .
W1 O6 W3 O14 132.5(7) . .
W1 O6 W3 O25 59.8(7) . .
W1 O6 W3 K1 -147.9(6) . 4_566
W9 O28 W3 O13 98.7(11) . .
K1 O28 W3 O13 -16.9(3) 4_566 .
W9 O28 W3 O24 -4.0(11) . .
K1 O28 W3 O24 -119.6(2) 4_566 .
W9 O28 W3 O6 -83.3(16) . .
K1 O28 W3 O6 161.1(9) 4_566 .
W9 O28 W3 O14 -160.8(12) . .
K1 O28 W3 O14 83.6(2) 4_566 .
W9 O28 W3 O25 -87.5(11) . .
K1 O28 W3 O25 156.8(2) 4_566 .
W9 O28 W3 K1 115.6(12) . 4_566
W4 O14 W3 O13 176.7(4) . .
W4 O14 W3 O24 2.7(9) . .
W4 O14 W3 O6 -83.7(4) . .
W4 O14 W3 O28 81.2(4) . .
W4 O14 W3 O25 -2.3(3) . .
W4 O14 W3 K1 139.5(4) . 4_566
P1 O25 W3 O13 -150(2) . .
W4 O25 W3 O13 -7(2) . .
P1 O25 W3 O24 40.7(4) . .
W4 O25 W3 O24 -176.4(2) . .
P1 O25 W3 O6 -48.6(4) . .
W4 O25 W3 O6 94.3(2) . .
P1 O25 W3 O28 130.3(4) . .
W4 O25 W3 O28 -86.9(2) . .
P1 O25 W3 O14 -141.3(5) . .
W4 O25 W3 O14 1.6(2) . .
P1 O25 W3 K1 158.5(3) . 4_566
W4 O25 W3 K1 -58.7(2) . 4_566
K8 O15 W4 O7 -178.5(5) 1_455 .
K8 O15 W4 O14 87.7(5) 1_455 .
K8 O15 W4 O16 -90.5(5) 1_455 .
K8 O15 W4 O29 -2.3(5) 1_455 .
K8 O15 W4 O25 84(3) 1_455 .
W2 O7 W4 O15 131.6(9) . .
W2 O7 W4 O14 -126.7(9) . .
W2 O7 W4 O16 30.4(9) . .
W2 O7 W4 O29 -35.3(16) . .
W2 O7 W4 O25 -54.0(9) . .
W3 O14 W4 O15 -177.3(4) . .
W3 O14 W4 O7 82.4(4) . .
W3 O14 W4 O16 -1.7(9) . .
W3 O14 W4 O29 -81.0(4) . .
W3 O14 W4 O25 2.3(3) . .
W5 O16 W4 O15 -123.2(7) . .
W5 O16 W4 O7 -24.0(7) . .
W5 O16 W4 O14 61.2(11) . .
W5 O16 W4 O29 140.8(7) . .
W5 O16 W4 O25 57.3(7) . .
W10 O29 W4 O15 -97.4(12) . .
W10 O29 W4 O7 69.6(16) . .
W10 O29 W4 O14 161.4(12) . .
W10 O29 W4 O16 4.0(12) . .
W10 O29 W4 O25 88.1(12) . .
P1 O25 W4 O15 145(3) . .
W3 O25 W4 O15 3(3) . .
P1 O25 W4 O7 46.4(4) . .
W3 O25 W4 O7 -96.2(2) . .
P1 O25 W4 O14 141.0(5) . .
W3 O25 W4 O14 -1.6(2) . .
P1 O25 W4 O16 -40.6(4) . .
W3 O25 W4 O16 176.8(2) . .
P1 O25 W4 O29 -128.3(4) . .
W3 O25 W4 O29 89.1(2) . .
K3 O17 W5 O8 87.2(4) 1_455 .
K3 O17 W5 O16 -3.0(5) 1_455 .
K3 O17 W5 O18 -177.5(4) 1_455 .
K3 O17 W5 O30 -90.2(4) 1_455 .
K3 O17 W5 O26 -171.8(18) 1_455 .
W2 O8 W5 O17 -132.9(7) . .
W2 O8 W5 O16 -31.0(7) . .
W2 O8 W5 O18 127.3(7) . .
W2 O8 W5 O30 37.1(15) . .
W2 O8 W5 O26 54.3(7) . .
W2 O8 W5 K3 -101.3(7) . 1_455
W4 O16 W5 O17 123.4(7) . .
W4 O16 W5 O8 25.6(7) . .
W4 O16 W5 O18 -71.2(11) . .
W4 O16 W5 O30 -140.5(7) . .
W4 O16 W5 O26 -58.0(7) . .
W4 O16 W5 K3 121.8(7) . 1_455
W6 O18 W5 O17 -179.6(4) . .
W6 O18 W5 O8 -80.8(4) . .
W6 O18 W5 O16 14.9(10) . .
W6 O18 W5 O30 84.1(4) . .
W6 O18 W5 O26 1.2(3) . .
W6 O18 W5 K3 178.68(19) . 1_455
W11 O30 W5 O17 97.2(12) . .
W11 O30 W5 O8 -72.9(17) . .
W11 O30 W5 O16 -4.4(12) . .
W11 O30 W5 O18 -164.0(12) . .
W11 O30 W5 O26 -90.1(12) . .
W11 O30 W5 K3 65.5(12) . 1_455
P1 O26 W5 O17 -150(2) . .
W6 O26 W5 O17 -7(2) . .
P1 O26 W5 O8 -47.7(4) . .
W6 O26 W5 O8 95.3(2) . .
P1 O26 W5 O16 41.3(4) . .
W6 O26 W5 O16 -175.7(2) . .
P1 O26 W5 O18 -143.7(5) . .
W6 O26 W5 O18 -0.8(2) . .
P1 O26 W5 O30 127.9(4) . .
W6 O26 W5 O30 -89.2(2) . .
P1 O26 W5 K3 40.9(7) . 1_455
W6 O26 W5 K3 -176.2(2) . 1_455
K3 O19 W6 O9 53.2(5) 3_666 .
K6 O19 W6 O9 -159.0(4) . .
K3 O19 W6 O20 146.4(5) 3_666 .
K6 O19 W6 O20 -65.8(4) . .
K3 O19 W6 O18 -40.1(6) 3_666 .
K6 O19 W6 O18 107.7(4) . .
K3 O19 W6 O31 -127.6(5) 3_666 .
K6 O19 W6 O31 20.1(4) . .
K3 O19 W6 O26 -71(2) 3_666 .
K6 O19 W6 O26 77(2) . .
Sn1 O9 W6 O19 137.3(6) . .
Sn1 O9 W6 O20 33.6(6) . .
Sn1 O9 W6 O18 -121.5(6) . .
Sn1 O9 W6 O31 -39.6(14) . .
Sn1 O9 W6 O26 -49.4(6) . .
W7 O20 W6 O19 -124.9(7) . .
W7 O20 W6 O9 -24.3(7) . .
W7 O20 W6 O18 70.4(10) . .
W7 O20 W6 O31 141.1(7) . .
W7 O20 W6 O26 60.0(7) . .
W5 O18 W6 O19 -176.8(4) . .
W5 O18 W6 O9 82.6(4) . .
W5 O18 W6 O20 -12.0(9) . .
W5 O18 W6 O31 -82.4(4) . .
W5 O18 W6 O26 -1.2(3) . .
W12 O31 W6 O19 -93.0(13) . .
W12 O31 W6 O9 83.9(17) . .
W12 O31 W6 O20 10.1(13) . .
W12 O31 W6 O18 166.5(13) . .
W12 O31 W6 O26 93.9(13) . .
P1 O26 W6 O19 175.4(18) . .
W5 O26 W6 O19 33(2) . .
P1 O26 W6 O9 50.5(4) . .
W5 O26 W6 O9 -92.3(2) . .
P1 O26 W6 O20 -41.0(4) . .
W5 O26 W6 O20 176.2(2) . .
P1 O26 W6 O18 143.6(5) . .
W5 O26 W6 O18 0.8(2) . .
P1 O26 W6 O31 -126.9(5) . .
W5 O26 W6 O31 90.3(2) . .
K3 O21 W7 O10 -50.3(4) . .
K2 O21 W7 O10 -174.7(3) . .
K3 O21 W7 O20 -142.9(4) . .
K2 O21 W7 O20 92.6(4) . .
K3 O21 W7 O22 41.1(4) . .
K2 O21 W7 O22 -83.3(4) . .
K3 O21 W7 O32 128.4(4) . .
K2 O21 W7 O32 4.0(4) . .
K3 O21 W7 O27 59.5(19) . .
K2 O21 W7 O27 -64.9(19) . .
K3 O21 W7 K2 124.4(6) . .
Sn1 O10 W7 O21 -134.6(6) . .
Sn1 O10 W7 O20 -30.6(6) . .
Sn1 O10 W7 O22 126.1(6) . .
Sn1 O10 W7 O32 50.5(14) . .
Sn1 O10 W7 O27 53.6(6) . .
Sn1 O10 W7 K2 -139.1(5) . .
W6 O20 W7 O21 122.9(7) . .
W6 O20 W7 O10 23.0(7) . .
W6 O20 W7 O22 -67.2(10) . .
W6 O20 W7 O32 -142.1(7) . .
W6 O20 W7 O27 -60.4(7) . .
W6 O20 W7 K2 160.2(6) . .
W8 O22 W7 O21 177.9(4) . .
W8 O22 W7 O10 -82.5(4) . .
W8 O22 W7 O20 7.7(9) . .
W8 O22 W7 O32 82.8(4) . .
W8 O22 W7 O27 0.7(3) . .
W8 O22 W7 K2 141.7(3) . .
W13 O32 W7 O21 97.0(13) . .
W13 O32 W7 O10 -88.0(17) . .
W13 O32 W7 O20 -6.6(13) . .
W13 O32 W7 O22 -164.1(13) . .
W13 O32 W7 O27 -91.1(13) . .
W13 O32 W7 K2 99.8(13) . .
P1 O27 W7 O21 -160.8(16) . .
W8 O27 W7 O21 -19.5(18) . .
P1 O27 W7 O10 -49.9(4) . .
W8 O27 W7 O10 91.4(2) . .
P1 O27 W7 O20 41.1(4) . .
W8 O27 W7 O20 -177.7(2) . .
P1 O27 W7 O22 -141.7(5) . .
W8 O27 W7 O22 -0.5(2) . .
P1 O27 W7 O32 129.3(5) . .
W8 O27 W7 O32 -89.5(2) . .
P1 O27 W7 K2 143.8(3) . .
W8 O27 W7 K2 -75.0(3) . .
O13 K2 W7 O21 109.8(5) 2_656 .
O8W K2 W7 O21 -69.3(4) . .
O3W K2 W7 O21 8.2(4) . .
O42 K2 W7 O21 160.0(4) . .
O38 K2 W7 O21 -50.6(5) 1_655 .
O7W K2 W7 O21 -144.2(4) . .
C3 K2 W7 O21 90.0(4) 3_666 .
W13 K2 W7 O21 166.0(4) . .
K3 K2 W7 O21 -29.6(4) . .
K1 K2 W7 O21 39.6(4) 3_666 .
O13 K2 W7 O10 117.4(4) 2_656 .
O8W K2 W7 O10 -61.8(4) . .
O3W K2 W7 O10 15.8(3) . .
O42 K2 W7 O10 167.5(3) . .
O21 K2 W7 O10 7.5(5) . .
O38 K2 W7 O10 -43.1(5) 1_655 .
O7W K2 W7 O10 -136.6(4) . .
C3 K2 W7 O10 97.6(3) 3_666 .
W13 K2 W7 O10 173.5(3) . .
K3 K2 W7 O10 -22.0(3) . .
K1 K2 W7 O10 47.1(3) 3_666 .
O13 K2 W7 O20 13.6(3) 2_656 .
O8W K2 W7 O20 -165.5(3) . .
O3W K2 W7 O20 -88.0(2) . .
O42 K2 W7 O20 63.8(2) . .
O21 K2 W7 O20 -96.2(4) . .
O38 K2 W7 O20 -146.8(4) 1_655 .
O7W K2 W7 O20 119.6(3) . .
C3 K2 W7 O20 -6.2(3) 3_666 .
W13 K2 W7 O20 69.76(19) . .
K3 K2 W7 O20 -125.75(19) . .
K1 K2 W7 O20 -56.6(2) 3_666 .
O13 K2 W7 O22 -149.4(3) 2_656 .
O8W K2 W7 O22 31.4(3) . .
O3W K2 W7 O22 109.0(2) . .
O42 K2 W7 O22 -99.3(2) . .
O21 K2 W7 O22 100.8(4) . .
O38 K2 W7 O22 50.1(4) 1_655 .
O7W K2 W7 O22 -43.4(3) . .
C3 K2 W7 O22 -169.2(3) 3_666 .
W13 K2 W7 O22 -93.29(19) . .
K3 K2 W7 O22 71.20(19) . .
K1 K2 W7 O22 140.3(2) 3_666 .
O13 K2 W7 O32 -65.6(3) 2_656 .
O8W K2 W7 O32 115.3(3) . .
O3W K2 W7 O32 -167.2(3) . .
O42 K2 W7 O32 -15.4(3) . .
O21 K2 W7 O32 -175.4(4) . .
O38 K2 W7 O32 134.0(4) 1_655 .
O7W K2 W7 O32 40.4(3) . .
C3 K2 W7 O32 -85.4(3) 3_666 .
W13 K2 W7 O32 -9.4(2) . .
K3 K2 W7 O32 155.1(2) . .
K1 K2 W7 O32 -135.8(2) 3_666 .
O13 K2 W7 O27 -82.2(4) 2_656 .
O8W K2 W7 O27 98.6(3) . .
O3W K2 W7 O27 176.2(3) . .
O42 K2 W7 O27 -32.1(3) . .
O21 K2 W7 O27 167.9(4) . .
O38 K2 W7 O27 117.3(4) 1_655 .
O7W K2 W7 O27 23.8(3) . .
C3 K2 W7 O27 -102.0(3) 3_666 .
W13 K2 W7 O27 -26.1(2) . .
K3 K2 W7 O27 138.4(2) . .
K1 K2 W7 O27 -152.5(2) 3_666 .
K8 O23 W8 O11 109.1(4) . .
K8 O23 W8 O22 12.6(5) . .
K8 O23 W8 O24 -162.2(4) . .
K8 O23 W8 O33 -76.8(5) . .
K8 O23 W8 O27 0(2) . .
W1 O11 W8 O23 134.9(8) . .
W1 O11 W8 O22 -124.5(8) . .
W1 O11 W8 O24 31.0(8) . .
W1 O11 W8 O33 -24.1(16) . .
W1 O11 W8 O27 -52.6(8) . .
W1 O11 W8 K8 169.1(7) . .
W7 O22 W8 O23 -178.9(4) . .
W7 O22 W8 O11 80.7(4) . .
W7 O22 W8 O24 -11.1(9) . .
W7 O22 W8 O33 -83.1(4) . .
W7 O22 W8 O27 -0.7(3) . .
W7 O22 W8 K8 -171.1(4) . .
W3 O24 W8 O23 -120.8(7) . .
W3 O24 W8 O11 -22.0(7) . .
W3 O24 W8 O22 71.6(10) . .
W3 O24 W8 O33 144.5(7) . .
W3 O24 W8 O27 61.7(7) . .
W3 O24 W8 K8 -135.3(6) . .
W14 O33 W8 O23 -106.2(14) . .
W14 O33 W8 O11 53.0(19) . .
W14 O33 W8 O22 154.3(14) . .
W14 O33 W8 O24 -2.4(13) . .
W14 O33 W8 O27 81.5(13) . .
W14 O33 W8 K8 -139.6(14) . .
P1 O27 W8 O23 155.3(19) . .
W7 O27 W8 O23 14(2) . .
P1 O27 W8 O11 45.1(4) . .
W7 O27 W8 O11 -96.6(2) . .
P1 O27 W8 O22 142.2(5) . .
W7 O27 W8 O22 0.5(2) . .
P1 O27 W8 O24 -42.1(4) . .
W7 O27 W8 O24 176.2(2) . .
P1 O27 W8 O33 -127.1(4) . .
W7 O27 W8 O33 91.2(2) . .
P1 O27 W8 K8 155.2(3) . .
W7 O27 W8 K8 13.5(4) . .
O15 K8 W8 O23 117.0(6) 1_655 .
O9W K8 W8 O23 -138.9(6) . .
K4 K8 W8 O23 -62.7(5) . .
O40 K8 W8 O23 -7.0(4) 2_646 .
O52 K8 W8 O23 46.2(4) 2_646 .
O36 K8 W8 O23 -124.4(6) 1_655 .
O58 K8 W8 O23 91.1(5) 2_646 .
O13W K8 W8 O23 -59.5(5) . .
W12 K8 W8 O23 16.7(4) 2_646 .
W16 K8 W8 O23 69.9(4) 2_646 .
O15 K8 W8 O11 37.6(4) 1_655 .
O9W K8 W8 O11 141.7(3) . .
O23 K8 W8 O11 -79.4(5) . .
K4 K8 W8 O11 -142.2(3) . .
O40 K8 W8 O11 -86.5(3) 2_646 .
O52 K8 W8 O11 -33.3(3) 2_646 .
O36 K8 W8 O11 156.1(3) 1_655 .
O58 K8 W8 O11 11.7(3) 2_646 .
O13W K8 W8 O11 -138.9(4) . .
W12 K8 W8 O11 -62.7(3) 2_646 .
W16 K8 W8 O11 -9.5(2) 2_646 .
O15 K8 W8 O22 -49.4(4) 1_655 .
O9W K8 W8 O22 54.8(3) . .
O23 K8 W8 O22 -166.4(5) . .
K4 K8 W8 O22 130.9(3) . .
O40 K8 W8 O22 -173.4(3) 2_646 .
O52 K8 W8 O22 -120.2(3) 2_646 .
O36 K8 W8 O22 69.2(3) 1_655 .
O58 K8 W8 O22 -75.3(3) 2_646 .
O13W K8 W8 O22 134.1(4) . .
W12 K8 W8 O22 -149.7(3) 2_646 .
W16 K8 W8 O22 -96.5(2) 2_646 .
O15 K8 W8 O24 142.4(4) 1_655 .
O9W K8 W8 O24 -113.4(4) . .
O23 K8 W8 O24 25.5(6) . .
K4 K8 W8 O24 -37.3(4) . .
O40 K8 W8 O24 18.4(4) 2_646 .
O52 K8 W8 O24 71.6(4) 2_646 .
O36 K8 W8 O24 -99.0(4) 1_655 .
O58 K8 W8 O24 116.6(3) 2_646 .
O13W K8 W8 O24 -34.0(4) . .
W12 K8 W8 O24 42.2(4) 2_646 .
W16 K8 W8 O24 95.4(3) 2_646 .
O15 K8 W8 O33 -138.7(4) 1_655 .
O9W K8 W8 O33 -34.6(3) . .
O23 K8 W8 O33 104.3(5) . .
K4 K8 W8 O33 41.5(3) . .
O40 K8 W8 O33 97.3(3) 2_646 .
O52 K8 W8 O33 150.5(3) 2_646 .
O36 K8 W8 O33 -20.1(3) 1_655 .
O58 K8 W8 O33 -164.6(3) 2_646 .
O13W K8 W8 O33 44.8(4) . .
W12 K8 W8 O33 121.0(3) 2_646 .
W16 K8 W8 O33 174.2(2) 2_646 .
O15 K8 W8 O27 -63.0(5) 1_655 .
O9W K8 W8 O27 41.1(4) . .
O23 K8 W8 O27 180.0(5) . .
K4 K8 W8 O27 117.2(3) . .
O40 K8 W8 O27 173.0(3) 2_646 .
O52 K8 W8 O27 -133.9(3) 2_646 .
O36 K8 W8 O27 55.6(5) 1_655 .
O58 K8 W8 O27 -88.9(3) 2_646 .
O13W K8 W8 O27 120.5(4) . .
W12 K8 W8 O27 -163.3(2) 2_646 .
W16 K8 W8 O27 -110.1(2) 2_646 .
K1 O34 W9 O28 -17.9(3) 4_566 .
K1 O34 W9 O45 -108.3(3) 4_566 .
K1 O34 W9 O35 74.3(3) 4_566 .
K1 O34 W9 O49 164.7(3) 4_566 .
K1 O34 W9 O46 84(2) 4_566 .
W3 O28 W9 O34 -100.0(11) . .
K1 O28 W9 O34 15.2(3) 4_566 .
W3 O28 W9 O45 2.4(11) . .
K1 O28 W9 O45 117.5(2) 4_566 .
W3 O28 W9 O35 160.1(11) . .
K1 O28 W9 O35 -84.7(2) 4_566 .
W3 O28 W9 O49 71.0(16) . .
K1 O28 W9 O49 -173.8(8) 4_566 .
W3 O28 W9 O46 86.8(11) . .
K1 O28 W9 O46 -158.1(2) 4_566 .
W3 O28 W9 K1 -115.2(12) . 4_566
W14 O45 W9 O34 -129.5(8) . .
W14 O45 W9 O28 131.5(8) . .
W14 O45 W9 O35 43.7(13) . .
W14 O45 W9 O49 -32.7(8) . .
W14 O45 W9 O46 49.1(8) . .
W14 O45 W9 K1 -175.8(7) . 4_566
W10 O35 W9 O34 -177.1(4) . .
W10 O35 W9 O28 -77.8(4) . .
W10 O35 W9 O45 9.6(9) . .
W10 O35 W9 O49 85.3(4) . .
W10 O35 W9 O46 4.1(3) . .
W10 O35 W9 K1 -134.0(3) . 4_566
W17 O49 W9 O34 132.0(8) . .
W17 O49 W9 O28 -39.1(14) . .
W17 O49 W9 O45 30.0(7) . .
W17 O49 W9 O35 -128.4(8) . .
W17 O49 W9 O46 -54.9(7) . .
W17 O49 W9 K1 149.0(6) . 4_566
P2 O46 W9 O34 131(2) . .
W10 O46 W9 O34 -12(2) . .
P2 O46 W9 O28 -127.0(5) . .
W10 O46 W9 O28 90.1(2) . .
P2 O46 W9 O45 -37.8(5) . .
W10 O46 W9 O45 179.3(2) . .
P2 O46 W9 O35 140.1(5) . .
W10 O46 W9 O35 -2.8(2) . .
P2 O46 W9 O49 48.4(4) . .
W10 O46 W9 O49 -94.5(2) . .
P2 O46 W9 K1 -152.5(3) . 4_566
W10 O46 W9 K1 64.6(2) . 4_566
K4 O36 W10 O29 61.7(4) 1_455 .
K5 O36 W10 O29 -157.2(5) 1_455 .
K8 O36 W10 O29 -2.9(4) 1_455 .
K4 O36 W10 O37 152.4(3) 1_455 .
K5 O36 W10 O37 -66.4(5) 1_455 .
K8 O36 W10 O37 87.8(4) 1_455 .
K4 O36 W10 O50 -118.9(4) 1_455 .
K5 O36 W10 O50 22.2(5) 1_455 .
K8 O36 W10 O50 176.4(4) 1_455 .
K4 O36 W10 O35 -28.4(4) 1_455 .
K5 O36 W10 O35 112.8(5) 1_455 .
K8 O36 W10 O35 -93.0(4) 1_455 .
K4 O36 W10 O46 -32(2) 1_455 .
K5 O36 W10 O46 109(2) 1_455 .
K8 O36 W10 O46 -97(2) 1_455 .
K5 O36 W10 K4 141.1(7) 1_455 1_455
K8 O36 W10 K4 -64.6(4) 1_455 1_455
W4 O29 W10 O36 99.3(12) . .
W4 O29 W10 O37 -3.0(12) . .
W4 O29 W10 O50 -78.6(16) . .
W4 O29 W10 O35 -162.2(12) . .
W4 O29 W10 O46 -88.8(12) . .
W4 O29 W10 K4 134.4(12) . 1_455
W11 O37 W10 O36 130.4(7) . .
W11 O37 W10 O29 -130.5(8) . .
W11 O37 W10 O50 32.4(7) . .
W11 O37 W10 O35 -47.4(12) . .
W11 O37 W10 O46 -49.0(7) . .
W11 O37 W10 K4 155.8(6) . 1_455
W15 O50 W10 O36 -127.1(8) . .
W15 O50 W10 O29 50.7(14) . .
W15 O50 W10 O37 -25.1(8) . .
W15 O50 W10 O35 134.2(8) . .
W15 O50 W10 O46 60.9(8) . .
W15 O50 W10 K4 -165.4(7) . 1_455
W9 O35 W10 O36 176.5(4) . .
W9 O35 W10 O29 77.4(4) . .
W9 O35 W10 O37 -5.7(10) . .
W9 O35 W10 O50 -85.1(4) . .
W9 O35 W10 O46 -4.1(3) . .
W9 O35 W10 K4 156.5(4) . 1_455
P2 O46 W10 O36 -137(2) . .
W9 O46 W10 O36 6(2) . .
P2 O46 W10 O29 128.2(5) . .
W9 O46 W10 O29 -88.4(2) . .
P2 O46 W10 O37 38.8(4) . .
W9 O46 W10 O37 -177.8(2) . .
P2 O46 W10 O50 -48.7(4) . .
W9 O46 W10 O50 94.7(3) . .
P2 O46 W10 O35 -140.6(5) . .
W9 O46 W10 O35 2.8(2) . .
P2 O46 W10 K4 -164.6(3) . 1_455
W9 O46 W10 K4 -21.3(3) . 1_455
K2 O38 W11 O30 77.4(6) 1_455 .
K1 O38 W11 O30 -66.9(4) 3_566 .
K2 O38 W11 O39 171.3(5) 1_455 .
K1 O38 W11 O39 27.0(4) 3_566 .
K2 O38 W11 O37 -13.6(6) 1_455 .
K1 O38 W11 O37 -157.9(4) 3_566 .
K2 O38 W11 O51 -99.1(6) 1_455 .
K1 O38 W11 O51 116.6(4) 3_566 .
K2 O38 W11 O47 174.3(18) 1_455 .
K1 O38 W11 O47 30(3) 3_566 .
W5 O30 W11 O38 -98.5(12) . .
W5 O30 W11 O39 161.9(12) . .
W5 O30 W11 O37 3.3(12) . .
W5 O30 W11 O51 69.3(17) . .
W5 O30 W11 O47 88.5(12) . .
W12 O39 W11 O38 -172.0(4) . .
W12 O39 W11 O30 -72.8(4) . .
W12 O39 W11 O37 21.2(10) . .
W12 O39 W11 O51 90.5(4) . .
W12 O39 W11 O47 8.4(3) . .
W10 O37 W11 O38 -130.5(7) . .
W10 O37 W11 O30 130.8(8) . .
W10 O37 W11 O39 36.2(13) . .
W10 O37 W11 O51 -33.8(7) . .
W10 O37 W11 O47 48.6(7) . .
W15 O51 W11 O38 135.7(8) . .
W15 O51 W11 O30 -32.2(16) . .
W15 O51 W11 O39 -125.3(8) . .
W15 O51 W11 O37 34.5(8) . .
W15 O51 W11 O47 -51.4(8) . .
P2 O47 W11 O38 134(2) . .
W12 O47 W11 O38 -9(2) . .
P2 O47 W11 O30 -127.6(5) . .
W12 O47 W11 O30 89.0(2) . .
P2 O47 W11 O39 137.5(5) . .
W12 O47 W11 O39 -5.8(2) . .
P2 O47 W11 O37 -37.8(4) . .
W12 O47 W11 O37 178.8(2) . .
P2 O47 W11 O51 46.9(4) . .
W12 O47 W11 O51 -96.5(2) . .
K6 O40 W12 O31 -20.3(5) . .
K4 O40 W12 O31 103.1(5) 2_656 .
K8 O40 W12 O31 164.8(3) 2_656 .
K6 O40 W12 O41 73.9(5) . .
K4 O40 W12 O41 -162.7(5) 2_656 .
K8 O40 W12 O41 -101.0(3) 2_656 .
K6 O40 W12 O39 -113.2(4) . .
K4 O40 W12 O39 10.2(5) 2_656 .
K8 O40 W12 O39 71.8(3) 2_656 .
K6 O40 W12 O52 159.9(4) . .
K4 O40 W12 O52 -76.7(5) 2_656 .
K8 O40 W12 O52 -15.0(4) 2_656 .
K6 O40 W12 O47 -126.1(19) . .
K4 O40 W12 O47 -3(2) 2_656 .
K8 O40 W12 O47 59(2) 2_656 .
K6 O40 W12 K8 174.9(6) . 2_656
K4 O40 W12 K8 -61.7(4) 2_656 2_656
W6 O31 W12 O40 93.1(13) . .
W6 O31 W12 O41 -9.7(13) . .
W6 O31 W12 O39 -167.6(13) . .
W6 O31 W12 O52 -87.5(16) . .
W6 O31 W12 O47 -94.7(13) . .
W6 O31 W12 K8 112.8(12) . 2_656
W13 O41 W12 O40 130.8(8) . .
W13 O41 W12 O31 -128.6(8) . .
W13 O41 W12 O39 -30.4(14) . .
W13 O41 W12 O52 35.1(8) . .
W13 O41 W12 O47 -46.4(8) . .
W13 O41 W12 K8 81.7(8) . 2_656
W11 O39 W12 O40 173.5(4) . .
W11 O39 W12 O31 73.3(4) . .
W11 O39 W12 O41 -25.1(10) . .
W11 O39 W12 O52 -90.4(4) . .
W11 O39 W12 O47 -8.4(3) . .
W11 O39 W12 K8 -141.4(4) . 2_656
W16 O52 W12 O40 -128.6(8) . .
K8 O52 W12 O40 14.3(3) 2_656 .
W16 O52 W12 O31 52.1(14) . .
K8 O52 W12 O31 -165.1(9) 2_656 .
W16 O52 W12 O41 -26.8(7) . .
K8 O52 W12 O41 116.0(3) 2_656 .
W16 O52 W12 O39 132.9(8) . .
K8 O52 W12 O39 -84.2(3) 2_656 .
W16 O52 W12 O47 59.2(7) . .
K8 O52 W12 O47 -157.9(3) 2_656 .
W16 O52 W12 K8 -142.9(9) . 2_656
P2 O47 W12 O40 -125(2) . .
W11 O47 W12 O40 19(2) . .
P2 O47 W12 O31 128.3(5) . .
W11 O47 W12 O31 -88.0(3) . .
P2 O47 W12 O41 35.8(4) . .
W11 O47 W12 O41 179.5(2) . .
P2 O47 W12 O39 -137.9(5) . .
W11 O47 W12 O39 5.8(2) . .
P2 O47 W12 O52 -49.6(4) . .
W11 O47 W12 O52 94.1(2) . .
P2 O47 W12 K8 -71.3(5) . 2_656
W11 O47 W12 K8 72.4(3) . 2_656
K2 O42 W13 O32 -5.8(4) . .
K2 O42 W13 O43 87.2(4) . .
K2 O42 W13 O41 -96.2(4) . .
K2 O42 W13 O53 178.1(3) . .
K2 O42 W13 O48 87(3) . .
W7 O32 W13 O42 -96.0(13) . .
W7 O32 W13 O43 162.9(13) . .
W7 O32 W13 O41 6.0(13) . .
W7 O32 W13 O53 71.4(17) . .
W7 O32 W13 O48 90.4(13) . .
W7 O32 W13 K2 -100.0(13) . .
W14 O43 W13 O42 -174.3(4) . .
K5 O43 W13 O42 -6.4(4) . .
W14 O43 W13 O32 -75.4(4) . .
K5 O43 W13 O32 92.5(4) . .
W14 O43 W13 O41 14.3(9) . .
K5 O43 W13 O41 -177.9(5) . .
W14 O43 W13 O53 86.4(4) . .
K5 O43 W13 O53 -105.7(4) . .
W14 O43 W13 O48 5.7(3) . .
K5 O43 W13 O48 173.5(4) . .
W14 O43 W13 K2 -136.8(3) . .
K5 O43 W13 K2 31.1(3) . .
W12 O41 W13 O42 -132.9(8) . .
W12 O41 W13 O32 128.8(9) . .
W12 O41 W13 O43 38.6(13) . .
W12 O41 W13 O53 -34.6(8) . .
W12 O41 W13 O48 46.8(8) . .
W12 O41 W13 K2 -171.0(8) . .
W16 O53 W13 O42 127.7(8) . .
W16 O53 W13 O32 -39.7(14) . .
W16 O53 W13 O43 -131.5(8) . .
W16 O53 W13 O41 26.4(8) . .
W16 O53 W13 O48 -58.8(8) . .
W16 O53 W13 K2 129.3(7) . .
P2 O48 W13 O42 140(2) . .
W14 O48 W13 O42 -3(3) . .
P2 O48 W13 O32 -126.6(5) . .
W14 O48 W13 O32 90.0(2) . .
P2 O48 W13 O43 139.5(5) . .
W14 O48 W13 O43 -4.0(2) . .
P2 O48 W13 O41 -37.1(4) . .
W14 O48 W13 O41 179.4(2) . .
P2 O48 W13 O53 47.5(4) . .
W14 O48 W13 O53 -95.9(2) . .
P2 O48 W13 K2 -141.5(3) . .
W14 O48 W13 K2 75.0(3) . .
O13 K2 W13 O42 -13.3(4) 2_656 .
O8W K2 W13 O42 136.2(5) . .
O3W K2 W13 O42 -119.9(5) . .
O21 K2 W13 O42 -158.7(4) . .
O38 K2 W13 O42 45.2(5) 1_655 .
O7W K2 W13 O42 56.8(4) . .
C3 K2 W13 O42 -90.0(4) 3_666 .
K3 K2 W13 O42 -179.1(4) . .
W7 K2 W13 O42 -163.8(4) . .
K1 K2 W13 O42 -42.0(4) 3_666 .
O13 K2 W13 O32 160.2(3) 2_656 .
O8W K2 W13 O32 -50.4(3) . .
O3W K2 W13 O32 53.6(4) . .
O42 K2 W13 O32 173.4(5) . .
O21 K2 W13 O32 14.7(3) . .
O38 K2 W13 O32 -141.4(4) 1_655 .
O7W K2 W13 O32 -129.8(3) . .
C3 K2 W13 O32 83.5(3) 3_666 .
K3 K2 W13 O32 -5.6(2) . .
W7 K2 W13 O32 9.7(2) . .
K1 K2 W13 O32 131.5(3) 3_666 .
O13 K2 W13 O43 -112.1(2) 2_656 .
O8W K2 W13 O43 37.3(3) . .
O3W K2 W13 O43 141.3(4) . .
O42 K2 W13 O43 -98.8(4) . .
O21 K2 W13 O43 102.4(2) . .
O38 K2 W13 O43 -53.7(3) 1_655 .
O7W K2 W13 O43 -42.1(3) . .
C3 K2 W13 O43 171.2(3) 3_666 .
K3 K2 W13 O43 82.1(2) . .
W7 K2 W13 O43 97.39(19) . .
K1 K2 W13 O43 -140.8(2) 3_666 .
O13 K2 W13 O41 79.2(2) 2_656 .
O8W K2 W13 O41 -131.4(3) . .
O3W K2 W13 O41 -27.4(4) . .
O42 K2 W13 O41 92.5(4) . .
O21 K2 W13 O41 -66.3(2) . .
O38 K2 W13 O41 137.6(3) 1_655 .
O7W K2 W13 O41 149.2(3) . .
C3 K2 W13 O41 2.5(3) 3_666 .
K3 K2 W13 O41 -86.6(2) . .
W7 K2 W13 O41 -71.3(2) . .
K1 K2 W13 O41 50.5(2) 3_666 .
O13 K2 W13 O53 -16.0(3) 2_656 .
O8W K2 W13 O53 133.5(4) . .
O3W K2 W13 O53 -122.6(4) . .
O42 K2 W13 O53 -2.7(5) . .
O21 K2 W13 O53 -161.4(3) . .
O38 K2 W13 O53 42.5(4) 1_655 .
O7W K2 W13 O53 54.1(3) . .
C3 K2 W13 O53 -92.6(3) 3_666 .
K3 K2 W13 O53 178.3(3) . .
W7 K2 W13 O53 -166.5(3) . .
K1 K2 W13 O53 -44.7(3) 3_666 .
O13 K2 W13 O48 177.1(3) 2_656 .
O8W K2 W13 O48 -33.5(3) . .
O3W K2 W13 O48 70.5(4) . .
O42 K2 W13 O48 -169.7(5) . .
O21 K2 W13 O48 31.6(3) . .
O38 K2 W13 O48 -124.5(3) 1_655 .
O7W K2 W13 O48 -112.9(3) . .
C3 K2 W13 O48 100.4(3) 3_666 .
K3 K2 W13 O48 11.3(3) . .
W7 K2 W13 O48 26.6(2) . .
K1 K2 W13 O48 148.4(2) 3_666 .
K7 O44 W14 O33 -176.0(3) 3_667 .
K7 O44 W14 O33 172.7(3) . .
K5 O44 W14 O33 85.5(3) . .
K7 O44 W14 O45 -83.2(4) 3_667 .
K7 O44 W14 O45 -94.5(3) . .
K5 O44 W14 O45 178.2(2) . .
K7 O44 W14 O43 91.8(4) 3_667 .
K7 O44 W14 O43 80.5(3) . .
K5 O44 W14 O43 -6.7(3) . .
K7 O44 W14 O54 2.8(4) 3_667 .
K7 O44 W14 O54 -8.5(3) . .
K5 O44 W14 O54 -95.7(3) . .
K7 O44 W14 O48 68.1(19) 3_667 .
K7 O44 W14 O48 56.7(19) . .
K5 O44 W14 O48 -30.5(19) . .
K7 O44 W14 K7 -11.3(4) . 3_667
K5 O44 W14 K7 -98.6(4) . 3_667
K7 O44 W14 K7 11.3(4) 3_667 .
K5 O44 W14 K7 -87.2(3) . .
K7 O44 W14 K5 98.6(4) 3_667 .
K7 O44 W14 K5 87.2(3) . .
W8 O33 W14 O44 106.7(14) . .
W8 O33 W14 O45 3.7(14) . .
W8 O33 W14 O43 -155.2(14) . .
W8 O33 W14 O54 -68.9(19) . .
W8 O33 W14 O48 -81.3(13) . .
W8 O33 W14 K7 101.7(13) . 3_667
W8 O33 W14 K7 119.3(12) . .
W8 O33 W14 K5 161.9(13) . .
W9 O45 W14 O44 126.6(8) . .
W9 O45 W14 O33 -132.8(8) . .
W9 O45 W14 O43 -39.6(13) . .
W9 O45 W14 O54 32.1(8) . .
W9 O45 W14 O48 -49.1(8) . .
W9 O45 W14 K7 81.9(8) . 3_667
W9 O45 W14 K7 72.5(8) . .
W9 O45 W14 K5 130.5(6) . .
W13 O43 W14 O44 177.8(4) . .
K5 O43 W14 O44 8.2(3) . .
W13 O43 W14 O33 77.4(4) . .
K5 O43 W14 O33 -92.3(3) . .
W13 O43 W14 O45 -15.7(10) . .
K5 O43 W14 O45 174.6(6) . .
W13 O43 W14 O54 -86.8(4) . .
K5 O43 W14 O54 103.5(3) . .
W13 O43 W14 O48 -5.8(3) . .
K5 O43 W14 O48 -175.5(3) . .
W13 O43 W14 K7 -136.9(3) . 3_667
K5 O43 W14 K7 53.5(3) . 3_667
W13 O43 W14 K7 -130.2(4) . .
K5 O43 W14 K7 60.1(2) . .
W13 O43 W14 K5 169.7(6) . .
W17 O54 W14 O44 -131.0(8) . .
K7 O54 W14 O44 9.9(4) . .
K7 O54 W14 O44 -2.6(4) 3_667 .
W17 O54 W14 O33 44.7(16) . .
K7 O54 W14 O33 -174.5(9) . .
K7 O54 W14 O33 173.1(9) 3_667 .
W17 O54 W14 O45 -28.6(8) . .
K7 O54 W14 O45 112.2(3) . .
K7 O54 W14 O45 99.8(3) 3_667 .
W17 O54 W14 O43 131.3(8) . .
K7 O54 W14 O43 -87.8(3) . .
K7 O54 W14 O43 -100.3(3) 3_667 .
W17 O54 W14 O48 57.1(8) . .
K7 O54 W14 O48 -162.0(3) . .
K7 O54 W14 O48 -174.5(3) 3_667 .
W17 O54 W14 K7 -128.4(9) . 3_667
K7 O54 W14 K7 12.5(4) . 3_667
W17 O54 W14 K7 -140.8(10) . .
K7 O54 W14 K7 -12.5(4) 3_667 .
W17 O54 W14 K5 173.3(8) . .
K7 O54 W14 K5 -45.9(3) . .
K7 O54 W14 K5 -58.3(3) 3_667 .
P2 O48 W14 O44 -114.1(18) . .
W13 O48 W14 O44 28.4(19) . .
P2 O48 W14 O33 128.8(5) . .
W13 O48 W14 O33 -88.7(2) . .
P2 O48 W14 O45 37.8(4) . .
W13 O48 W14 O45 -179.7(2) . .
P2 O48 W14 O43 -138.6(5) . .
W13 O48 W14 O43 3.9(2) . .
P2 O48 W14 O54 -47.9(4) . .
W13 O48 W14 O54 94.6(2) . .
P2 O48 W14 K7 -53.5(5) . 3_667
W13 O48 W14 K7 89.0(3) . 3_667
P2 O48 W14 K7 -62.3(5) . .
W13 O48 W14 K7 80.2(2) . .
P2 O48 W14 K5 -142.1(4) . .
W13 O48 W14 K5 0.4(2) . .
K7 K7 W14 O44 -43.5(12) 3_667 .
O60 K7 W14 O44 -144.0(4) . .
O44 K7 W14 O44 -148.0(9) 3_667 .
O54 K7 W14 O44 -167.6(5) . .
O54 K7 W14 O44 -7.1(5) 3_667 .
O60 K7 W14 O44 21.6(3) 3_667 .
W17 K7 W14 O44 -156.8(4) . .
W14 K7 W14 O44 -43.5(12) 3_667 .
W17 K7 W14 O44 11.5(3) 3_667 .
K5 K7 W14 O44 62.4(3) . .
K7 K7 W14 O33 -59.0(16) 3_667 .
O60 K7 W14 O33 -159.6(5) . .
O44 K7 W14 O33 -163.5(8) 3_667 .
O54 K7 W14 O33 176.8(5) . .
O54 K7 W14 O33 -22.7(8) 3_667 .
O60 K7 W14 O33 6.0(6) 3_667 .
O44 K7 W14 O33 -15.6(6) . .
W17 K7 W14 O33 -172.4(5) . .
W14 K7 W14 O33 -59.0(16) 3_667 .
W17 K7 W14 O33 -4.1(6) 3_667 .
K5 K7 W14 O33 46.8(5) . .
K7 K7 W14 O45 54.1(13) 3_667 .
O60 K7 W14 O45 -46.4(3) . .
O44 K7 W14 O45 -50.4(9) 3_667 .
O54 K7 W14 O45 -70.1(4) . .
O54 K7 W14 O45 90.5(5) 3_667 .
O60 K7 W14 O45 119.1(3) 3_667 .
O44 K7 W14 O45 97.6(4) . .
W17 K7 W14 O45 -59.3(2) . .
W14 K7 W14 O45 54.1(13) 3_667 .
W17 K7 W14 O45 109.1(3) 3_667 .
K5 K7 W14 O45 160.0(2) . .
K7 K7 W14 O43 -145.4(13) 3_667 .
O60 K7 W14 O43 114.0(3) . .
O44 K7 W14 O43 110.1(9) 3_667 .
O54 K7 W14 O43 90.4(4) . .
O54 K7 W14 O43 -109.1(5) 3_667 .
O60 K7 W14 O43 -80.4(3) 3_667 .
O44 K7 W14 O43 -102.0(4) . .
W17 K7 W14 O43 101.2(2) . .
W14 K7 W14 O43 -145.4(13) 3_667 .
W17 K7 W14 O43 -90.5(3) 3_667 .
K5 K7 W14 O43 -39.6(2) . .
K7 K7 W14 O54 124.2(14) 3_667 .
O60 K7 W14 O54 23.6(3) . .
O44 K7 W14 O54 19.7(8) 3_667 .
O54 K7 W14 O54 160.5(6) 3_667 .
O60 K7 W14 O54 -170.8(4) 3_667 .
O44 K7 W14 O54 167.6(5) . .
W17 K7 W14 O54 10.8(3) . .
W14 K7 W14 O54 124.2(14) 3_667 .
W17 K7 W14 O54 179.1(4) 3_667 .
K5 K7 W14 O54 -129.9(3) . .
K7 K7 W14 O48 145.2(12) 3_667 .
O60 K7 W14 O48 44.7(3) . .
O44 K7 W14 O48 40.7(10) 3_667 .
O54 K7 W14 O48 21.1(4) . .
O54 K7 W14 O48 -178.4(5) 3_667 .
O60 K7 W14 O48 -149.7(2) 3_667 .
O44 K7 W14 O48 -171.3(3) . .
W17 K7 W14 O48 31.8(2) . .
W14 K7 W14 O48 145.2(12) 3_667 .
W17 K7 W14 O48 -159.8(2) 3_667 .
K5 K7 W14 O48 -108.9(2) . .
O60 K7 W14 K7 -100.6(14) . 3_667
O44 K7 W14 K7 -104.5(19) 3_667 3_667
O54 K7 W14 K7 -124.2(14) . 3_667
O54 K7 W14 K7 36.3(9) 3_667 3_667
O60 K7 W14 K7 65.0(12) 3_667 3_667
O44 K7 W14 K7 43.5(13) . 3_667
W17 K7 W14 K7 -113.4(14) . 3_667
W14 K7 W14 K7 -0.003(2) 3_667 3_667
W17 K7 W14 K7 54.9(11) 3_667 3_667
K5 K7 W14 K7 105.9(13) . 3_667
K7 K7 W14 K5 -105.9(13) 3_667 .
O60 K7 W14 K5 153.6(2) . .
O44 K7 W14 K5 149.6(9) 3_667 .
O54 K7 W14 K5 129.9(3) . .
O54 K7 W14 K5 -69.5(5) 3_667 .
O60 K7 W14 K5 -40.9(2) 3_667 .
O44 K7 W14 K5 -62.4(3) . .
W17 K7 W14 K5 140.72(14) . .
W14 K7 W14 K5 -105.9(13) 3_667 .
W17 K7 W14 K5 -50.9(2) 3_667 .
O7W K5 W14 O44 168.7(4) . .
O9W K5 W14 O44 107.1(4) . .
O12W K5 W14 O44 26.5(4) . .
O43 K5 W14 O44 -170.2(4) . .
O1W K5 W14 O44 -68.8(4) 2_656 .
O1 K5 W14 O44 -130.0(3) 2_656 .
O36 K5 W14 O44 75.9(3) 1_655 .
O60 K5 W14 O44 -23.8(3) 3_667 .
K7 K5 W14 O44 -59.2(3) . .
K7 K5 W14 O44 -47.4(3) 3_667 .
O7W K5 W14 O33 67.8(4) . .
O9W K5 W14 O33 6.2(3) . .
O12W K5 W14 O33 -74.5(4) . .
O43 K5 W14 O33 88.9(3) . .
O1W K5 W14 O33 -169.8(3) 2_656 .
O1 K5 W14 O33 129.0(3) 2_656 .
O36 K5 W14 O33 -25.1(3) 1_655 .
O44 K5 W14 O33 -100.9(4) . .
O60 K5 W14 O33 -124.7(2) 3_667 .
K7 K5 W14 O33 -160.1(2) . .
K7 K5 W14 O33 -148.3(2) 3_667 .
O7W K5 W14 O45 164.1(6) . .
O9W K5 W14 O45 102.5(6) . .
O12W K5 W14 O45 21.9(7) . .
O43 K5 W14 O45 -174.8(6) . .
O1W K5 W14 O45 -73.5(6) 2_656 .
O1 K5 W14 O45 -134.7(5) 2_656 .
O36 K5 W14 O45 71.3(6) 1_655 .
O44 K5 W14 O45 -4.6(6) . .
O60 K5 W14 O45 -28.4(6) 3_667 .
K7 K5 W14 O45 -63.8(6) . .
K7 K5 W14 O45 -52.0(6) 3_667 .
O7W K5 W14 O43 -21.1(4) . .
O9W K5 W14 O43 -82.7(4) . .
O12W K5 W14 O43 -163.3(5) . .
O1W K5 W14 O43 101.3(4) 2_656 .
O1 K5 W14 O43 40.1(3) 2_656 .
O36 K5 W14 O43 -114.0(4) 1_655 .
O44 K5 W14 O43 170.2(4) . .
O60 K5 W14 O43 146.4(3) 3_667 .
K7 K5 W14 O43 111.0(3) . .
K7 K5 W14 O43 122.8(3) 3_667 .
O7W K5 W14 O54 -100.0(3) . .
O9W K5 W14 O54 -161.5(3) . .
O12W K5 W14 O54 117.8(4) . .
O43 K5 W14 O54 -78.8(3) . .
O1W K5 W14 O54 22.5(3) 2_656 .
O1 K5 W14 O54 -38.7(3) 2_656 .
O36 K5 W14 O54 167.2(3) 1_655 .
O44 K5 W14 O54 91.3(3) . .
O60 K5 W14 O54 67.6(2) 3_667 .
K7 K5 W14 O54 32.1(2) . .
K7 K5 W14 O54 43.9(2) 3_667 .
O7W K5 W14 O48 -16.3(3) . .
O9W K5 W14 O48 -77.9(3) . .
O12W K5 W14 O48 -158.5(4) . .
O43 K5 W14 O48 4.8(3) . .
O1W K5 W14 O48 106.2(3) 2_656 .
O1 K5 W14 O48 45.0(2) 2_656 .
O36 K5 W14 O48 -109.1(3) 1_655 .
O44 K5 W14 O48 175.0(3) . .
O60 K5 W14 O48 151.2(2) 3_667 .
K7 K5 W14 O48 115.81(19) . .
K7 K5 W14 O48 127.61(19) 3_667 .
O7W K5 W14 K7 -143.9(3) . 3_667
O9W K5 W14 K7 154.5(3) . 3_667
O12W K5 W14 K7 73.9(3) . 3_667
O43 K5 W14 K7 -122.8(3) . 3_667
O1W K5 W14 K7 -21.4(2) 2_656 3_667
O1 K5 W14 K7 -82.66(19) 2_656 3_667
O36 K5 W14 K7 123.3(2) 1_655 3_667
O44 K5 W14 K7 47.4(3) . 3_667
O60 K5 W14 K7 23.62(16) 3_667 3_667
K7 K5 W14 K7 -11.8(2) . 3_667
O7W K5 W14 K7 -132.1(3) . .
O9W K5 W14 K7 166.3(3) . .
O12W K5 W14 K7 85.7(3) . .
O43 K5 W14 K7 -111.0(3) . .
O1W K5 W14 K7 -9.6(2) 2_656 .
O1 K5 W14 K7 -70.86(18) 2_656 .
O36 K5 W14 K7 135.1(2) 1_655 .
O44 K5 W14 K7 59.2(3) . .
O60 K5 W14 K7 35.43(16) 3_667 .
K7 K5 W14 K7 11.8(2) 3_667 .
W11 O51 W15 O56 -132.6(8) . .
W11 O51 W15 O57 123.9(8) . .
W11 O51 W15 O50 -32.3(8) . .
W11 O51 W15 O61 36.3(13) . .
W11 O51 W15 O55 51.2(8) . .
W16 O57 W15 O56 174.1(4) . .
W16 O57 W15 O51 -81.6(4) . .
W16 O57 W15 O50 2.3(10) . .
W16 O57 W15 O61 75.3(4) . .
W16 O57 W15 O55 2.5(4) . .
W10 O50 W15 O56 127.5(8) . .
W10 O50 W15 O51 24.8(8) . .
W10 O50 W15 O57 -60.6(12) . .
W10 O50 W15 O61 -133.8(8) . .
W10 O50 W15 O55 -60.8(8) . .
W17 O61 W15 O56 -172.2(4) . .
W17 O61 W15 O51 18.6(10) . .
W17 O61 W15 O57 -70.0(4) . .
W17 O61 W15 O50 87.2(4) . .
W17 O61 W15 O55 3.1(3) . .
P2 O55 W15 O56 161.8(17) . .
W17 O55 W15 O56 28.0(19) . .
W16 O55 W15 O56 -63.8(19) . .
P2 O55 W15 O51 -42.2(4) . .
W17 O55 W15 O51 -176.1(3) . .
W16 O55 W15 O51 92.1(3) . .
P2 O55 W15 O57 -136.1(5) . .
W17 O55 W15 O57 90.1(3) . .
W16 O55 W15 O57 -1.7(3) . .
P2 O55 W15 O50 43.8(4) . .
W17 O55 W15 O50 -90.0(3) . .
W16 O55 W15 O50 178.2(3) . .
P2 O55 W15 O61 131.7(5) . .
W17 O55 W15 O61 -2.1(2) . .
W16 O55 W15 O61 -93.9(3) . .
K8 O58 W16 O52 11.2(3) 2_656 .
K8 O58 W16 O53 102.6(3) 2_656 .
K8 O58 W16 O59 -166.1(3) 2_656 .
K8 O58 W16 O57 -80.7(3) 2_656 .
K8 O58 W16 O55 -121.7(14) 2_656 .
W12 O52 W16 O58 129.3(7) . .
K8 O52 W16 O58 -12.5(4) 2_656 .
W12 O52 W16 O53 25.6(7) . .
K8 O52 W16 O53 -116.3(3) 2_656 .
W12 O52 W16 O59 -57.7(12) . .
K8 O52 W16 O59 160.5(6) 2_656 .
W12 O52 W16 O57 -131.3(8) . .
K8 O52 W16 O57 86.8(3) 2_656 .
W12 O52 W16 O55 -59.2(7) . .
K8 O52 W16 O55 158.9(3) 2_656 .
W12 O52 W16 K8 141.8(9) . 2_656
W13 O53 W16 O58 -129.0(8) . .
W13 O53 W16 O52 -26.0(8) . .
W13 O53 W16 O59 131.6(8) . .
W13 O53 W16 O57 59.2(12) . .
W13 O53 W16 O55 59.1(8) . .
W13 O53 W16 K8 -70.4(8) . 2_656
W17 O59 W16 O58 171.8(4) . .
W17 O59 W16 O52 -1.3(10) . .
W17 O59 W16 O53 -84.4(4) . .
W17 O59 W16 O57 73.5(4) . .
W17 O59 W16 O55 0.3(3) . .
W17 O59 W16 K8 146.2(3) . 2_656
W15 O57 W16 O58 -174.5(4) . .
W15 O57 W16 O52 82.3(5) . .
W15 O57 W16 O53 -2.6(10) . .
W15 O57 W16 O59 -76.0(4) . .
W15 O57 W16 O55 -2.5(4) . .
W15 O57 W16 K8 130.2(4) . 2_656
P2 O55 W16 O58 179.4(13) . .
W17 O55 W16 O58 -46.6(15) . .
W15 O55 W16 O58 44.6(15) . .
P2 O55 W16 O52 45.1(4) . .
W17 O55 W16 O52 179.2(3) . .
W15 O55 W16 O52 -89.7(3) . .
P2 O55 W16 O53 -43.6(4) . .
W17 O55 W16 O53 90.5(3) . .
W15 O55 W16 O53 -178.4(3) . .
P2 O55 W16 O59 -134.3(5) . .
W17 O55 W16 O59 -0.2(2) . .
W15 O55 W16 O59 90.9(3) . .
P2 O55 W16 O57 136.4(5) . .
W17 O55 W16 O57 -89.5(3) . .
W15 O55 W16 O57 1.7(2) . .
P2 O55 W16 K8 65.2(5) . 2_656
W17 O55 W16 K8 -160.69(14) . 2_656
W15 O55 W16 K8 -69.5(3) . 2_656
K7 O60 W17 O54 14.7(4) . .
K7 O60 W17 O54 -1.0(4) 3_667 .
K5 O60 W17 O54 -110.6(8) 3_667 .
K7 O60 W17 O49 102.3(3) . .
K7 O60 W17 O49 86.5(3) 3_667 .
K5 O60 W17 O49 -23.1(8) 3_667 .
K7 O60 W17 O61 -167.0(3) . .
K7 O60 W17 O61 177.3(3) 3_667 .
K5 O60 W17 O61 67.7(8) 3_667 .
K7 O60 W17 O59 -76.8(3) . .
K7 O60 W17 O59 -92.5(3) 3_667 .
K5 O60 W17 O59 157.9(8) 3_667 .
K7 O60 W17 O55 -113.9(19) . .
K7 O60 W17 O55 -129.6(18) 3_667 .
K5 O60 W17 O55 120.8(18) 3_667 .
K7 O60 W17 K7 -15.7(3) 3_667 .
K5 O60 W17 K7 -125.3(9) 3_667 .
K7 O60 W17 K7 15.7(3) . 3_667
K5 O60 W17 K7 -109.6(9) 3_667 3_667
W14 O54 W17 O60 129.1(8) . .
K7 O54 W17 O60 -14.0(3) . .
K7 O54 W17 O60 1.0(4) 3_667 .
W14 O54 W17 O49 28.2(8) . .
K7 O54 W17 O49 -114.9(3) . .
K7 O54 W17 O49 -99.9(3) 3_667 .
W14 O54 W17 O61 -46.7(13) . .
K7 O54 W17 O61 170.2(6) . .
K7 O54 W17 O61 -174.8(6) 3_667 .
W14 O54 W17 O59 -130.3(8) . .
K7 O54 W17 O59 86.6(3) . .
K7 O54 W17 O59 101.6(3) 3_667 .
W14 O54 W17 O55 -57.4(8) . .
K7 O54 W17 O55 159.5(3) . .
K7 O54 W17 O55 174.5(3) 3_667 .
W14 O54 W17 K7 143.1(9) . .
K7 O54 W17 K7 15.0(3) 3_667 .
W14 O54 W17 K7 128.1(9) . 3_667
K7 O54 W17 K7 -15.0(3) . 3_667
W9 O49 W17 O60 -130.0(7) . .
W9 O49 W17 O54 -29.2(7) . .
W9 O49 W17 O61 128.4(8) . .
W9 O49 W17 O59 47.6(12) . .
W9 O49 W17 O55 55.0(7) . .
W9 O49 W17 K7 -78.8(8) . .
W9 O49 W17 K7 -78.8(7) . 3_667
W15 O61 W17 O60 170.0(4) . .
W15 O61 W17 O54 -14.2(10) . .
W15 O61 W17 O49 -88.5(4) . .
W15 O61 W17 O59 69.7(4) . .
W15 O61 W17 O55 -3.1(3) . .
W15 O61 W17 K7 150.3(3) . .
W15 O61 W17 K7 174.6(3) . 3_667
W16 O59 W17 O60 -175.1(4) . .
W16 O59 W17 O54 83.4(4) . .
W16 O59 W17 O49 7.4(10) . .
W16 O59 W17 O61 -73.5(4) . .
W16 O59 W17 O55 -0.3(3) . .
W16 O59 W17 K7 136.8(4) . .
W16 O59 W17 K7 133.1(4) . 3_667
P2 O55 W17 O60 172.9(18) . .
W16 O55 W17 O60 39(2) . .
W15 O55 W17 O60 -53(2) . .
P2 O55 W17 O54 43.3(4) . .
W16 O55 W17 O54 -91.0(3) . .
W15 O55 W17 O54 177.7(3) . .
P2 O55 W17 O49 -42.6(4) . .
W16 O55 W17 O49 -176.9(3) . .
W15 O55 W17 O49 91.9(2) . .
P2 O55 W17 O61 -132.3(5) . .
W16 O55 W17 O61 93.4(3) . .
W15 O55 W17 O61 2.1(2) . .
P2 O55 W17 O59 134.5(5) . .
W16 O55 W17 O59 0.2(2) . .
W15 O55 W17 O59 -91.0(3) . .
P2 O55 W17 K7 65.9(5) . .
W16 O55 W17 K7 -68.4(3) . .
W15 O55 W17 K7 -159.61(16) . .
P2 O55 W17 K7 49.2(5) . 3_667
W16 O55 W17 K7 -85.2(3) . 3_667
W15 O55 W17 K7 -176.39(17) . 3_667
K7 K7 W17 O60 91.1(14) 3_667 .
O44 K7 W17 O60 -24.4(4) 3_667 .
O54 K7 W17 O60 162.0(4) . .
O54 K7 W17 O60 12.5(5) 3_667 .
O60 K7 W17 O60 149.4(7) 3_667 .
O44 K7 W17 O60 142.7(4) . .
W14 K7 W17 O60 -14.6(3) 3_667 .
W17 K7 W17 O60 91.1(14) 3_667 .
W14 K7 W17 O60 152.5(3) . .
K5 K7 W17 O60 -174.1(4) . .
K7 K7 W17 O54 -70.9(13) 3_667 .
O60 K7 W17 O54 -162.0(4) . .
O44 K7 W17 O54 173.7(4) 3_667 .
O54 K7 W17 O54 -149.5(6) 3_667 .
O60 K7 W17 O54 -12.6(6) 3_667 .
O44 K7 W17 O54 -19.3(3) . .
W14 K7 W17 O54 -176.5(4) 3_667 .
W17 K7 W17 O54 -70.9(13) 3_667 .
W14 K7 W17 O54 -9.5(3) . .
K5 K7 W17 O54 23.9(3) . .
K7 K7 W17 O49 -0.1(13) 3_667 .
O60 K7 W17 O49 -91.2(4) . .
O44 K7 W17 O49 -115.5(3) 3_667 .
O54 K7 W17 O49 70.8(3) . .
O54 K7 W17 O49 -78.7(6) 3_667 .
O60 K7 W17 O49 58.3(7) 3_667 .
O44 K7 W17 O49 51.5(3) . .
W14 K7 W17 O49 -105.7(3) 3_667 .
W17 K7 W17 O49 -0.1(13) 3_667 .
W14 K7 W17 O49 61.3(2) . .
K5 K7 W17 O49 94.7(3) . .
K7 K7 W17 O61 116.7(12) 3_667 .
O60 K7 W17 O61 25.6(6) . .
O44 K7 W17 O61 1.2(6) 3_667 .
O54 K7 W17 O61 -172.4(5) . .
O54 K7 W17 O61 38.1(8) 3_667 .
O60 K7 W17 O61 175.0(6) 3_667 .
O44 K7 W17 O61 168.3(4) . .
W14 K7 W17 O61 11.0(6) 3_667 .
W17 K7 W17 O61 116.7(12) 3_667 .
W14 K7 W17 O61 178.1(4) . .
K5 K7 W17 O61 -148.5(4) . .
K7 K7 W17 O59 -162.4(13) 3_667 .
O60 K7 W17 O59 106.5(4) . .
O44 K7 W17 O59 82.1(3) 3_667 .
O54 K7 W17 O59 -91.5(3) . .
O54 K7 W17 O59 118.9(6) 3_667 .
O60 K7 W17 O59 -104.1(6) 3_667 .
O44 K7 W17 O59 -110.8(3) . .
W14 K7 W17 O59 91.9(3) 3_667 .
W17 K7 W17 O59 -162.4(13) 3_667 .
W14 K7 W17 O59 -101.0(2) . .
K5 K7 W17 O59 -67.6(2) . .
K7 K7 W17 O55 -99.3(13) 3_667 .
O60 K7 W17 O55 169.6(4) . .
O44 K7 W17 O55 145.2(3) 3_667 .
O54 K7 W17 O55 -28.5(4) . .
O54 K7 W17 O55 -178.0(5) 3_667 .
O60 K7 W17 O55 -41.0(7) 3_667 .
O44 K7 W17 O55 -47.8(3) . .
W14 K7 W17 O55 155.0(3) 3_667 .
W17 K7 W17 O55 -99.3(13) 3_667 .
W14 K7 W17 O55 -38.0(3) . .
K5 K7 W17 O55 -4.6(3) . .
O60 K7 W17 K7 -91.1(14) . 3_667
O44 K7 W17 K7 -115.5(14) 3_667 3_667
O54 K7 W17 K7 70.9(13) . 3_667
O54 K7 W17 K7 -78.6(14) 3_667 3_667
O60 K7 W17 K7 58.3(10) 3_667 3_667
O44 K7 W17 K7 51.6(12) . 3_667
W14 K7 W17 K7 -105.7(14) 3_667 3_667
W17 K7 W17 K7 -0.001(2) 3_667 3_667
W14 K7 W17 K7 61.4(12) . 3_667
K5 K7 W17 K7 94.8(13) . 3_667
